data_7019811
loop_
_publ_author_name
'Li, Fengyan'
'Long, De-Liang'
'Cameron, Jamie M.'
'Miras, Haralampos N.'
'Pradeep, Chullikkattil P.'
'Xu, Lin'
'Cronin, Leroy'

_publ_section_title
;
 Cation induced structural transformation and mass spectrometric
 observation of the missing dodecavanadomanganate(iv).
;
_journal_issue 33
_journal_name_full 'Dalton transactions (Cambridge, England : 2003)'
_journal_page_first 9859
_journal_page_last 9862
_journal_paper_doi 10.1039/c2dt30627a
_journal_volume 41
_journal_year 2012
_chemical_formula_sum 'C68 H150 Mn N6 O34 V12'
_chemical_formula_weight 2262.16
_chemical_name_systematic
;
?
;
_space_group_IT_number 14
_symmetry_cell_setting monoclinic
_symmetry_space_group_name_Hall '-P 2yn'
_symmetry_space_group_name_H-M 'P 1 21/n 1'
_atom_sites_solution_hydrogens geom
_atom_sites_solution_primary direct
_atom_sites_solution_secondary difmap
_audit_creation_method SHELXL-97
_cell_angle_alpha 90.00
_cell_angle_beta 102.0660(10)
_cell_angle_gamma 90.00
_cell_formula_units_Z 16
_cell_length_a 27.2287(4)
_cell_length_b 42.8083(5)
_cell_length_c 34.1399(4)
_cell_measurement_reflns_used 19281
_cell_measurement_temperature 150(2)
_cell_measurement_theta_max 24.2758
_cell_measurement_theta_min 3.0902
_cell_volume 38914.8(9)
_computing_cell_refinement
;
CrysAlis RED, Oxford Diffraction Ltd.,
Version 1.171.32.15 (release 10-01-2008 CrysAlis171 .NET)
(compiled Jan 10 2008,16:37:18)
;
_computing_data_collection
;
CrysAlis CCD, Oxford Diffraction Ltd.,
Version 1.171.32.15 (release 10-01-2008 CrysAlis171 .NET)
(compiled Jan 10 2008,16:37:18)
;
_computing_data_reduction
;
CrysAlis RED, Oxford Diffraction Ltd.,
Version 1.171.32.15 (release 10-01-2008 CrysAlis171 .NET)
(compiled Jan 10 2008,16:37:18)
;
_computing_structure_refinement 'SHELXL-97 (Sheldrick, 1997)'
_computing_structure_solution 'SHELXS-97 (Sheldrick, 1997)'
_diffrn_ambient_temperature 150(2)
_diffrn_measured_fraction_theta_full 0.894
_diffrn_measured_fraction_theta_max 0.894
_diffrn_measurement_device_type 'Oxford Diffraction Gemini CCD'
_diffrn_measurement_method '\w scans'
_diffrn_radiation_monochromator graphite
_diffrn_radiation_source 'fine-focus sealed tube'
_diffrn_radiation_type MoK\a
_diffrn_radiation_wavelength 0.71073
_diffrn_reflns_av_R_equivalents 0.0968
_diffrn_reflns_av_sigmaI/netI 0.2040
_diffrn_reflns_limit_h_max 31
_diffrn_reflns_limit_h_min -30
_diffrn_reflns_limit_k_max 49
_diffrn_reflns_limit_k_min -41
_diffrn_reflns_limit_l_max 32
_diffrn_reflns_limit_l_min -39
_diffrn_reflns_number 164377
_diffrn_reflns_theta_full 24.30
_diffrn_reflns_theta_max 24.30
_diffrn_reflns_theta_min 3.10
_diffrn_standards_decay_% none
_exptl_absorpt_coefficient_mu 1.296
_exptl_absorpt_correction_T_max 0.8496
_exptl_absorpt_correction_T_min 0.7377
_exptl_absorpt_correction_type analytical
_exptl_absorpt_process_details
;
CrysAlis RED, Oxford Diffraction Ltd.,
Version 1.171.32.15 (release 10-01-2008 CrysAlis171 .NET)
(compiled Jan 10 2008,16:37:18)
Analytical numeric absorption correction using a multifaceted crystal
model based on expressions derived by R.C. Clark & J.S. Reid.
(Clark, R. C. & Reid, J. S. (1995). Acta Cryst. A51, 887-897)
;
_exptl_crystal_colour dark-red
_exptl_crystal_density_diffrn 1.544
_exptl_crystal_density_meas ?
_exptl_crystal_density_method 'not measured'
_exptl_crystal_description block
_exptl_crystal_F_000 18768
_exptl_crystal_size_max 0.25
_exptl_crystal_size_mid 0.19
_exptl_crystal_size_min 0.13
_refine_diff_density_max 1.181
_refine_diff_density_min -0.469
_refine_diff_density_rms 0.130
_refine_ls_extinction_coef none
_refine_ls_extinction_method none
_refine_ls_goodness_of_fit_ref 0.872
_refine_ls_hydrogen_treatment constr
_refine_ls_matrix_type full
_refine_ls_number_parameters 2964
_refine_ls_number_reflns 56615
_refine_ls_number_restraints 119
_refine_ls_restrained_S_all 0.874
_refine_ls_R_factor_all 0.1983
_refine_ls_R_factor_gt 0.0806
_refine_ls_shift/su_max 0.009
_refine_ls_shift/su_mean 0.001
_refine_ls_structure_factor_coef Fsqd
_refine_ls_weighting_details 'calc w=1/[\s^2^(Fo^2^)+(0.1039P)^2^+0.0000P] where P=(Fo^2^+2Fc^2^)/3'
_refine_ls_weighting_scheme calc
_refine_ls_wR_factor_gt 0.1997
_refine_ls_wR_factor_ref 0.2353
_reflns_number_gt 20508
_reflns_number_total 56615
_reflns_threshold_expression >2sigma(I)
_cod_data_source_file c2dt30627a.txt
_cod_data_source_block fy3393a
_cod_depositor_comments
;
The following automatic conversions were performed:

'_exptl_crystal_density_meas' value 'none' was changed to '?' - the
value is perceived as not measured.

Automatic conversion script
Id: cif_fix_values 3008 2015-01-20 13:52:24Z robertas 
;
_cod_original_sg_symbol_H-M P2(1)/n
_cod_database_code 7019811

loop_
_symmetry_equiv_pos_as_xyz
'x, y, z'
'-x+1/2, y+1/2, -z+1/2'
'-x, -y, -z'
'x-1/2, -y-1/2, z-1/2'

loop_
_atom_site_label
_atom_site_type_symbol
_atom_site_fract_x
_atom_site_fract_y
_atom_site_fract_z
_atom_site_U_iso_or_equiv
_atom_site_adp_type
_atom_site_occupancy
_atom_site_symmetry_multiplicity
_atom_site_calc_flag
_atom_site_refinement_flags
Mn1 Mn 0.26635(4) 0.85302(3) 0.73338(3) 0.0273(4) Uani 1 1 d .
Mn2 Mn 0.76290(4) 0.09852(3) 0.72752(3) 0.0208(3) Uani 1 1 d .
Mn3 Mn 0.24313(4) 0.62258(3) 1.02206(3) 0.0233(3) Uani 1 1 d .
Mn4 Mn 0.74341(4) 0.87192(3) 0.02414(3) 0.0247(3) Uani 1 1 d .
V1 V 0.33845(6) 0.81714(3) 0.79868(4) 0.0406(5) Uani 1 1 d .
V2 V 0.34373(5) 0.88984(3) 0.79634(4) 0.0345(4) Uani 1 1 d .
V3 V 0.27879(5) 0.92357(3) 0.72655(4) 0.0293(4) Uani 1 1 d .
V4 V 0.20204(5) 0.88792(3) 0.66135(4) 0.0306(4) Uani 1 1 d .
V5 V 0.19849(6) 0.81738(3) 0.66555(4) 0.0370(5) Uani 1 1 d .
V6 V 0.26486(6) 0.78105(3) 0.73583(4) 0.0424(5) Uani 1 1 d .
V7 V 0.29803(6) 0.85666(3) 0.86166(4) 0.0419(5) Uani 1 1 d .
V8 V 0.22726(5) 0.89401(3) 0.79481(4) 0.0297(4) Uani 1 1 d .
V9 V 0.22037(6) 0.82110(3) 0.79859(4) 0.0362(4) Uani 1 1 d .
V10 V 0.16454(5) 0.93032(3) 0.72309(4) 0.0324(4) Uani 1 1 d .
V11 V 0.15175(5) 0.85777(3) 0.72816(4) 0.0303(4) Uani 1 1 d .
V12 V 0.14940(6) 0.78540(3) 0.72978(5) 0.0457(5) Uani 1 1 d .
V13 V 0.76525(6) 0.87471(3) -0.06173(4) 0.0363(4) Uani 1 1 d .
V14 V 0.72378(5) 0.06468(3) 0.79485(4) 0.0274(4) Uani 1 1 d .
V15 V 0.84011(5) 0.06380(3) 0.79011(4) 0.0312(4) Uani 1 1 d .
V16 V 0.69336(5) 0.06161(3) 0.66171(4) 0.0279(4) Uani 1 1 d .
V17 V 0.64871(5) 0.10008(3) 0.72707(4) 0.0294(4) Uani 1 1 d .
V18 V 0.80761(5) 0.90632(3) 0.09608(4) 0.0342(4) Uani 1 1 d .
V19 V 0.76950(6) 0.16968(3) 0.72098(4) 0.0357(4) Uani 1 1 d .
V20 V 0.78637(6) 0.96810(3) 0.04638(4) 0.0401(5) Uani 1 1 d .
V21 V 0.69256(6) 0.13250(3) 0.65799(4) 0.0357(4) Uani 1 1 d .
V22 V 0.25907(5) 0.62325(3) 0.93483(4) 0.0285(4) Uani 1 1 d .
V23 V 0.76555(5) 0.02619(3) 0.72950(4) 0.0285(4) Uani 1 1 d .
V24 V 0.84988(5) 0.84968(3) 0.06145(4) 0.0365(4) Uani 1 1 d .
V25 V 0.83189(5) 0.91206(3) 0.00872(4) 0.0370(4) Uani 1 1 d .
V26 V 0.14547(6) 0.63818(4) 0.90732(4) 0.0457(5) Uani 1 1 d .
V27 V 0.27904(6) 0.72030(3) 1.03764(4) 0.0423(5) Uani 1 1 d .
V28 V 0.78380(6) 0.81275(3) -0.00842(4) 0.0369(4) Uani 1 1 d .
V29 V 0.32641(5) 0.66461(3) 1.00036(4) 0.0293(4) Uani 1 1 d .
V30 V 0.72550(5) 0.13764(3) 0.79154(4) 0.0303(4) Uani 1 1 d .
V31 V 0.80289(6) 0.10198(3) 0.85576(4) 0.0381(5) Uani 1 1 d .
V32 V 0.28617(5) 0.56333(3) 0.99187(4) 0.0308(4) Uani 1 1 d .
V33 V 0.69744(5) 0.92749(3) 0.06127(4) 0.0309(4) Uani 1 1 d .
V34 V 0.30746(5) 0.66074(3) 1.09009(4) 0.0325(4) Uani 1 1 d .
V35 V 0.63312(5) 0.89001(3) -0.00510(4) 0.0320(4) Uani 1 1 d .
V36 V 0.84077(5) 0.13644(3) 0.78793(4) 0.0306(4) Uani 1 1 d .
V37 V 0.65075(5) 0.02775(3) 0.72832(4) 0.0328(4) Uani 1 1 d .
V38 V 0.19485(5) 0.67759(3) 1.05837(4) 0.0352(4) Uani 1 1 d .
V39 V 0.87354(6) 0.85205(4) -0.02385(5) 0.0505(5) Uani 1 1 d .
V40 V 0.21276(5) 0.68112(3) 0.96952(4) 0.0309(4) Uani 1 1 d .
V41 V 0.36976(5) 0.60466(3) 0.96934(4) 0.0354(4) Uani 1 1 d .
V42 V 0.13062(5) 0.63653(4) 0.99580(4) 0.0386(5) Uani 1 1 d .
V43 V 0.17693(5) 0.57918(3) 0.96027(4) 0.0371(4) Uani 1 1 d .
V44 V 0.72093(5) 0.93265(3) -0.02579(4) 0.0317(4) Uani 1 1 d .
V45 V 0.35291(5) 0.60457(3) 1.05678(4) 0.0314(4) Uani 1 1 d .
V46 V 0.65338(6) 0.89327(4) -0.09183(4) 0.0400(5) Uani 1 1 d .
V47 V 0.67722(6) 0.83221(3) -0.04145(4) 0.0369(4) Uani 1 1 d .
V48 V 0.65555(6) 0.17259(3) 0.72220(5) 0.0471(5) Uani 1 1 d .
O1 O 0.3766(2) 0.78874(13) 0.80179(18) 0.062(2) Uani 1 1 d .
O2 O 0.37483(19) 0.85160(12) 0.79548(15) 0.0387(17) Uani 1 1 d .
O3 O 0.3046(2) 0.75289(12) 0.74014(18) 0.058(2) Uani 1 1 d .
O4 O 0.3863(2) 0.91470(12) 0.79638(16) 0.0428(18) Uani 1 1 d .
O5 O 0.30987(19) 0.81827(11) 0.74083(15) 0.0362(17) Uani 1 1 d .
O6 O 0.31693(18) 0.88421(11) 0.73727(14) 0.0276(15) Uani 1 1 d .
O7 O 0.2459(2) 0.78846(12) 0.68199(15) 0.0393(17) Uani 1 1 d .
O8 O 0.3231(2) 0.94795(12) 0.72674(15) 0.0366(17) Uani 1 1 d .
O9 O 0.24798(19) 0.85124(11) 0.67658(14) 0.0291(15) Uani 1 1 d .
O10 O 0.25779(19) 0.91365(11) 0.67450(14) 0.0326(16) Uani 1 1 d .
O11 O 0.1881(2) 0.81495(12) 0.61781(15) 0.0426(18) Uani 1 1 d .
O12 O 0.1912(2) 0.88588(12) 0.61379(15) 0.0414(18) Uani 1 1 d .
O13 O 0.3346(2) 0.82410(12) 0.85215(16) 0.0467(19) Uani 1 1 d .
O14 O 0.3400(2) 0.88560(12) 0.84871(14) 0.0363(17) Uani 1 1 d .
O15 O 0.2723(2) 0.79365(11) 0.79302(14) 0.0370(17) Uani 1 1 d .
O16 O 0.27502(18) 0.85491(11) 0.79040(14) 0.0262(15) Uani 1 1 d .
O17 O 0.2059(2) 0.76124(12) 0.73743(16) 0.0496(19) Uani 1 1 d .
O18 O 0.28367(18) 0.91662(11) 0.78563(14) 0.0283(15) Uani 1 1 d .
O19 O 0.21272(19) 0.82481(11) 0.73531(14) 0.0317(16) Uani 1 1 d .
O20 O 0.21767(17) 0.88587(11) 0.73186(13) 0.0234(14) Uani 1 1 d .
O21 O 0.1476(2) 0.79262(11) 0.67785(16) 0.0399(17) Uani 1 1 d .
O22 O 0.2240(2) 0.94921(11) 0.72745(14) 0.0327(16) Uani 1 1 d .
O23 O 0.15691(18) 0.85518(11) 0.67435(14) 0.0307(16) Uani 1 1 d .
O24 O 0.16027(19) 0.91862(11) 0.67125(14) 0.0339(16) Uani 1 1 d .
O25 O 0.3064(2) 0.85817(13) 0.90889(16) 0.053(2) Uani 1 1 d .
O26 O 0.2365(2) 0.82871(11) 0.84768(14) 0.0363(17) Uani 1 1 d .
O27 O 0.24420(19) 0.88989(11) 0.84452(14) 0.0325(16) Uani 1 1 d .
O28 O 0.1710(2) 0.79628(12) 0.78970(16) 0.0439(18) Uani 1 1 d .
O29 O 0.18124(19) 0.85923(11) 0.78591(14) 0.0302(15) Uani 1 1 d .
O30 O 0.1047(2) 0.76154(14) 0.73048(17) 0.061(2) Uani 1 1 d .
O31 O 0.11400(19) 0.82785(12) 0.73039(15) 0.0376(17) Uani 1 1 d .
O32 O 0.18306(19) 0.92218(12) 0.78302(14) 0.0329(16) Uani 1 1 d .
O33 O 0.12004(19) 0.89189(12) 0.72615(15) 0.0365(17) Uani 1 1 d .
O34 O 0.1255(2) 0.95770(13) 0.72141(15) 0.0451(18) Uani 1 1 d .
O35 O 0.6483(2) 0.85151(12) -0.08900(15) 0.0407(17) Uani 1 1 d .
O36 O 0.85529(19) 0.89664(12) 0.06137(15) 0.0371(17) Uani 1 1 d .
O37 O 0.7670(2) 0.77721(12) -0.01686(16) 0.0488(19) Uani 1 1 d .
O38 O 0.87803(19) 0.89927(13) -0.01325(16) 0.0447(18) Uani 1 1 d .
O39 O 0.6788(2) 0.13066(12) 0.61017(15) 0.0433(18) Uani 1 1 d .
O40 O 0.6617(2) 0.79666(12) -0.04922(15) 0.0450(18) Uani 1 1 d .
O41 O 0.2926(2) 0.75655(14) 1.04185(16) 0.060(2) Uani 1 1 d .
O42 O 0.2726(2) 0.52712(12) 0.98723(15) 0.0399(17) Uani 1 1 d .
O43 O 0.1757(2) 0.68103(12) 0.92359(14) 0.0394(17) Uani 1 1 d .
O44 O 0.6146(2) 0.19855(14) 0.7219(2) 0.071(2) Uani 1 1 d .
O45 O 0.6500(2) 0.93447(12) 0.07965(15) 0.0378(17) Uani 1 1 d .
O46 O 0.6082(2) 0.00276(13) 0.73050(16) 0.0463(18) Uani 1 1 d .
O47 O 0.67632(19) 0.03927(12) 0.78779(15) 0.0371(17) Uani 1 1 d .
O48 O 0.8818(2) 0.16217(13) 0.78615(15) 0.0426(18) Uani 1 1 d .
O49 O 0.71265(17) 0.12992(11) 0.72810(14) 0.0247(14) Uani 1 1 d .
O50 O 0.8211(2) 0.86769(13) -0.07220(15) 0.0449(18) Uani 1 1 d .
O51 O 0.7263(2) 0.96600(12) 0.06133(15) 0.0382(17) Uani 1 1 d .
O52 O 0.61272(19) 0.06901(12) 0.73084(15) 0.0361(16) Uani 1 1 d .
O53 O 0.7428(2) 0.07228(12) 0.84365(14) 0.0361(16) Uani 1 1 d .
O54 O 0.61228(19) 0.90103(12) -0.05841(14) 0.0356(16) Uani 1 1 d .
O55 O 0.3305(2) 0.70373(12) 1.00709(15) 0.0430(18) Uani 1 1 d .
O56 O 0.80815(17) 0.06495(11) 0.73286(13) 0.0241(14) Uani 1 1 d .
O57 O 0.74520(19) 0.91365(11) 0.10438(14) 0.0290(15) Uani 1 1 d .
O58 O 0.74103(18) 0.09695(11) 0.67142(14) 0.0296(15) Uani 1 1 d .
O59 O 0.7455(2) 0.13374(12) 0.84103(14) 0.0377(17) Uani 1 1 d .
O60 O 0.2203(2) 0.71722(12) 1.05506(15) 0.0407(17) Uani 1 1 d .
O61 O 0.1637(2) 0.54252(13) 0.95564(16) 0.0473(18) Uani 1 1 d .
O62 O 0.7456(2) 0.15942(11) 0.66890(14) 0.0369(17) Uani 1 1 d .
O63 O 0.16353(19) 0.67866(11) 1.00058(15) 0.0351(16) Uani 1 1 d .
O64 O 0.84110(19) 0.13248(12) 0.84158(14) 0.0333(16) Uani 1 1 d .
O65 O 0.6795(2) 0.16451(12) 0.78143(15) 0.0391(17) Uani 1 1 d .
O66 O 0.77917(18) 0.16179(11) 0.78041(14) 0.0265(15) Uani 1 1 d .
O67 O 0.5846(2) 0.89606(12) 0.01319(15) 0.0408(17) Uani 1 1 d .
O68 O 0.8810(2) 0.03726(12) 0.79107(16) 0.0417(18) Uani 1 1 d .
O69 O 0.27245(18) 0.66581(11) 0.95304(13) 0.0263(15) Uani 1 1 d .
O70 O 0.65114(19) 0.09809(12) 0.67257(14) 0.0335(16) Uani 1 1 d .
O71 O 0.76445(17) 0.91478(11) 0.03000(13) 0.0257(15) Uani 1 1 d .
O72 O 0.8806(2) 0.84102(13) 0.10539(16) 0.0451(18) Uani 1 1 d .
O73 O 0.80118(17) 0.86628(11) 0.00010(14) 0.0267(15) Uani 1 1 d .
O74 O 0.29859(17) 0.61777(11) 0.99599(13) 0.0211(14) Uani 1 1 d .
O75 O 0.66909(19) 0.93136(12) 0.00334(14) 0.0314(16) Uani 1 1 d .
O76 O 0.28810(18) 0.61752(11) 1.07122(13) 0.0257(15) Uani 1 1 d .
O77 O 0.3257(2) 0.56661(11) 1.04179(14) 0.0306(15) Uani 1 1 d .
O78 O 0.64526(18) 0.03522(11) 0.67628(14) 0.0266(15) Uani 1 1 d .
O79 O 0.9213(2) 0.84699(14) -0.04359(17) 0.056(2) Uani 1 1 d .
O80 O 0.4159(2) 0.59976(13) 0.94721(16) 0.0443(17) Uani 1 1 d .
O81 O 0.8401(2) 0.07043(12) 0.84388(14) 0.0377(17) Uani 1 1 d .
O82 O 0.20395(17) 0.63188(11) 0.96935(13) 0.0242(15) Uani 1 1 d .
O83 O 0.7243(2) 0.88615(12) -0.10292(14) 0.0391(17) Uani 1 1 d .
O84 O 0.1056(2) 0.64506(13) 0.94171(16) 0.0458(18) Uani 1 1 d .
O85 O 0.68146(18) 0.10144(11) 0.78396(14) 0.0276(15) Uani 1 1 d .
O86 O 0.8064(2) -0.00072(12) 0.73194(15) 0.0411(18) Uani 1 1 d .
O87 O 0.8398(2) 0.81594(13) -0.03042(16) 0.0489(19) Uani 1 1 d .
O88 O 0.77612(19) 0.03899(11) 0.78694(14) 0.0279(15) Uani 1 1 d .
O89 O 0.70879(19) 0.00567(11) 0.73352(14) 0.0315(16) Uani 1 1 d .
O90 O 0.13150(19) 0.59499(13) 0.98762(15) 0.0408(17) Uani 1 1 d .
O91 O 0.2461(2) 0.66636(12) 1.10059(14) 0.0344(16) Uani 1 1 d .
O92 O 0.3429(2) 0.65485(13) 1.13300(15) 0.0466(19) Uani 1 1 d .
O93 O 0.31436(19) 0.61696(12) 0.92161(14) 0.0328(16) Uani 1 1 d .
O94 O 0.78593(18) 0.86423(11) 0.07440(14) 0.0270(15) Uani 1 1 d .
O95 O 0.3871(2) 0.59873(12) 1.09958(14) 0.0386(17) Uani 1 1 d .
O96 O 0.70852(18) 0.88367(11) -0.02822(13) 0.0260(15) Uani 1 1 d .
O97 O 0.7438(2) 0.83323(12) -0.05774(14) 0.0350(16) Uani 1 1 d .
O98 O 0.25914(17) 0.66603(11) 1.02458(13) 0.0226(14) Uani 1 1 d .
O99 O 0.82041(19) 0.94826(12) 0.09057(15) 0.0363(17) Uani 1 1 d .
O100 O 0.33951(19) 0.56755(12) 0.96662(14) 0.0333(16) Uani 1 1 d .
O101 O 0.61575(19) 0.13281(12) 0.72722(16) 0.0397(17) Uani 1 1 d .
O102 O 0.6498(2) 0.16178(12) 0.67000(16) 0.0463(19) Uani 1 1 d .
O103 O 0.87307(18) 0.09944(12) 0.78497(14) 0.0293(15) Uani 1 1 d .
O104 O 0.77504(17) 0.10059(11) 0.78446(13) 0.0226(14) Uani 1 1 d .
O105 O 0.72657(19) 0.83015(11) 0.01088(14) 0.0300(16) Uani 1 1 d .
O106 O 0.8022(2) 1.00364(13) 0.05241(17) 0.054(2) Uani 1 1 d .
O107 O 0.1435(2) 0.59630(14) 0.91244(16) 0.0495(19) Uani 1 1 d .
O108 O 0.6800(2) 0.05915(12) 0.61398(14) 0.0359(17) Uani 1 1 d .
O109 O 0.74309(18) 0.03351(11) 0.67602(14) 0.0279(15) Uani 1 1 d .
O110 O 0.89714(19) 0.84776(13) 0.02943(16) 0.0448(18) Uani 1 1 d .
O111 O 0.71179(16) 0.06883(10) 0.73172(13) 0.0183(13) Uani 1 1 d .
O112 O 0.68641(17) 0.88323(11) 0.04420(13) 0.0250(15) Uani 1 1 d .
O113 O 0.78156(18) 0.91653(11) -0.04108(14) 0.0292(15) Uani 1 1 d .
O114 O 0.8200(2) 0.81323(12) 0.04293(15) 0.0395(17) Uani 1 1 d .
O115 O 0.6208(2) 0.90211(13) -0.13534(15) 0.0474(19) Uani 1 1 d .
O116 O 0.8394(2) 0.89798(12) 0.13894(16) 0.0439(18) Uani 1 1 d .
O117 O 0.24160(19) 0.58122(11) 0.94214(14) 0.0277(15) Uani 1 1 d .
O118 O 0.22813(19) 0.58052(11) 1.01145(14) 0.0290(15) Uani 1 1 d .
O119 O 0.6307(2) 0.84895(12) -0.01521(14) 0.0359(17) Uani 1 1 d .
O120 O 0.81015(18) 0.13061(11) 0.72953(14) 0.0299(15) Uani 1 1 d .
O121 O 0.74540(19) 0.96756(12) -0.01042(15) 0.0379(17) Uani 1 1 d .
O122 O 0.0841(2) 0.64129(14) 1.01581(18) 0.054(2) Uani 1 1 d .
O123 O 0.2346(2) 0.71718(12) 0.98142(14) 0.0384(17) Uani 1 1 d .
O124 O 0.8141(3) 0.10358(14) 0.90327(16) 0.061(2) Uani 1 1 d .
O125 O 0.37065(19) 0.65207(12) 0.97647(15) 0.0349(16) Uani 1 1 d .
O126 O 0.1115(2) 0.64515(15) 0.86440(16) 0.060(2) Uani 1 1 d .
O127 O 0.3962(2) 0.60227(12) 1.02266(16) 0.0402(17) Uani 1 1 d .
O128 O 0.68602(19) 0.93496(12) -0.07219(15) 0.0360(16) Uani 1 1 d .
O129 O 0.8385(2) 0.95029(12) 0.01798(15) 0.0399(17) Uani 1 1 d .
O130 O 0.1487(2) 0.68341(13) 1.07915(15) 0.0470(18) Uani 1 1 d .
O131 O 0.18602(18) 0.63262(11) 1.04316(14) 0.0272(15) Uani 1 1 d .
O132 O 0.7126(2) 0.19333(12) 0.72468(15) 0.0445(19) Uani 1 1 d .
O133 O 0.35390(18) 0.65118(11) 1.05321(13) 0.0272(15) Uani 1 1 d .
O134 O 0.8108(2) 0.19498(12) 0.71942(15) 0.0454(18) Uani 1 1 d .
O135 O 0.3161(2) 0.70290(12) 1.08174(15) 0.0425(18) Uani 1 1 d .
O136 O 0.21496(19) 0.63195(12) 0.89426(14) 0.0331(14) Uiso 1 1 d .
N1 N 0.5189(2) 0.08922(15) 0.58813(16) 0.037(2) Uani 1 1 d D
N2 N 0.7132(2) 0.79656(14) 0.12581(19) 0.036(2) Uani 1 1 d .
N3 N 0.7106(2) 0.99561(15) 0.1726(2) 0.057(3) Uani 1 1 d D
N4 N 0.2883(2) 0.71003(15) 0.85106(18) 0.053(2) Uani 1 1 d D
N5 N 0.7730(3) 0.24828(16) 0.8339(2) 0.057(2) Uani 1 1 d .
N6 N 0.7033(3) 0.25062(16) 0.6201(2) 0.066(3) Uani 1 1 d .
N7 N 0.2050(2) 0.55976(14) 0.1308(2) 0.047(2) Uani 1 1 d D
N8 N 0.9094(3) 0.63825(15) 0.1742(2) 0.088(3) Uiso 1 1 d D
N9 N 0.5161(2) 0.65096(12) 0.09716(17) 0.057(3) Uani 1 1 d D
N10 N 0.6022(2) 0.61395(13) 0.84225(16) 0.058(3) Uani 1 1 d D
N11 N 0.5943(3) 0.10150(14) 0.8579(2) 0.085(3) Uiso 1 1 d D
N12 N 0.8152(2) 0.97208(15) 0.86962(17) 0.075(3) Uiso 1 1 d D
N13 N 0.4841(3) 0.8517(2) 0.9126(3) 0.084(3) Uiso 1 1 d .
N14 N 0.0810(2) 0.85221(15) 0.84883(19) 0.108(4) Uiso 1 1 d D
N15 N 0.2091(2) 0.00806(15) 0.62700(16) 0.0366(18) Uiso 1 1 d D
N16 N 1.0026(2) 0.91435(15) 0.11092(18) 0.082(3) Uiso 1 1 d D
N17 N 0.0486(3) 0.0100(2) 0.5457(2) 0.079(3) Uiso 1 1 d .
N18 N 0.0788(3) 0.9529(2) 0.4333(2) 0.077(3) Uiso 1 1 d .
N19 N 0.5851(4) 0.2060(3) 0.4198(3) 0.125(4) Uiso 1 1 d .
N20 N 0.9112(6) 0.1979(4) 0.0527(5) 0.065(5) Uiso 0.50 1 d P
N21 N 0.5853(4) 0.0494(2) 0.9655(3) 0.104(3) Uiso 1 1 d .
N22 N 0.4638(3) 0.0381(2) 0.8836(3) 0.078(3) Uiso 1 1 d .
N23 N 0.5389(6) 0.2607(4) 0.5318(4) 0.058(5) Uiso 0.50 1 d P
C1 C 0.5228(2) 0.07469(19) 0.62905(18) 0.047(3) Uiso 1 1 d D
H1A H 0.5247 0.0522 0.6266 0.056 Uiso 1 1 calc R
H1B H 0.5537 0.0817 0.6464 0.056 Uiso 1 1 calc R
C2 C 0.4749(3) 0.07543(19) 0.5571(2) 0.041(2) Uiso 1 1 d .
H2A H 0.4437 0.0809 0.5648 0.049 Uiso 1 1 calc R
H2B H 0.4746 0.0851 0.5313 0.049 Uiso 1 1 calc R
C3 C 0.4770(3) 0.0400(2) 0.5524(3) 0.053(3) Uiso 1 1 d .
H3A H 0.4667 0.0297 0.5747 0.064 Uiso 1 1 calc R
H3B H 0.5109 0.0334 0.5518 0.064 Uiso 1 1 calc R
C4 C 0.5686(3) 0.08322(18) 0.5760(2) 0.030(2) Uiso 1 1 d .
H4A H 0.5942 0.0951 0.5939 0.036 Uiso 1 1 calc R
H4B H 0.5767 0.0613 0.5807 0.036 Uiso 1 1 calc R
C5 C 0.5477(4) 0.1447(2) 0.6140(3) 0.067(3) Uiso 1 1 d .
H5A H 0.5751 0.1483 0.6005 0.080 Uiso 1 1 calc R
H5B H 0.5610 0.1339 0.6389 0.080 Uiso 1 1 calc R
C6 C 0.5077(3) 0.12388(19) 0.5873(3) 0.048(3) Uiso 1 1 d .
H6A H 0.4760 0.1269 0.5954 0.057 Uiso 1 1 calc R
H6B H 0.5035 0.1311 0.5599 0.057 Uiso 1 1 calc R
C7 C 0.7523(3) 0.79677(19) 0.1657(2) 0.037(2) Uiso 1 1 d .
H7A H 0.7358 0.8032 0.1870 0.044 Uiso 1 1 calc R
H7B H 0.7645 0.7756 0.1716 0.044 Uiso 1 1 calc R
C8 C 0.7966(3) 0.8180(2) 0.1660(3) 0.052(3) Uiso 1 1 d .
H8A H 0.8145 0.8111 0.1458 0.062 Uiso 1 1 calc R
H8B H 0.7848 0.8391 0.1594 0.062 Uiso 1 1 calc R
C9 C 0.8317(3) 0.8180(2) 0.2062(2) 0.050(3) Uiso 1 1 d .
H9A H 0.8133 0.8247 0.2261 0.061 Uiso 1 1 calc R
H9B H 0.8428 0.7967 0.2127 0.061 Uiso 1 1 calc R
C10 C 0.8758(3) 0.8380(2) 0.2089(3) 0.062(3) Uiso 1 1 d .
H10A H 0.8960 0.8369 0.2355 0.093 Uiso 1 1 calc R
H10B H 0.8652 0.8591 0.2028 0.093 Uiso 1 1 calc R
H10C H 0.8952 0.8309 0.1901 0.093 Uiso 1 1 calc R
C11 C 0.7365(3) 0.78545(19) 0.0918(2) 0.044(2) Uiso 1 1 d .
H11A H 0.7612 0.8007 0.0874 0.053 Uiso 1 1 calc R
H11B H 0.7106 0.7845 0.0675 0.053 Uiso 1 1 calc R
C12 C 0.6713(3) 0.77489(19) 0.1315(2) 0.039(2) Uiso 1 1 d .
H12A H 0.6855 0.7542 0.1378 0.047 Uiso 1 1 calc R
H12B H 0.6589 0.7820 0.1546 0.047 Uiso 1 1 calc R
C13 C 0.1656(2) 0.53685(18) 0.1371(2) 0.047(3) Uiso 1 1 d D
H13A H 0.1578 0.5410 0.1631 0.057 Uiso 1 1 calc R
H13B H 0.1799 0.5160 0.1382 0.057 Uiso 1 1 calc R
C15 C 0.2944(3) 0.5761(2) 0.1637(2) 0.047(3) Uiso 1 1 d .
H15A H 0.3104 0.5669 0.1436 0.056 Uiso 1 1 calc R
H15B H 0.2852 0.5974 0.1557 0.056 Uiso 1 1 calc R
C16 C 0.3308(3) 0.5760(2) 0.2042(2) 0.050(3) Uiso 1 1 d .
H16A H 0.3393 0.5547 0.2124 0.060 Uiso 1 1 calc R
H16B H 0.3148 0.5856 0.2241 0.060 Uiso 1 1 calc R
C17 C 0.6916(3) 0.82947(18) 0.1161(2) 0.038(2) Uiso 1 1 d .
H17A H 0.7190 0.8433 0.1136 0.045 Uiso 1 1 calc R
H17B H 0.6688 0.8288 0.0901 0.045 Uiso 1 1 calc R
C18 C 0.6652(3) 0.84292(19) 0.1448(2) 0.043(2) Uiso 1 1 d .
H18A H 0.6875 0.8434 0.1709 0.051 Uiso 1 1 calc R
H18B H 0.6369 0.8296 0.1467 0.051 Uiso 1 1 calc R
C19 C 0.6271(3) 0.7720(2) 0.0965(2) 0.044(2) Uiso 1 1 d .
H19A H 0.6384 0.7624 0.0742 0.053 Uiso 1 1 calc R
H19B H 0.6146 0.7927 0.0883 0.053 Uiso 1 1 calc R
C20 C 0.7620(4) 0.7535(2) 0.0986(3) 0.055(3) Uiso 1 1 d .
H20A H 0.7942 0.7561 0.1168 0.066 Uiso 1 1 calc R
H20B H 0.7416 0.7402 0.1119 0.066 Uiso 1 1 calc R
C21 C 0.4794(3) 0.08261(19) 0.6484(2) 0.066(3) Uiso 1 1 d D
H21A H 0.4832 0.1036 0.6592 0.079 Uiso 1 1 calc R
H21B H 0.4481 0.0816 0.6287 0.079 Uiso 1 1 calc R
C22 C 0.7581(4) 0.9118(2) 0.2091(3) 0.063(3) Uiso 1 1 d .
H22A H 0.7261 0.9011 0.2025 0.076 Uiso 1 1 calc R
H22B H 0.7753 0.9080 0.1874 0.076 Uiso 1 1 calc R
C23 C 0.7478(4) 0.9467(2) 0.2105(3) 0.081(4) Uiso 1 1 d .
H23A H 0.7285 0.9504 0.2309 0.098 Uiso 1 1 calc R
H23B H 0.7797 0.9575 0.2187 0.098 Uiso 1 1 calc R
C25 C 0.6800(4) 1.0037(2) 0.1311(3) 0.053(3) Uiso 1 1 d .
H25A H 0.6990 0.9974 0.1113 0.063 Uiso 1 1 calc R
H25B H 0.6493 0.9915 0.1264 0.063 Uiso 1 1 calc R
C26 C 0.6459(3) 0.87596(19) 0.1336(2) 0.042(2) Uiso 1 1 d .
H26A H 0.6744 0.8895 0.1333 0.051 Uiso 1 1 calc R
H26B H 0.6253 0.8756 0.1067 0.051 Uiso 1 1 calc R
C27 C 0.6156(4) 0.8897(2) 0.1615(3) 0.064(3) Uiso 1 1 d .
H27A H 0.6112 0.9116 0.1564 0.095 Uiso 1 1 calc R
H27B H 0.6329 0.8864 0.1887 0.095 Uiso 1 1 calc R
H27C H 0.5834 0.8797 0.1571 0.095 Uiso 1 1 calc R
C28 C 0.7596(2) 1.0131(2) 0.1816(2) 0.067(3) Uiso 1 1 d D
H28A H 0.7788 1.0059 0.2072 0.080 Uiso 1 1 calc R
H28B H 0.7524 1.0351 0.1845 0.080 Uiso 1 1 calc R
C29 C 0.5725(3) 0.0907(2) 0.5337(3) 0.055(3) Uiso 1 1 d .
H29A H 0.5654 0.1127 0.5284 0.066 Uiso 1 1 calc R
H29B H 0.5479 0.0787 0.5151 0.066 Uiso 1 1 calc R
C30 C 0.4400(4) 0.0310(2) 0.5116(3) 0.056(3) Uiso 1 1 d .
H30A H 0.4090 0.0427 0.5089 0.067 Uiso 1 1 calc R
H30B H 0.4552 0.0362 0.4892 0.067 Uiso 1 1 calc R
C31 C 0.6253(3) 0.0831(2) 0.5272(3) 0.056(3) Uiso 1 1 d .
H31A H 0.6492 0.0966 0.5444 0.067 Uiso 1 1 calc R
H31B H 0.6333 0.0618 0.5356 0.067 Uiso 1 1 calc R
C32 C 0.7202(4) 0.9609(2) 0.1718(3) 0.054(3) Uiso 1 1 d .
H32A H 0.6881 0.9504 0.1638 0.065 Uiso 1 1 calc R
H32B H 0.7393 0.9568 0.1513 0.065 Uiso 1 1 calc R
C33 C 0.6802(3) 1.0043(2) 0.2023(3) 0.057(3) Uiso 1 1 d .
H33A H 0.6722 1.0264 0.1989 0.068 Uiso 1 1 calc R
H33B H 0.7010 1.0017 0.2288 0.068 Uiso 1 1 calc R
C34 C 0.6327(4) 0.9870(3) 0.2009(3) 0.085(4) Uiso 1 1 d .
H34A H 0.6411 0.9654 0.2074 0.102 Uiso 1 1 calc R
H34B H 0.6137 0.9875 0.1734 0.102 Uiso 1 1 calc R
C35 C 0.1851(3) -0.00413(15) 0.58630(19) 0.045(3) Uiso 1 1 d D
H35A H 0.2092 -0.0024 0.5692 0.054 Uiso 1 1 calc R
H35B H 0.1570 0.0094 0.5752 0.054 Uiso 1 1 calc R
C36 C 0.2547(3) -0.0116(2) 0.6451(2) 0.048(3) Uiso 1 1 d .
H36A H 0.2716 -0.0020 0.6700 0.057 Uiso 1 1 calc R
H36B H 0.2431 -0.0320 0.6516 0.057 Uiso 1 1 calc R
C37 C 0.1733(3) 0.0067(2) 0.6556(2) 0.041(2) Uiso 1 1 d .
H37A H 0.1651 -0.0150 0.6594 0.049 Uiso 1 1 calc R
H37B H 0.1902 0.0148 0.6814 0.049 Uiso 1 1 calc R
C38 C 0.3788(3) 0.5941(2) 0.2020(3) 0.064(3) Uiso 1 1 d .
H38A H 0.4054 0.5878 0.2236 0.097 Uiso 1 1 calc R
H38B H 0.3728 0.6161 0.2040 0.097 Uiso 1 1 calc R
H38C H 0.3880 0.5898 0.1769 0.097 Uiso 1 1 calc R
C39 C 0.5610(3) 0.61023(16) 0.8663(2) 0.057(3) Uiso 1 1 d D
H39A H 0.5311 0.6023 0.8485 0.068 Uiso 1 1 calc R
H39B H 0.5718 0.5945 0.8867 0.068 Uiso 1 1 calc R
C40 C 0.5468(3) 0.63890(16) 0.8864(2) 0.045(3) Uiso 1 1 d D
H40A H 0.5305 0.6537 0.8663 0.054 Uiso 1 1 calc R
H40B H 0.5768 0.6487 0.9018 0.054 Uiso 1 1 calc R
C41 C 0.5120(3) 0.63069(16) 0.9136(2) 0.048(3) Uiso 1 1 d D
H41A H 0.4851 0.6177 0.8991 0.057 Uiso 1 1 calc R
H41B H 0.5303 0.6186 0.9360 0.057 Uiso 1 1 calc R
C42 C 0.4899(3) 0.65887(18) 0.9292(3) 0.067(3) Uiso 1 1 d D
H42A H 0.4719 0.6526 0.9493 0.101 Uiso 1 1 calc R
H42B H 0.4673 0.6690 0.9077 0.101 Uiso 1 1 calc R
H42C H 0.5163 0.6730 0.9408 0.101 Uiso 1 1 calc R
C43 C 0.5844(4) 0.7524(2) 0.1065(3) 0.063(3) Uiso 1 1 d .
H43A H 0.5593 0.7493 0.0821 0.076 Uiso 1 1 calc R
H43B H 0.5976 0.7321 0.1159 0.076 Uiso 1 1 calc R
C44 C 0.5601(4) 0.7662(2) 0.1367(3) 0.073(3) Uiso 1 1 d .
H44A H 0.5296 0.7550 0.1372 0.109 Uiso 1 1 calc R
H44B H 0.5524 0.7877 0.1303 0.109 Uiso 1 1 calc R
H44C H 0.5822 0.7648 0.1626 0.109 Uiso 1 1 calc R
C46 C 0.1169(2) 0.5368(2) 0.1062(2) 0.073(3) Uiso 1 1 d D
H46A H 0.1234 0.5287 0.0812 0.088 Uiso 1 1 calc R
H46B H 0.1054 0.5582 0.1014 0.088 Uiso 1 1 calc R
C48 C 0.4294(4) -0.0027(2) 0.5115(3) 0.078(4) Uiso 1 1 d .
H48A H 0.4071 -0.0083 0.4869 0.118 Uiso 1 1 calc R
H48B H 0.4140 -0.0077 0.5336 0.118 Uiso 1 1 calc R
H48C H 0.4602 -0.0142 0.5140 0.118 Uiso 1 1 calc R
C49 C 0.4785(4) 0.05954(18) 0.6815(3) 0.102(4) Uiso 1 1 d D
H49A H 0.5126 0.0559 0.6959 0.123 Uiso 1 1 calc R
H49B H 0.4601 0.0687 0.7002 0.123 Uiso 1 1 calc R
C50 C 0.2921(3) -0.0160(2) 0.6190(3) 0.055(3) Uiso 1 1 d .
H50A H 0.2987 0.0041 0.6081 0.065 Uiso 1 1 calc R
H50B H 0.2775 -0.0295 0.5967 0.065 Uiso 1 1 calc R
C51 C 0.3409(4) -0.0299(2) 0.6406(3) 0.065(3) Uiso 1 1 d .
H51A H 0.3346 -0.0503 0.6510 0.078 Uiso 1 1 calc R
H51B H 0.3553 -0.0167 0.6632 0.078 Uiso 1 1 calc R
C52 C 0.3793(4) -0.0334(2) 0.6130(3) 0.068(3) Uiso 1 1 d .
H52A H 0.4074 -0.0457 0.6264 0.103 Uiso 1 1 calc R
H52B H 0.3908 -0.0132 0.6070 0.103 Uiso 1 1 calc R
H52C H 0.3635 -0.0437 0.5886 0.103 Uiso 1 1 calc R
C53 C 0.2242(3) 0.04136(18) 0.6209(2) 0.039(2) Uiso 1 1 d .
H53A H 0.1939 0.0527 0.6091 0.046 Uiso 1 1 calc R
H53B H 0.2451 0.0410 0.6011 0.046 Uiso 1 1 calc R
C54 C 0.7918(2) 1.0100(3) 0.1510(2) 0.078(4) Uiso 1 1 d D
H54A H 0.7885 0.9889 0.1405 0.094 Uiso 1 1 calc R
H54B H 0.7791 1.0241 0.1290 0.094 Uiso 1 1 calc R
C55 C 0.6669(4) 1.0366(2) 0.1249(3) 0.066(3) Uiso 1 1 d .
H55A H 0.6957 1.0493 0.1368 0.079 Uiso 1 1 calc R
H55B H 0.6398 1.0416 0.1383 0.079 Uiso 1 1 calc R
C56 C 0.6501(4) 1.0448(3) 0.0786(3) 0.096(4) Uiso 1 1 d .
H56A H 0.6313 1.0274 0.0646 0.115 Uiso 1 1 calc R
H56B H 0.6284 1.0630 0.0753 0.115 Uiso 1 1 calc R
C58 C 0.5531(4) 0.0999(3) 0.8852(3) 0.090(4) Uiso 1 1 d .
H58A H 0.5251 0.0872 0.8717 0.108 Uiso 1 1 calc R
H58B H 0.5678 0.0896 0.9102 0.108 Uiso 1 1 calc R
C59 C 0.5329(4) 0.1318(2) 0.8945(3) 0.062(3) Uiso 1 1 d .
H59A H 0.5158 0.1418 0.8700 0.074 Uiso 1 1 calc R
H59B H 0.5603 0.1451 0.9075 0.074 Uiso 1 1 calc R
C60 C 0.4949(3) 0.1260(2) 0.9234(2) 0.047(3) Uiso 1 1 d .
H60A H 0.4687 0.1117 0.9108 0.057 Uiso 1 1 calc R
H60B H 0.5126 0.1166 0.9482 0.057 Uiso 1 1 calc R
C61 C 0.4720(3) 0.1558(2) 0.9324(3) 0.052(3) Uiso 1 1 d .
H61A H 0.4537 0.1524 0.9532 0.079 Uiso 1 1 calc R
H61B H 0.4495 0.1632 0.9087 0.079 Uiso 1 1 calc R
H61C H 0.4979 0.1710 0.9411 0.079 Uiso 1 1 calc R
C62 C 0.7703(4) 0.7371(3) 0.0619(3) 0.076(3) Uiso 1 1 d .
H62A H 0.7883 0.7510 0.0474 0.091 Uiso 1 1 calc R
H62B H 0.7916 0.7191 0.0701 0.091 Uiso 1 1 calc R
C63 C 0.1838(3) 0.59378(19) 0.1261(2) 0.043(2) Uiso 1 1 d .
H63A H 0.2106 0.6078 0.1229 0.052 Uiso 1 1 calc R
H63B H 0.1580 0.5949 0.1018 0.052 Uiso 1 1 calc R
C64 C 0.1624(4) 0.6050(2) 0.1595(3) 0.056(3) Uiso 1 1 d .
H64A H 0.1887 0.6060 0.1836 0.067 Uiso 1 1 calc R
H64B H 0.1373 0.5902 0.1644 0.067 Uiso 1 1 calc R
C65 C 0.8021(4) 0.2389(2) 0.8009(3) 0.069(3) Uiso 1 1 d .
H65A H 0.8083 0.2166 0.8023 0.083 Uiso 1 1 calc R
H65B H 0.7816 0.2436 0.7748 0.083 Uiso 1 1 calc R
C66 C 0.7619(4) 0.2826(2) 0.8320(3) 0.056(3) Uiso 1 1 d .
H66A H 0.7452 0.2876 0.8537 0.068 Uiso 1 1 calc R
H66B H 0.7937 0.2936 0.8372 0.068 Uiso 1 1 calc R
C67 C 0.8022(4) 0.2400(2) 0.8747(3) 0.068(3) Uiso 1 1 d .
H67A H 0.7819 0.2457 0.8938 0.082 Uiso 1 1 calc R
H67B H 0.8317 0.2533 0.8801 0.082 Uiso 1 1 calc R
C68 C 0.7317(4) 0.2949(2) 0.7954(3) 0.066(3) Uiso 1 1 d .
H68A H 0.6979 0.2867 0.7924 0.079 Uiso 1 1 calc R
H68B H 0.7452 0.2873 0.7731 0.079 Uiso 1 1 calc R
C69 C 0.7289(4) 0.3295(2) 0.7931(3) 0.073(3) Uiso 1 1 d .
H69A H 0.7625 0.3375 0.7943 0.087 Uiso 1 1 calc R
H69B H 0.7178 0.3372 0.8165 0.087 Uiso 1 1 calc R
C70 C 0.6949(4) 0.3430(3) 0.7564(3) 0.092(4) Uiso 1 1 d .
H70A H 0.6998 0.3652 0.7557 0.138 Uiso 1 1 calc R
H70B H 0.6605 0.3387 0.7573 0.138 Uiso 1 1 calc R
H70C H 0.7026 0.3338 0.7328 0.138 Uiso 1 1 calc R
C71 C 0.8200(4) 0.2066(2) 0.8839(3) 0.074(3) Uiso 1 1 d .
H71A H 0.7916 0.1924 0.8772 0.089 Uiso 1 1 calc R
H71B H 0.8441 0.2010 0.8678 0.089 Uiso 1 1 calc R
C72 C 0.8441(4) 0.2034(3) 0.9282(3) 0.087(4) Uiso 1 1 d .
H72A H 0.8716 0.2181 0.9351 0.105 Uiso 1 1 calc R
H72B H 0.8196 0.2082 0.9442 0.105 Uiso 1 1 calc R
C73 C 0.3304(3) 0.7321(2) 0.8491(2) 0.068(3) Uiso 1 1 d D
H73A H 0.3166 0.7527 0.8426 0.081 Uiso 1 1 calc R
H73B H 0.3463 0.7255 0.8275 0.081 Uiso 1 1 calc R
C74 C 0.3070(3) 0.6777(2) 0.8629(3) 0.051(3) Uiso 1 1 d .
H74A H 0.2786 0.6637 0.8611 0.062 Uiso 1 1 calc R
H74B H 0.3253 0.6779 0.8905 0.062 Uiso 1 1 calc R
C75 C 0.2609(3) 0.72005(18) 0.8824(3) 0.085(4) Uiso 1 1 d D
H75A H 0.2840 0.7198 0.9082 0.102 Uiso 1 1 calc R
H75B H 0.2345 0.7050 0.8834 0.102 Uiso 1 1 calc R
C76 C 0.2549(3) 0.7112(2) 0.8105(3) 0.057(3) Uiso 1 1 d .
H76A H 0.2739 0.7048 0.7908 0.069 Uiso 1 1 calc R
H76B H 0.2441 0.7325 0.8046 0.069 Uiso 1 1 calc R
C77 C 0.2087(4) 0.6903(3) 0.8065(3) 0.098(4) Uiso 1 1 d .
H77A H 0.1863 0.6990 0.8223 0.117 Uiso 1 1 calc R
H77B H 0.2190 0.6698 0.8170 0.117 Uiso 1 1 calc R
C78 C 0.6794(4) 0.2438(2) 0.5779(3) 0.059(3) Uiso 1 1 d .
H78A H 0.7041 0.2465 0.5615 0.070 Uiso 1 1 calc R
H78B H 0.6528 0.2589 0.5690 0.070 Uiso 1 1 calc R
C79 C 0.6571(4) 0.2108(2) 0.5712(3) 0.069(3) Uiso 1 1 d .
H79A H 0.6823 0.1955 0.5828 0.083 Uiso 1 1 calc R
H79B H 0.6290 0.2088 0.5844 0.083 Uiso 1 1 calc R
C80 C 0.7196(4) 0.2846(3) 0.6214(3) 0.084(4) Uiso 1 1 d .
H80A H 0.7407 0.2874 0.6021 0.101 Uiso 1 1 calc R
H80B H 0.6899 0.2974 0.6127 0.101 Uiso 1 1 calc R
C81 C 0.7475(5) 0.2971(3) 0.6610(4) 0.126(5) Uiso 1 1 d .
H81A H 0.7232 0.3001 0.6778 0.151 Uiso 1 1 calc R
H81B H 0.7705 0.2809 0.6735 0.151 Uiso 1 1 calc R
C82 C 0.7835(4) 0.2322(3) 0.6067(3) 0.087(4) Uiso 1 1 d .
H82A H 0.7719 0.2186 0.5840 0.105 Uiso 1 1 calc R
H82B H 0.7870 0.2531 0.5966 0.105 Uiso 1 1 calc R
C83 C 0.7460(4) 0.2325(3) 0.6333(3) 0.083(4) Uiso 1 1 d .
H83A H 0.7355 0.2112 0.6365 0.100 Uiso 1 1 calc R
H83B H 0.7627 0.2400 0.6595 0.100 Uiso 1 1 calc R
C84 C 0.2471(3) 0.5573(2) 0.1665(2) 0.043(2) Uiso 1 1 d .
H84A H 0.2563 0.5355 0.1707 0.051 Uiso 1 1 calc R
H84B H 0.2351 0.5644 0.1899 0.051 Uiso 1 1 calc R
C86 C 0.0903(3) 0.0233(2) 0.6689(3) 0.062(3) Uiso 1 1 d .
H86A H 0.1051 0.0344 0.6932 0.074 Uiso 1 1 calc R
H86B H 0.0865 0.0016 0.6761 0.074 Uiso 1 1 calc R
C87 C 0.1251(3) 0.0247(2) 0.6415(3) 0.058(3) Uiso 1 1 d .
H87A H 0.1334 0.0464 0.6378 0.069 Uiso 1 1 calc R
H87B H 0.1083 0.0166 0.6156 0.069 Uiso 1 1 calc R
C88 C 0.6642(4) 0.2460(3) 0.6502(3) 0.082(4) Uiso 1 1 d .
H88A H 0.6558 0.2240 0.6513 0.099 Uiso 1 1 calc R
H88B H 0.6803 0.2526 0.6770 0.099 Uiso 1 1 calc R
C89 C 0.6402(4) 0.2047(2) 0.5279(3) 0.068(3) Uiso 1 1 d .
H89A H 0.6690 0.2066 0.5154 0.082 Uiso 1 1 calc R
H89B H 0.6166 0.2210 0.5167 0.082 Uiso 1 1 calc R
C90 C 0.8528(4) 0.2565(3) 0.8061(3) 0.086(4) Uiso 1 1 d .
H90A H 0.8741 0.2510 0.8316 0.103 Uiso 1 1 calc R
H90B H 0.8469 0.2788 0.8060 0.103 Uiso 1 1 calc R
C91 C 0.8799(4) 0.2480(3) 0.7716(3) 0.083(4) Uiso 1 1 d .
H91A H 0.8860 0.2257 0.7718 0.100 Uiso 1 1 calc R
H91B H 0.8584 0.2534 0.7461 0.100 Uiso 1 1 calc R
C92 C 0.7244(3) 0.2301(2) 0.8228(3) 0.055(3) Uiso 1 1 d .
H92A H 0.7322 0.2080 0.8216 0.066 Uiso 1 1 calc R
H92B H 0.7068 0.2365 0.7963 0.066 Uiso 1 1 calc R
C93 C 0.1662(4) -0.03741(17) 0.5844(2) 0.078(4) Uiso 1 1 d D
H93A H 0.1937 -0.0509 0.5969 0.093 Uiso 1 1 calc R
H93B H 0.1404 -0.0389 0.6001 0.093 Uiso 1 1 calc R
C94 C 0.6543(3) 0.6203(3) 0.8661(2) 0.101(4) Uiso 1 1 d D
H94A H 0.6781 0.6130 0.8506 0.121 Uiso 1 1 calc R
H94B H 0.6584 0.6427 0.8690 0.121 Uiso 1 1 calc R
C95 C 0.5930(3) 0.64201(19) 0.8140(2) 0.076(3) Uiso 1 1 d D
H95A H 0.5964 0.6604 0.8309 0.091 Uiso 1 1 calc R
H95B H 0.6207 0.6425 0.8002 0.091 Uiso 1 1 calc R
C96 C 0.2227(4) 0.5524(2) 0.0924(3) 0.071(3) Uiso 1 1 d .
H96A H 0.2456 0.5687 0.0879 0.085 Uiso 1 1 calc R
H96B H 0.1938 0.5530 0.0703 0.085 Uiso 1 1 calc R
C97 C 0.2500(4) 0.5194(2) 0.0914(3) 0.079(4) Uiso 1 1 d .
H97A H 0.2830 0.5224 0.0854 0.094 Uiso 1 1 calc R
H97B H 0.2540 0.5091 0.1172 0.094 Uiso 1 1 calc R
C98 C 0.1383(4) 0.6372(2) 0.1510(3) 0.069(3) Uiso 1 1 d .
H98A H 0.1639 0.6521 0.1475 0.083 Uiso 1 1 calc R
H98B H 0.1134 0.6363 0.1261 0.083 Uiso 1 1 calc R
C99 C 0.1803(5) 0.6871(3) 0.7629(3) 0.107(5) Uiso 1 1 d .
H99A H 0.1767 0.7078 0.7511 0.128 Uiso 1 1 calc R
H99B H 0.2011 0.6751 0.7486 0.128 Uiso 1 1 calc R
C100 C 0.5989(5) 0.9978(3) 0.2272(4) 0.112(5) Uiso 1 1 d .
H1 H 0.6170 0.9965 0.2549 0.134 Uiso 1 1 calc R
H2 H 0.5908 1.0196 0.2214 0.134 Uiso 1 1 calc R
C101 C 0.9474(4) 0.6452(2) 0.1458(3) 0.076(3) Uiso 1 1 d .
H4 H 0.9345 0.6626 0.1285 0.091 Uiso 1 1 calc R
H5 H 0.9793 0.6517 0.1623 0.091 Uiso 1 1 calc R
C102 C 0.9563(4) 0.6196(2) 0.1215(3) 0.067(3) Uiso 1 1 d .
H6 H 0.9246 0.6127 0.1053 0.080 Uiso 1 1 calc R
H7 H 0.9706 0.6024 0.1387 0.080 Uiso 1 1 calc R
C103 C 0.9919(4) 0.6282(3) 0.0941(3) 0.086(4) Uiso 1 1 d .
H8 H 0.9756 0.6441 0.0756 0.104 Uiso 1 1 calc R
H9 H 1.0216 0.6377 0.1105 0.104 Uiso 1 1 calc R
C104 C 1.0085(4) 0.6030(2) 0.0705(3) 0.081(4) Uiso 1 1 d .
H10 H 1.0208 0.6119 0.0487 0.121 Uiso 1 1 calc R
H11 H 0.9807 0.5895 0.0603 0.121 Uiso 1 1 calc R
H12 H 1.0348 0.5913 0.0873 0.121 Uiso 1 1 calc R
C105 C 0.8592(3) 0.6282(2) 0.1513(2) 0.090(4) Uiso 1 1 d D
H13 H 0.8624 0.6068 0.1430 0.107 Uiso 1 1 calc R
H14 H 0.8366 0.6281 0.1698 0.107 Uiso 1 1 calc R
C106 C 0.8344(4) 0.64598(19) 0.1154(2) 0.088(4) Uiso 1 1 d D
H15 H 0.8592 0.6543 0.1016 0.106 Uiso 1 1 calc R
H16 H 0.8153 0.6632 0.1230 0.106 Uiso 1 1 calc R
C107 C 0.8001(4) 0.6236(2) 0.0888(3) 0.100(4) Uiso 1 1 d D
H17 H 0.8198 0.6076 0.0790 0.120 Uiso 1 1 calc R
H18 H 0.7781 0.6134 0.1038 0.120 Uiso 1 1 calc R
C108 C 0.6326(4) 0.0867(3) 0.4851(3) 0.083(4) Uiso 1 1 d .
H19 H 0.6656 0.0796 0.4836 0.124 Uiso 1 1 calc R
H20 H 0.6290 0.1083 0.4774 0.124 Uiso 1 1 calc R
H21 H 0.6079 0.0745 0.4674 0.124 Uiso 1 1 calc R
C109 C 0.6175(5) 0.2645(3) 0.6363(4) 0.109(5) Uiso 1 1 d .
H22 H 0.6006 0.2575 0.6099 0.131 Uiso 1 1 calc R
H23 H 0.6257 0.2864 0.6348 0.131 Uiso 1 1 calc R
C110 C 0.6895(4) 0.2346(3) 0.8521(3) 0.078(4) Uiso 1 1 d .
H24 H 0.6857 0.2567 0.8569 0.094 Uiso 1 1 calc R
H25 H 0.7040 0.2247 0.8774 0.094 Uiso 1 1 calc R
C111 C 0.6382(4) 0.2203(3) 0.8347(3) 0.093(4) Uiso 1 1 d .
H26 H 0.6418 0.1982 0.8297 0.112 Uiso 1 1 calc R
H27 H 0.6233 0.2303 0.8096 0.112 Uiso 1 1 calc R
C112 C 0.2181(5) 0.4997(3) 0.0595(4) 0.114(5) Uiso 1 1 d .
H28 H 0.2105 0.5107 0.0341 0.137 Uiso 1 1 calc R
H29 H 0.1868 0.4939 0.0670 0.137 Uiso 1 1 calc R
C113 C 0.2505(4) 0.4714(3) 0.0573(3) 0.100(4) Uiso 1 1 d .
H30 H 0.2296 0.4540 0.0468 0.150 Uiso 1 1 calc R
H31 H 0.2692 0.4663 0.0836 0.150 Uiso 1 1 calc R
H32 H 0.2734 0.4758 0.0400 0.150 Uiso 1 1 calc R
C114 C 0.7252(4) 0.7267(2) 0.0349(3) 0.080(4) Uiso 1 1 d .
H33 H 0.7339 0.7144 0.0139 0.120 Uiso 1 1 calc R
H34 H 0.7059 0.7445 0.0235 0.120 Uiso 1 1 calc R
H441 H 0.7055 0.7143 0.0493 0.120 Uiso 1 1 calc R
C115 C 0.8463(3) 1.0167(2) 0.1661(3) 0.091(4) Uiso 1 1 d D
H35 H 0.8624 1.0196 0.1435 0.109 Uiso 1 1 calc R
H36 H 0.8500 1.0360 0.1814 0.109 Uiso 1 1 calc R
C116 C 0.3424(4) 0.6649(2) 0.8354(3) 0.082(4) Uiso 1 1 d .
H37 H 0.3232 0.6631 0.8081 0.099 Uiso 1 1 calc R
H38 H 0.3692 0.6798 0.8353 0.099 Uiso 1 1 calc R
C117 C 0.3650(3) 0.6339(2) 0.8486(3) 0.056(3) Uiso 1 1 d .
H39 H 0.3814 0.6352 0.8766 0.067 Uiso 1 1 calc R
H40 H 0.3383 0.6186 0.8462 0.067 Uiso 1 1 calc R
C118 C 0.2517(3) 0.0601(2) 0.6562(3) 0.054(3) Uiso 1 1 d .
H41 H 0.2394 0.0814 0.6528 0.065 Uiso 1 1 calc R
H42 H 0.2420 0.0519 0.6800 0.065 Uiso 1 1 calc R
C119 C 0.3068(4) 0.0613(2) 0.6642(3) 0.077(3) Uiso 1 1 d .
H43 H 0.3174 0.0655 0.6393 0.092 Uiso 1 1 calc R
H44 H 0.3200 0.0411 0.6739 0.092 Uiso 1 1 calc R
C121 C 0.9058(6) 0.66408(18) 0.2016(3) 0.048(5) Uiso 0.50 1 d PD
H45 H 0.8802 0.6592 0.2166 0.058 Uiso 1 1 calc R
H46 H 0.9376 0.6661 0.2206 0.058 Uiso 1 1 calc R
C122 C 0.8322(5) 0.2213(3) 0.6293(4) 0.136(6) Uiso 1 1 d .
H47 H 0.8289 0.2003 0.6391 0.163 Uiso 1 1 calc R
H48 H 0.8438 0.2348 0.6522 0.163 Uiso 1 1 calc R
C123 C 0.3288(4) 0.0859(2) 0.6945(3) 0.083(4) Uiso 1 1 d .
H49 H 0.3645 0.0869 0.6966 0.125 Uiso 1 1 calc R
H50 H 0.3217 0.0807 0.7201 0.125 Uiso 1 1 calc R
H51 H 0.3141 0.1059 0.6860 0.125 Uiso 1 1 calc R
C124 C 0.5083(3) 0.61599(14) 0.0991(2) 0.048(3) Uiso 1 1 d D
H52 H 0.5035 0.6079 0.0721 0.058 Uiso 1 1 calc R
H53 H 0.4773 0.6125 0.1082 0.058 Uiso 1 1 calc R
C125 C 0.5491(3) 0.59671(14) 0.1254(2) 0.055(3) Uiso 1 1 d D
H54 H 0.5810 0.6016 0.1185 0.066 Uiso 1 1 calc R
H55 H 0.5513 0.6028 0.1531 0.066 Uiso 1 1 calc R
C126 C 0.5650(4) 0.6578(2) 0.0860(3) 0.062(3) Uiso 1 1 d .
H56 H 0.5916 0.6487 0.1061 0.075 Uiso 1 1 calc R
H57 H 0.5699 0.6802 0.0867 0.075 Uiso 1 1 calc R
C127 C 0.5702(4) 0.6460(3) 0.0457(3) 0.103(4) Uiso 1 1 d .
H58 H 0.5408 0.6522 0.0258 0.124 Uiso 1 1 calc R
H59 H 0.5715 0.6234 0.0463 0.124 Uiso 1 1 calc R
C128 C 0.5213(3) 0.6654(2) 0.1380(2) 0.068(3) Uiso 1 1 d D
H60 H 0.5519 0.6575 0.1549 0.082 Uiso 1 1 calc R
H61 H 0.5254 0.6878 0.1354 0.082 Uiso 1 1 calc R
C129 C 0.4791(3) 0.6599(2) 0.1590(2) 0.101(4) Uiso 1 1 d D
H62 H 0.4781 0.6380 0.1657 0.121 Uiso 1 1 calc R
H63 H 0.4476 0.6651 0.1410 0.121 Uiso 1 1 calc R
C130 C 0.5260(5) 0.1767(3) 0.6237(4) 0.104(4) Uiso 1 1 d .
C131 C 0.0378(4) 0.0370(2) 0.6522(3) 0.084(4) Uiso 1 1 d .
H64 H 0.0170 0.0342 0.6714 0.126 Uiso 1 1 calc R
H65 H 0.0229 0.0265 0.6277 0.126 Uiso 1 1 calc R
H66 H 0.0408 0.0589 0.6470 0.126 Uiso 1 1 calc R
C132 C 0.4019(4) 0.6229(3) 0.8256(3) 0.087(4) Uiso 1 1 d .
H67 H 0.4225 0.6069 0.8405 0.131 Uiso 1 1 calc R
H68 H 0.4226 0.6400 0.8209 0.131 Uiso 1 1 calc R
H69 H 0.3845 0.6145 0.8004 0.131 Uiso 1 1 calc R
C133 C 0.4703(3) 0.66404(17) 0.0687(2) 0.069(3) Uiso 1 1 d D
C135 C 0.6197(5) 0.6593(3) 0.0330(4) 0.123(5) Uiso 1 1 d .
H70 H 0.6183 0.6820 0.0331 0.147 Uiso 1 1 calc R
H71 H 0.6488 0.6531 0.0532 0.147 Uiso 1 1 calc R
C134 C 0.4982(11) 0.1621(3) 0.7360(5) 0.046(10) Uiso 0.25 1 d PD
C136 C 0.7884(4) 0.8976(3) 0.2463(3) 0.086(4) Uiso 1 1 d .
H75 H 0.7927 0.8757 0.2420 0.128 Uiso 1 1 calc R
H76 H 0.7713 0.9004 0.2680 0.128 Uiso 1 1 calc R
H77 H 0.8207 0.9075 0.2529 0.128 Uiso 1 1 calc R
C137 C 0.9261(4) 0.6110(2) 0.2031(3) 0.097(6) Uiso 0.75 1 d PD
H78 H 0.9004 0.6097 0.2188 0.116 Uiso 1 1 calc R
H79 H 0.9216 0.5926 0.1860 0.116 Uiso 1 1 calc R
C138 C 0.6901(5) 1.0506(4) 0.0626(4) 0.039(5) Uiso 0.50 1 d P
H80 H 0.6791 1.0566 0.0350 0.059 Uiso 1 1 calc R
H81 H 0.7105 1.0322 0.0642 0.059 Uiso 1 1 calc R
H82 H 0.7095 1.0673 0.0771 0.059 Uiso 1 1 calc R
C139 C 0.5519(6) 0.9801(4) 0.2230(5) 0.048(5) Uiso 0.50 1 d P
H83 H 0.5330 0.9879 0.2418 0.072 Uiso 1 1 calc R
H84 H 0.5594 0.9584 0.2283 0.072 Uiso 1 1 calc R
H85 H 0.5325 0.9825 0.1963 0.072 Uiso 1 1 calc R
C140 C 0.5462(3) 0.64649(19) 0.7827(3) 0.100(4) Uiso 1 1 d D
H86 H 0.5186 0.6396 0.7945 0.120 Uiso 1 1 calc R
H87 H 0.5482 0.6318 0.7614 0.120 Uiso 1 1 calc R
C141 C 0.5300(4) 0.67773(19) 0.7623(3) 0.118(5) Uiso 1 1 d D
H88 H 0.5583 0.6877 0.7542 0.141 Uiso 1 1 calc R
H89 H 0.5038 0.6745 0.7387 0.141 Uiso 1 1 calc R
C142 C 0.6019(4) 0.58625(14) 0.8160(2) 0.071(3) Uiso 1 1 d D
H90 H 0.6257 0.5901 0.7990 0.085 Uiso 1 1 calc R
H91 H 0.5689 0.5849 0.7986 0.085 Uiso 1 1 calc R
C143 C 0.6140(4) 0.55492(14) 0.8355(2) 0.069(3) Uiso 1 1 d D
H92 H 0.5984 0.5534 0.8585 0.082 Uiso 1 1 calc R
H93 H 0.6501 0.5533 0.8451 0.082 Uiso 1 1 calc R
C144 C 0.5963(4) 0.52820(15) 0.8074(2) 0.081(4) Uiso 1 1 d D
H94 H 0.5603 0.5300 0.7977 0.097 Uiso 1 1 calc R
H95 H 0.6121 0.5297 0.7845 0.097 Uiso 1 1 calc R
C145 C 0.6078(5) 0.4971(2) 0.8266(3) 0.106(4) Uiso 1 1 d D
H96 H 0.5926 0.4811 0.8085 0.159 Uiso 1 1 calc R
H97 H 0.5947 0.4962 0.8506 0.159 Uiso 1 1 calc R
H98 H 0.6435 0.4941 0.8332 0.159 Uiso 1 1 calc R
C146 C 0.1142(4) 0.6483(3) 0.1829(3) 0.103(4) Uiso 1 1 d .
H99 H 0.0997 0.6685 0.1760 0.154 Uiso 1 1 calc R
H100 H 0.1388 0.6498 0.2075 0.154 Uiso 1 1 calc R
H101 H 0.0883 0.6339 0.1863 0.154 Uiso 1 1 calc R
C147 C 0.5083(6) 0.1314(3) 0.7580(3) 0.104(9) Uiso 0.50 1 d PD
H102 H 0.4772 0.1226 0.7626 0.125 Uiso 1 1 calc R
H103 H 0.5230 0.1166 0.7422 0.125 Uiso 1 1 calc R
C148 C 0.4844(4) 0.6792(3) 0.1967(3) 0.104(6) Uiso 0.75 1 d PD
H104 H 0.5074 0.6679 0.2175 0.125 Uiso 1 1 calc R
H105 H 0.5016 0.6983 0.1920 0.125 Uiso 1 1 calc R
C149 C 0.5410(3) 0.56188(17) 0.1220(3) 0.096(4) Uiso 1 1 d D
H106 H 0.5403 0.5554 0.0946 0.115 Uiso 1 1 calc R
H107 H 0.5689 0.5514 0.1392 0.115 Uiso 1 1 calc R
C150 C 0.4935(4) 0.5522(4) 0.1333(5) 0.068(6) Uiso 0.50 1 d PD
H108 H 0.4898 0.5300 0.1306 0.102 Uiso 1 1 calc R
H109 H 0.4657 0.5623 0.1160 0.102 Uiso 1 1 calc R
H110 H 0.4944 0.5581 0.1605 0.102 Uiso 1 1 calc R
C151 C 0.1450(3) -0.0496(3) 0.5431(2) 0.095(4) Uiso 1 1 d D
H111 H 0.1249 -0.0681 0.5445 0.114 Uiso 1 1 calc R
H112 H 0.1239 -0.0339 0.5274 0.114 Uiso 1 1 calc R
C152 C 0.7757(5) 0.3254(3) 0.6620(4) 0.119(5) Uiso 1 1 d .
H113 H 0.7513 0.3420 0.6542 0.143 Uiso 1 1 calc R
H114 H 0.7941 0.3237 0.6407 0.143 Uiso 1 1 calc R
C153 C 0.8123(5) 0.3372(3) 0.6979(4) 0.146(6) Uiso 1 1 d .
H115 H 0.8272 0.3562 0.6912 0.219 Uiso 1 1 calc R
H116 H 0.8380 0.3218 0.7063 0.219 Uiso 1 1 calc R
H117 H 0.7950 0.3411 0.7193 0.219 Uiso 1 1 calc R
C154 C 0.6160(4) 0.1738(3) 0.5165(3) 0.094(4) Uiso 1 1 d .
H118 H 0.6079 0.1720 0.4879 0.142 Uiso 1 1 calc R
H119 H 0.5858 0.1723 0.5267 0.142 Uiso 1 1 calc R
H120 H 0.6387 0.1574 0.5277 0.142 Uiso 1 1 calc R
C155 C 0.8709(5) 0.2215(3) 0.6015(4) 0.125(5) Uiso 1 1 d .
H121 H 0.9032 0.2151 0.6166 0.188 Uiso 1 1 calc R
H122 H 0.8733 0.2422 0.5913 0.188 Uiso 1 1 calc R
H123 H 0.8601 0.2073 0.5797 0.188 Uiso 1 1 calc R
C156 C 0.5131(8) 0.1916(5) 0.5876(5) 0.088(8) Uiso 0.50 1 d P
H124 H 0.5247 0.2129 0.5905 0.131 Uiso 1 1 calc R
H125 H 0.4773 0.1914 0.5787 0.131 Uiso 1 1 calc R
H126 H 0.5283 0.1812 0.5683 0.131 Uiso 1 1 calc R
C157 C 0.9277(6) 0.2648(4) 0.7760(5) 0.044(5) Uiso 0.50 1 d P
H127 H 0.9499 0.2534 0.7629 0.067 Uiso 1 1 calc R
H128 H 0.9427 0.2669 0.8040 0.067 Uiso 1 1 calc R
H129 H 0.9217 0.2852 0.7642 0.067 Uiso 1 1 calc R
C158 C 0.8632(5) 0.1712(3) 0.9372(4) 0.122(5) Uiso 1 1 d .
H130 H 0.8767 0.1693 0.9655 0.183 Uiso 1 1 calc R
H131 H 0.8891 0.1670 0.9227 0.183 Uiso 1 1 calc R
H132 H 0.8362 0.1566 0.9294 0.183 Uiso 1 1 calc R
C159 C 0.6041(5) 0.2250(3) 0.8656(4) 0.126(5) Uiso 1 1 d .
H133 H 0.5712 0.2168 0.8547 0.189 Uiso 1 1 calc R
H134 H 0.6017 0.2468 0.8711 0.189 Uiso 1 1 calc R
H135 H 0.6183 0.2141 0.8899 0.189 Uiso 1 1 calc R
C160 C 0.6197(4) 0.07052(16) 0.8616(4) 0.094(5) Uiso 0.75 1 d PD
H136 H 0.6337 0.0668 0.8897 0.113 Uiso 1 1 calc R
H137 H 0.6477 0.0718 0.8481 0.113 Uiso 1 1 calc R
C161 C 0.5890(3) 0.04278(17) 0.8456(3) 0.094(4) Uiso 1 1 d D
H138 H 0.5799 0.0437 0.8166 0.113 Uiso 1 1 calc R
H139 H 0.5584 0.0422 0.8559 0.113 Uiso 1 1 calc R
C162 C 0.6204(4) 0.01452(18) 0.8588(5) 0.122(7) Uiso 0.75 1 d PD
H140 H 0.6512 0.0159 0.8489 0.147 Uiso 1 1 calc R
H141 H 0.6293 0.0141 0.8879 0.147 Uiso 1 1 calc R
C163 C 0.5940(5) -0.0147(2) 0.8443(4) 0.140(6) Uiso 1 1 d D
H142 H 0.6166 -0.0284 0.8344 0.210 Uiso 1 1 calc R
H143 H 0.5658 -0.0100 0.8231 0.210 Uiso 1 1 calc R
H16K H 0.5825 -0.0247 0.8658 0.210 Uiso 1 1 calc R
C164 C 0.7376(4) 0.9559(3) 0.8184(3) 0.088(4) Uiso 1 1 d .
H144 H 0.7164 0.9730 0.8237 0.106 Uiso 1 1 calc R
H145 H 0.7546 0.9630 0.7978 0.106 Uiso 1 1 calc R
C165 C 0.7775(4) 0.9504(3) 0.8565(3) 0.089(4) Uiso 1 1 d .
H146 H 0.7599 0.9474 0.8782 0.107 Uiso 1 1 calc R
H147 H 0.7938 0.9308 0.8530 0.107 Uiso 1 1 calc R
C166 C 0.7050(4) 0.9303(3) 0.8020(3) 0.093(4) Uiso 1 1 d .
H148 H 0.7270 0.9134 0.7980 0.111 Uiso 1 1 calc R
H149 H 0.6885 0.9237 0.8231 0.111 Uiso 1 1 calc R
C167 C 0.6668(4) 0.9318(2) 0.7665(3) 0.079(4) Uiso 1 1 d .
H150 H 0.6563 0.9110 0.7581 0.118 Uiso 1 1 calc R
H151 H 0.6796 0.9420 0.7457 0.118 Uiso 1 1 calc R
H152 H 0.6386 0.9433 0.7718 0.118 Uiso 1 1 calc R
C168 C 0.8431(3) 0.97934(16) 0.8376(2) 0.047(3) Uiso 1 1 d D
H153 H 0.8698 0.9939 0.8482 0.056 Uiso 1 1 calc R
H154 H 0.8203 0.9897 0.8158 0.056 Uiso 1 1 calc R
C169 C 0.8654(3) 0.95160(19) 0.8210(3) 0.083(4) Uiso 1 1 d D
H155 H 0.8391 0.9400 0.8034 0.100 Uiso 1 1 calc R
H156 H 0.8808 0.9379 0.8428 0.100 Uiso 1 1 calc R
C170 C 0.9045(3) 0.9617(3) 0.7981(3) 0.094(4) Uiso 1 1 d D
H157 H 0.8900 0.9772 0.7782 0.112 Uiso 1 1 calc R
H158 H 0.9144 0.9439 0.7840 0.112 Uiso 1 1 calc R
C171 C 0.9505(4) 0.9754(3) 0.8253(3) 0.112(5) Uiso 1 1 d D
H159 H 0.9711 0.9854 0.8095 0.168 Uiso 1 1 calc R
H160 H 0.9692 0.9590 0.8409 0.168 Uiso 1 1 calc R
H161 H 0.9403 0.9904 0.8429 0.168 Uiso 1 1 calc R
C172 C 0.8502(3) 0.9584(2) 0.9062(3) 0.113(5) Uiso 1 1 d D
H162 H 0.8306 0.9537 0.9261 0.135 Uiso 1 1 calc R
H163 H 0.8632 0.9387 0.8984 0.135 Uiso 1 1 calc R
C173 C 0.8941(3) 0.9785(2) 0.9256(3) 0.129(5) Uiso 1 1 d D
H164 H 0.8819 0.9959 0.9391 0.155 Uiso 1 1 calc R
H165 H 0.9099 0.9870 0.9050 0.155 Uiso 1 1 calc R
C174 C 0.9330(4) 0.9605(2) 0.9557(3) 0.136(6) Uiso 1 1 d D
H166 H 0.9161 0.9471 0.9716 0.163 Uiso 1 1 calc R
H167 H 0.9525 0.9473 0.9414 0.163 Uiso 1 1 calc R
C175 C 0.7905(3) 1.00209(19) 0.8788(2) 0.085(4) Uiso 1 1 d D
H168 H 0.8164 1.0180 0.8843 0.102 Uiso 1 1 calc R
H169 H 0.7671 1.0084 0.8546 0.102 Uiso 1 1 calc R
C176 C 0.7627(4) 1.0027(2) 0.9126(3) 0.114(5) Uiso 1 1 d D
H170 H 0.7315 0.9914 0.9037 0.137 Uiso 1 1 calc R
H171 H 0.7825 0.9910 0.9347 0.137 Uiso 1 1 calc R
C177 C 0.7502(3) 1.0334(2) 0.9287(3) 0.116(5) Uiso 1 1 d D
H172 H 0.7439 1.0494 0.9081 0.139 Uiso 1 1 calc R
H173 H 0.7214 1.0319 0.9413 0.139 Uiso 1 1 calc R
C178 C 0.3700(3) 0.7341(3) 0.8872(3) 0.125(5) Uiso 1 1 d D
H174 H 0.3548 0.7439 0.9074 0.150 Uiso 1 1 calc R
H175 H 0.3788 0.7129 0.8962 0.150 Uiso 1 1 calc R
C179 C 0.1339(5) 0.6736(3) 0.7561(4) 0.142(6) Uiso 1 1 d .
H176 H 0.1192 0.6744 0.7280 0.213 Uiso 1 1 calc R
H177 H 0.1129 0.6846 0.7708 0.213 Uiso 1 1 calc R
H178 H 0.1371 0.6522 0.7648 0.213 Uiso 1 1 calc R
C180 C 0.2375(4) 0.7523(2) 0.8756(3) 0.118(5) Uiso 1 1 d D
H179 H 0.2091 0.7510 0.8532 0.142 Uiso 1 1 calc R
H180 H 0.2620 0.7661 0.8676 0.142 Uiso 1 1 calc R
C181 C 0.2197(4) 0.7675(3) 0.9105(3) 0.150(6) Uiso 1 1 d D
H181 H 0.1946 0.7832 0.9002 0.180 Uiso 1 1 calc R
H182 H 0.2042 0.7518 0.9244 0.180 Uiso 1 1 calc R
C182 C 0.2620(4) 0.7824(3) 0.9391(3) 0.122(5) Uiso 1 1 d D
H183 H 0.2494 0.7923 0.9603 0.182 Uiso 1 1 calc R
H184 H 0.2778 0.7977 0.9253 0.182 Uiso 1 1 calc R
H185 H 0.2861 0.7667 0.9503 0.182 Uiso 1 1 calc R
C183 C 0.0754(3) 0.5176(2) 0.1179(3) 0.106(4) Uiso 1 1 d D
H186 H 0.0491 0.5142 0.0944 0.127 Uiso 1 1 calc R
H187 H 0.0888 0.4974 0.1275 0.127 Uiso 1 1 calc R
C184 C 0.5256(4) 0.8317(2) 0.9402(3) 0.085(4) Uiso 1 1 d .
H188 H 0.5562 0.8340 0.9302 0.102 Uiso 1 1 calc R
H189 H 0.5318 0.8409 0.9667 0.102 Uiso 1 1 calc R
C185 C 0.5175(5) 0.7982(3) 0.9449(3) 0.104(4) Uiso 1 1 d .
H190 H 0.5216 0.7875 0.9208 0.124 Uiso 1 1 calc R
H191 H 0.4832 0.7949 0.9479 0.124 Uiso 1 1 calc R
C186 C 0.5533(4) 0.7837(2) 0.9810(3) 0.077(3) Uiso 1 1 d .
H3 H 0.5870 0.7915 0.9820 0.092 Uiso 1 1 calc R
H192 H 0.5432 0.7902 1.0054 0.092 Uiso 1 1 calc R
C187 C 0.5537(4) 0.7494(3) 0.9791(3) 0.093(4) Uiso 1 1 d .
H193 H 0.5734 0.7413 1.0036 0.140 Uiso 1 1 calc R
H194 H 0.5680 0.7429 0.9570 0.140 Uiso 1 1 calc R
H195 H 0.5199 0.7417 0.9754 0.140 Uiso 1 1 calc R
C188 C 0.4762(5) 0.8349(3) 0.8734(4) 0.113(5) Uiso 1 1 d .
H196 H 0.4461 0.8431 0.8560 0.135 Uiso 1 1 calc R
H197 H 0.4705 0.8130 0.8778 0.135 Uiso 1 1 calc R
C189 C 0.5199(5) 0.8380(3) 0.8522(4) 0.114(5) Uiso 1 1 d .
H198 H 0.5269 0.8598 0.8479 0.137 Uiso 1 1 calc R
H199 H 0.5499 0.8284 0.8679 0.137 Uiso 1 1 calc R
C190 C 0.5040(6) 0.8219(4) 0.8140(4) 0.105(6) Uiso 0.75 1 d P
H200 H 0.4932 0.8008 0.8183 0.126 Uiso 1 1 calc R
H201 H 0.4764 0.8329 0.7972 0.126 Uiso 1 1 calc R
C191 C 0.4312(5) 0.8502(4) 0.9272(4) 0.085(5) Uiso 0.75 1 d P
H202 H 0.4052 0.8603 0.9075 0.103 Uiso 1 1 calc R
H203 H 0.4215 0.8286 0.9296 0.103 Uiso 1 1 calc R
C192 C 0.4368(6) 0.8669(4) 0.9684(4) 0.098(6) Uiso 0.75 1 d P
H204 H 0.4402 0.8893 0.9649 0.118 Uiso 1 1 calc R
H205 H 0.4669 0.8595 0.9865 0.118 Uiso 1 1 calc R
C193 C 0.3890(6) 0.8601(4) 0.9870(5) 0.114(6) Uiso 0.75 1 d P
H206 H 0.3927 0.8719 1.0118 0.137 Uiso 1 1 calc R
H207 H 0.3597 0.8683 0.9688 0.137 Uiso 1 1 calc R
C194 C 0.3789(6) 0.8282(3) 0.9954(4) 0.148(6) Uiso 1 1 d .
H208 H 0.3455 0.8265 1.0003 0.221 Uiso 1 1 calc R
H209 H 0.4027 0.8214 1.0187 0.221 Uiso 1 1 calc R
H300 H 0.3818 0.8154 0.9729 0.221 Uiso 1 1 calc R
C195 C 0.5019(4) 0.8840(3) 0.9122(3) 0.090(4) Uiso 1 1 d .
H301 H 0.5337 0.8837 0.9036 0.108 Uiso 1 1 calc R
H302 H 0.5086 0.8917 0.9395 0.108 Uiso 1 1 calc R
C196 C 0.4671(5) 0.9074(3) 0.8858(4) 0.117(5) Uiso 1 1 d .
H303 H 0.4576 0.8992 0.8589 0.140 Uiso 1 1 calc R
H304 H 0.4368 0.9100 0.8962 0.140 Uiso 1 1 calc R
C197 C 0.4910(5) 0.9378(3) 0.8846(4) 0.123(5) Uiso 1 1 d .
H305 H 0.4682 0.9513 0.8664 0.148 Uiso 1 1 calc R
H306 H 0.5209 0.9351 0.8738 0.148 Uiso 1 1 calc R
C199 C 0.9937(3) 0.9314(3) 0.2204(2) 0.042(5) Uiso 0.50 1 d PD
H307 H 1.0246 0.9209 0.2329 0.050 Uiso 1 1 calc R
H308 H 0.9999 0.9537 0.2207 0.050 Uiso 1 1 calc R
C200 C 0.0766(8) 0.81989(16) 0.8310(3) 0.073(7) Uiso 0.50 1 d PD
H309 H 0.0453 0.8198 0.8112 0.088 Uiso 1 1 calc R
H310 H 0.1032 0.8182 0.8162 0.088 Uiso 1 1 calc R
C201 C 0.0734(5) 0.76341(18) 0.8257(3) 0.127(5) Uiso 1 1 d D
H311 H 0.0950 0.7663 0.8067 0.153 Uiso 1 1 calc R
H312 H 0.0391 0.7610 0.8110 0.153 Uiso 1 1 calc R
C202 C 0.0894(10) 0.7352(3) 0.8512(6) 0.162(13) Uiso 0.50 1 d PD
H313 H 0.0744 0.7169 0.8375 0.243 Uiso 1 1 calc R
H314 H 0.0788 0.7373 0.8761 0.243 Uiso 1 1 calc R
H315 H 0.1253 0.7333 0.8562 0.243 Uiso 1 1 calc R
C203 C 0.0369(2) 0.8574(3) 0.8681(3) 0.095(5) Uiso 0.80 1 d PD
H316 H 0.0407 0.8782 0.8798 0.113 Uiso 1 1 calc R
H317 H 0.0402 0.8428 0.8902 0.113 Uiso 1 1 calc R
C204 C 0.9538(4) 0.9243(4) 0.2426(4) 0.110(6) Uiso 0.75 1 d PD
H318 H 0.9638 0.9317 0.2696 0.165 Uiso 1 1 calc R
H319 H 0.9485 0.9021 0.2427 0.165 Uiso 1 1 calc R
H320 H 0.9233 0.9345 0.2297 0.165 Uiso 1 1 calc R
C205 C 0.1261(4) 0.8697(4) 0.8708(4) 0.087(8) Uiso 0.50 1 d PD
C206 C 0.1627(5) 0.8740(3) 0.9089(4) 0.098(8) Uiso 0.50 1 d PD
H321 H 0.1882 0.8586 0.9071 0.118 Uiso 0.50 1 calc PR
H322 H 0.1449 0.8655 0.9284 0.118 Uiso 0.50 1 calc PR
C207 C 0.1926(5) 0.8998(3) 0.9317(3) 0.114(6) Uiso 0.75 1 d PD
H323 H 0.2134 0.9099 0.9156 0.137 Uiso 0.50 1 calc PR
H324 H 0.1706 0.9153 0.9397 0.137 Uiso 0.50 1 calc PR
C208 C 0.2242(9) 0.8847(6) 0.9675(5) 0.145(12) Uiso 0.50 1 d PD
C209 C 0.4175(3) 0.7511(3) 0.8862(4) 0.126(7) Uiso 0.75 1 d PD
H325 H 0.4376 0.7521 0.9132 0.151 Uiso 1 1 calc R
H326 H 0.4093 0.7723 0.8772 0.151 Uiso 1 1 calc R
C210 C 0.4483(4) 0.7366(3) 0.8596(3) 0.119(5) Uiso 1 1 d D
H327 H 0.4747 0.7506 0.8566 0.178 Uiso 1 1 calc R
H328 H 0.4274 0.7324 0.8338 0.178 Uiso 1 1 calc R
H329 H 0.4627 0.7174 0.8713 0.178 Uiso 1 1 calc R
C211 C 1.0825(4) 0.9144(4) 0.0249(3) 0.026(8) Uiso 0.25 1 d PD
C212 C 1.0721(10) 0.8985(6) -0.0151(4) 0.057(11) Uiso 0.25 1 d PD
C213 C 0.6266(7) 0.6500(5) -0.0028(5) 0.078(7) Uiso 0.50 1 d P
H330 H 0.6611 0.6530 -0.0043 0.117 Uiso 1 1 calc R
H331 H 0.6054 0.6619 -0.0234 0.117 Uiso 1 1 calc R
H332 H 0.6182 0.6282 -0.0064 0.117 Uiso 1 1 calc R
C214 C 0.5438(8) 0.8213(5) 0.7970(6) 0.104(9) Uiso 0.50 1 d P
H333 H 0.5345 0.8122 0.7708 0.156 Uiso 1 1 calc R
H334 H 0.5701 0.8091 0.8131 0.156 Uiso 1 1 calc R
H335 H 0.5556 0.8423 0.7947 0.156 Uiso 1 1 calc R
C215 C 0.5052(5) 0.9537(3) 0.9237(4) 0.136(6) Uiso 1 1 d .
H336 H 0.5179 0.9741 0.9200 0.204 Uiso 1 1 calc R
H337 H 0.5307 0.9417 0.9411 0.204 Uiso 1 1 calc R
H338 H 0.4763 0.9554 0.9355 0.204 Uiso 1 1 calc R
C216 C 0.0691(5) 0.87172(17) 0.8107(3) 0.123(5) Uiso 1 1 d D
H339 H 0.0977 0.8708 0.7980 0.148 Uiso 1 1 calc R
H340 H 0.0409 0.8621 0.7926 0.148 Uiso 1 1 calc R
C217 C 0.0569(7) 0.90464(18) 0.8155(3) 0.076(7) Uiso 0.50 1 d PD
H341 H 0.0806 0.9118 0.8391 0.091 Uiso 1 1 calc R
H342 H 0.0242 0.9047 0.8226 0.091 Uiso 1 1 calc R
C218 C 0.0145(4) 0.9240(3) 0.7496(3) 0.132(5) Uiso 1 1 d D
C219 C 0.0537(5) 0.5328(3) 0.1492(3) 0.146(6) Uiso 1 1 d D
H343 H 0.0247 0.5212 0.1528 0.218 Uiso 1 1 calc R
H344 H 0.0440 0.5538 0.1412 0.218 Uiso 1 1 calc R
H345 H 0.0782 0.5331 0.1739 0.218 Uiso 1 1 calc R
C220 C 1.0330(5) 0.8014(3) 0.1380(4) 0.129(5) Uiso 1 1 d .
H346 H 1.0174 0.7814 0.1321 0.194 Uiso 1 1 calc R
H347 H 1.0421 0.8042 0.1665 0.194 Uiso 1 1 calc R
H348 H 1.0627 0.8025 0.1270 0.194 Uiso 1 1 calc R
C221 C 1.0200(3) 0.85777(16) 0.1243(3) 0.096(4) Uiso 1 1 d D
H349 H 1.0316 0.8628 0.1524 0.115 Uiso 1 1 calc R
H350 H 1.0488 0.8584 0.1117 0.115 Uiso 1 1 calc R
C222 C 0.5112(6) 0.6979(4) 0.7916(4) 0.086(8) Uiso 0.50 1 d PD
H351 H 0.5173 0.7194 0.7863 0.129 Uiso 1 1 calc R
H352 H 0.5284 0.6927 0.8183 0.129 Uiso 1 1 calc R
H353 H 0.4758 0.6946 0.7890 0.129 Uiso 1 1 calc R
C223 C 0.8937(5) 0.69372(18) 0.1814(3) 0.099(6) Uiso 0.75 1 d PD
H354 H 0.8576 0.6966 0.1742 0.119 Uiso 1 1 calc R
H355 H 0.9071 0.6946 0.1572 0.119 Uiso 1 1 calc R
C224 C 0.4767(4) 0.6949(2) 0.0483(4) 0.065(6) Uiso 0.50 1 d PD
C225 C 0.5824(6) 0.2596(3) 0.6669(4) 0.140(6) Uiso 1 1 d .
H356 H 0.5501 0.2692 0.6563 0.169 Uiso 1 1 calc R
H357 H 0.5771 0.2375 0.6701 0.169 Uiso 1 1 calc R
C226 C -0.0171(3) 0.8550(3) 0.8446(3) 0.062(5) Uiso 0.60 1 d PD
H358 H -0.0193 0.8663 0.8196 0.074 Uiso 1 1 calc R
H359 H -0.0238 0.8332 0.8378 0.074 Uiso 1 1 calc R
C227 C -0.0584(3) 0.8668(4) 0.8640(4) 0.143(8) Uiso 0.75 1 d PD
H360 H -0.0526 0.8571 0.8903 0.172 Uiso 1 1 calc R
H361 H -0.0521 0.8889 0.8686 0.172 Uiso 1 1 calc R
C228 C -0.1130(3) 0.8638(3) 0.8474(4) 0.132(5) Uiso 1 1 d D
H362 H -0.1285 0.8840 0.8469 0.198 Uiso 1 1 calc R
H363 H -0.1276 0.8500 0.8639 0.198 Uiso 1 1 calc R
H364 H -0.1182 0.8556 0.8207 0.198 Uiso 1 1 calc R
C229 C 0.0549(5) 0.9294(3) 0.7854(3) 0.070(7) Uiso 0.50 1 d PD
H365 H 0.0870 0.9304 0.7773 0.084 Uiso 1 1 calc R
H366 H 0.0494 0.9493 0.7973 0.084 Uiso 1 1 calc R
C230 C 0.7356(4) 0.64609(17) 0.9359(3) 0.098(4) Uiso 1 1 d D
H367 H 0.7660 0.6470 0.9560 0.148 Uiso 1 1 calc R
H368 H 0.7092 0.6565 0.9454 0.148 Uiso 1 1 calc R
H369 H 0.7408 0.6561 0.9119 0.148 Uiso 1 1 calc R
C231 C 0.8713(5) 0.9909(3) 0.1915(4) 0.068(5) Uiso 0.60 1 d PD
H370 H 0.8987 0.9991 0.2112 0.102 Uiso 1 1 calc R
H371 H 0.8838 0.9759 0.1752 0.102 Uiso 1 1 calc R
H372 H 0.8476 0.9810 0.2047 0.102 Uiso 1 1 calc R
C232 C 0.9676(7) 0.9823(4) 0.9828(6) 0.116(10) Uiso 0.50 1 d PD
C233 C 0.1884(4) -0.0572(3) 0.5247(3) 0.136(6) Uiso 1 1 d D
H373 H 0.1764 -0.0648 0.4980 0.204 Uiso 1 1 calc R
H374 H 0.2087 -0.0729 0.5404 0.204 Uiso 1 1 calc R
H375 H 0.2082 -0.0387 0.5239 0.204 Uiso 1 1 calc R
C234 C 0.5649(4) 0.1089(2) 0.8176(3) 0.145(6) Uiso 1 1 d D
H376 H 0.5851 0.1004 0.7998 0.174 Uiso 1 1 calc R
H377 H 0.5361 0.0951 0.8147 0.174 Uiso 1 1 calc R
C235 C 0.9987(5) 0.8254(2) 0.1207(5) 0.151(6) Uiso 1 1 d D
H378 H 0.9700 0.8250 0.1334 0.181 Uiso 1 1 calc R
H379 H 0.9866 0.8208 0.0925 0.181 Uiso 1 1 calc R
C236 C 0.0775(8) 0.7906(2) 0.8530(3) 0.082(7) Uiso 0.50 1 d PD
C237 C 0.4420(5) 0.6887(6) 0.2143(6) 0.143(12) Uiso 0.50 1 d PD
H380 H 0.4540 0.7012 0.2376 0.215 Uiso 1 1 calc R
H381 H 0.4255 0.6704 0.2216 0.215 Uiso 1 1 calc R
H382 H 0.4187 0.7006 0.1950 0.215 Uiso 1 1 calc R
C238 C 0.4549(5) 0.0287(2) 0.6674(4) 0.150(6) Uiso 1 1 d D
H383 H 0.4584 0.0146 0.6896 0.225 Uiso 1 1 calc R
H384 H 0.4713 0.0201 0.6475 0.225 Uiso 1 1 calc R
H385 H 0.4199 0.0317 0.6560 0.225 Uiso 1 1 calc R
C239 C 0.6755(4) 0.1238(2) 0.9156(3) 0.103(6) Uiso 0.75 1 d PD
H386 H 0.6581 0.1189 0.9369 0.124 Uiso 1 1 calc R
H387 H 0.6987 0.1067 0.9147 0.124 Uiso 1 1 calc R
C240 C 0.9735(5) 0.6051(2) 0.2321(5) 0.095(8) Uiso 0.50 1 d PD
H388 H 0.9748 0.6208 0.2528 0.114 Uiso 1 1 calc R
H389 H 1.0000 0.6104 0.2182 0.114 Uiso 1 1 calc R
C241 C 0.7702(5) 0.6410(3) 0.0548(3) 0.126(5) Uiso 1 1 d D
H390 H 0.7506 0.6266 0.0364 0.189 Uiso 1 1 calc R
H391 H 0.7923 0.6524 0.0415 0.189 Uiso 1 1 calc R
H392 H 0.7483 0.6553 0.0645 0.189 Uiso 1 1 calc R
C242 C 0.6678(3) 0.6061(3) 0.9064(3) 0.128(5) Uiso 1 1 d D
H393 H 0.6631 0.5836 0.9041 0.153 Uiso 1 1 calc R
H394 H 0.6453 0.6140 0.9227 0.153 Uiso 1 1 calc R
C243 C 0.7215(3) 0.61295(19) 0.9270(3) 0.088(4) Uiso 1 1 d D
H395 H 0.7286 0.6015 0.9521 0.106 Uiso 1 1 calc R
H396 H 0.7433 0.6046 0.9105 0.106 Uiso 1 1 calc R
C244 C 0.7065(4) 0.1521(2) 0.9286(3) 0.146(6) Uiso 1 1 d D
H397 H 0.7250 0.1574 0.9081 0.175 Uiso 1 1 calc R
H398 H 0.6844 0.1694 0.9309 0.175 Uiso 1 1 calc R
C245 C 0.7426(7) 0.1482(6) 0.9672(4) 0.118(10) Uiso 0.50 1 d PD
H399 H 0.7596 0.1677 0.9747 0.177 Uiso 1 1 calc R
H400 H 0.7668 0.1325 0.9645 0.177 Uiso 1 1 calc R
H401 H 0.7249 0.1420 0.9875 0.177 Uiso 1 1 calc R
C246 C 0.0899(4) 0.9781(3) 0.4402(3) 0.068(3) Uiso 1 1 d .
C247 C 0.4615(4) 0.0373(2) 0.9170(3) 0.062(3) Uiso 1 1 d .
C248 C 0.6052(5) 0.0260(3) 0.9695(3) 0.091(4) Uiso 1 1 d .
C249 C 0.5865(4) 0.2324(3) 0.4245(3) 0.082(4) Uiso 1 1 d .
C250 C 0.9680(5) 0.9721(3) 0.0998(3) 0.098(4) Uiso 1 1 d .
H402 H 0.9736 0.9753 0.1285 0.118 Uiso 1 1 calc R
H403 H 0.9983 0.9781 0.0910 0.118 Uiso 1 1 calc R
C251 C 0.9246(5) 0.9923(3) 0.0791(4) 0.120(5) Uiso 1 1 d .
H404 H 0.9186 0.9882 0.0506 0.144 Uiso 1 1 calc R
H405 H 0.8947 0.9861 0.0883 0.144 Uiso 1 1 calc R
C252 C 0.9315(6) 1.0254(4) 0.0853(5) 0.108(6) Uiso 0.75 1 d P
H406 H 0.8995 1.0357 0.0783 0.162 Uiso 1 1 calc R
H407 H 0.9532 1.0332 0.0687 0.162 Uiso 1 1 calc R
H408 H 0.9462 1.0293 0.1129 0.162 Uiso 1 1 calc R
C253 C 0.9175(6) 0.71871(19) 0.2107(3) 0.103(6) Uiso 0.75 1 d PD
H409 H 0.9009 0.7196 0.2332 0.123 Uiso 1 1 calc R
H410 H 0.9528 0.7140 0.2208 0.123 Uiso 1 1 calc R
C254 C 0.9122(6) 0.7488(2) 0.1892(4) 0.103(6) Uiso 0.75 1 d PD
H411 H 0.9366 0.7633 0.2032 0.154 Uiso 1 1 calc R
H412 H 0.8791 0.7570 0.1880 0.154 Uiso 1 1 calc R
H413 H 0.9175 0.7458 0.1625 0.154 Uiso 1 1 calc R
C255 C 0.6049(5) 0.2740(3) 0.7075(3) 0.118(5) Uiso 1 1 d .
H414 H 0.5875 0.2662 0.7272 0.177 Uiso 1 1 calc R
H415 H 0.6017 0.2963 0.7059 0.177 Uiso 1 1 calc R
H416 H 0.6398 0.2684 0.7151 0.177 Uiso 1 1 calc R
C256 C 0.9903(6) 0.5756(3) 0.2539(4) 0.108(6) Uiso 0.75 1 d PD
C257 C 0.4448(6) 0.7161(2) 0.0652(4) 0.082(7) Uiso 0.50 1 d PD
H417 H 0.4606 0.7219 0.0924 0.099 Uiso 1 1 calc R
H418 H 0.4125 0.7067 0.0652 0.099 Uiso 1 1 calc R
C258 C 0.4390(6) 0.7444(3) 0.0378(4) 0.148(6) Uiso 1 1 d D
H419 H 0.4112 0.7568 0.0421 0.222 Uiso 1 1 calc R
H420 H 0.4329 0.7376 0.0104 0.222 Uiso 1 1 calc R
H421 H 0.4691 0.7567 0.0437 0.222 Uiso 1 1 calc R
C259 C 0.7971(5) 1.0393(5) 0.9583(5) 0.112(9) Uiso 0.50 1 d PD
H422 H 0.7984 1.0608 0.9663 0.168 Uiso 1 1 calc R
H423 H 0.8253 1.0347 0.9465 0.168 Uiso 1 1 calc R
H424 H 0.7981 1.0262 0.9813 0.168 Uiso 1 1 calc R
C260 C 0.9564(4) 0.9377(2) 0.0899(3) 0.083(4) Uiso 1 1 d .
H425 H 0.9500 0.9349 0.0611 0.099 Uiso 1 1 calc R
H426 H 0.9262 0.9319 0.0990 0.099 Uiso 1 1 calc R
C261 C 1.0170(3) 0.9228(2) 0.15429(19) 0.074(3) Uiso 1 1 d D
H427 H 1.0293 0.9441 0.1562 0.089 Uiso 1 1 calc R
H428 H 1.0448 0.9095 0.1667 0.089 Uiso 1 1 calc R
C262 C 0.9769(3) 0.9203(3) 0.1786(2) 0.071(4) Uiso 0.80 1 d PD
H429 H 0.9481 0.9325 0.1656 0.086 Uiso 1 1 calc R
H430 H 0.9664 0.8987 0.1789 0.086 Uiso 1 1 calc R
C263 C 1.0471(3) 0.9185(3) 0.0909(2) 0.079(4) Uiso 0.80 1 d PD
H431 H 1.0543 0.9407 0.0908 0.095 Uiso 1 1 calc R
H432 H 1.0759 0.9087 0.1080 0.095 Uiso 1 1 calc R
C264 C 1.0445(5) 0.9067(4) 0.0492(3) 0.081(7) Uiso 0.50 1 d PD
H433 H 1.0434 0.8841 0.0507 0.097 Uiso 1 1 calc R
H434 H 1.0122 0.9133 0.0336 0.097 Uiso 1 1 calc R
C265 C 0.9828(3) 0.88188(16) 0.1053(3) 0.088(4) Uiso 1 1 d D
H435 H 0.9728 0.8776 0.0769 0.105 Uiso 1 1 calc R
H436 H 0.9531 0.8803 0.1167 0.105 Uiso 1 1 calc R
C266 C 0.6371(4) 0.1225(3) 0.8773(3) 0.133(6) Uiso 1 1 d D
H437 H 0.6574 0.1237 0.8571 0.160 Uiso 1 1 calc R
H438 H 0.6210 0.1428 0.8765 0.160 Uiso 1 1 calc R
C267 C 0.5440(7) 0.1376(3) 0.7972(4) 0.149(12) Uiso 0.50 1 d PD
H439 H 0.5713 0.1506 0.7925 0.178 Uiso 1 1 calc R
H440 H 0.5264 0.1490 0.8147 0.178 Uiso 1 1 calc R
C268 C 0.4593(4) 0.0375(2) 0.9593(3) 0.060(3) Uiso 1 1 d .
C269 C 0.1039(4) 1.0104(3) 0.4486(3) 0.075(3) Uiso 1 1 d .
C270 C 0.8983(6) 0.2218(4) 0.0429(4) 0.137(6) Uiso 1 1 d .
C271 C 0.8859(5) 0.2573(3) 0.0275(4) 0.101(4) Uiso 1 1 d .
C272 C 0.5884(5) 0.2663(3) 0.4342(3) 0.094(4) Uiso 1 1 d .
C273 C 0.6287(5) -0.0052(3) 0.9761(3) 0.090(4) Uiso 1 1 d .
C274 C 0.0018(4) 0.0566(2) 0.5032(3) 0.067(3) Uiso 1 1 d .
C275 C 0.0296(4) 0.0313(2) 0.5269(3) 0.067(3) Uiso 1 1 d .
C276 C 0.0467(9) 0.7253(6) 1.0763(7) 0.096(8) Uiso 0.50 1 d P
C277 C 0.0310(6) 0.7051(4) 1.0460(5) 0.146(6) Uiso 1 1 d .
C278 C 0.4973(6) 0.3061(4) 0.4906(5) 0.040(5) Uiso 0.50 1 d P
C279 C 0.5188(6) 0.2800(4) 0.5137(5) 0.039(5) Uiso 0.50 1 d P

loop_
_atom_site_aniso_label
_atom_site_aniso_U_11
_atom_site_aniso_U_22
_atom_site_aniso_U_33
_atom_site_aniso_U_23
_atom_site_aniso_U_13
_atom_site_aniso_U_12
Mn1 0.0272(7) 0.0169(7) 0.0331(7) -0.0027(6) -0.0042(6) 0.0011(6)
Mn2 0.0235(6) 0.0224(7) 0.0172(6) -0.0019(5) 0.0061(5) -0.0026(6)
Mn3 0.0258(7) 0.0235(7) 0.0208(7) 0.0016(5) 0.0056(6) 0.0010(6)
Mn4 0.0273(7) 0.0222(7) 0.0252(7) 0.0008(6) 0.0071(6) 0.0028(6)
V1 0.0361(9) 0.0292(9) 0.0476(10) 0.0026(8) -0.0115(8) 0.0023(8)
V2 0.0303(8) 0.0264(9) 0.0411(9) -0.0020(7) -0.0058(7) -0.0019(7)
V3 0.0337(8) 0.0206(8) 0.0322(8) -0.0017(7) 0.0035(7) -0.0031(7)
V4 0.0348(8) 0.0225(8) 0.0306(8) 0.0009(7) -0.0019(7) 0.0002(7)
V5 0.0396(9) 0.0239(9) 0.0408(9) -0.0046(7) -0.0065(8) 0.0010(7)
V6 0.0483(10) 0.0197(8) 0.0498(10) -0.0031(8) -0.0118(9) 0.0028(8)
V7 0.0449(10) 0.0346(9) 0.0374(9) 0.0043(8) -0.0116(8) -0.0049(8)
V8 0.0331(8) 0.0247(8) 0.0301(8) 0.0004(7) 0.0036(7) -0.0003(7)
V9 0.0386(9) 0.0236(8) 0.0389(9) 0.0080(7) -0.0091(8) -0.0064(7)
V10 0.0364(9) 0.0231(8) 0.0362(9) 0.0048(7) 0.0038(7) 0.0098(7)
V11 0.0243(8) 0.0286(9) 0.0340(8) 0.0033(7) -0.0032(7) -0.0016(7)
V12 0.0460(10) 0.0311(9) 0.0512(10) 0.0015(8) -0.0098(9) -0.0140(8)
V13 0.0430(9) 0.0401(10) 0.0303(8) 0.0014(7) 0.0182(7) 0.0057(8)
V14 0.0339(8) 0.0258(8) 0.0247(8) -0.0026(7) 0.0111(7) -0.0085(7)
V15 0.0266(8) 0.0314(9) 0.0325(8) -0.0018(7) -0.0008(7) -0.0002(7)
V16 0.0304(8) 0.0291(8) 0.0226(8) -0.0066(7) 0.0015(7) -0.0028(7)
V17 0.0238(8) 0.0310(9) 0.0348(8) -0.0086(7) 0.0091(7) 0.0006(7)
V18 0.0326(8) 0.0327(9) 0.0353(9) -0.0025(7) 0.0023(7) 0.0009(7)
V19 0.0438(9) 0.0265(9) 0.0334(9) 0.0042(7) 0.0000(8) -0.0095(8)
V20 0.0432(9) 0.0345(9) 0.0422(9) -0.0014(8) 0.0079(8) -0.0048(8)
V21 0.0400(9) 0.0315(9) 0.0307(9) 0.0046(7) -0.0039(7) -0.0062(8)
V22 0.0338(8) 0.0307(9) 0.0218(8) 0.0003(7) 0.0076(7) 0.0039(7)
V23 0.0297(8) 0.0249(8) 0.0301(8) -0.0060(7) 0.0045(7) 0.0009(7)
V24 0.0271(8) 0.0383(9) 0.0432(9) 0.0066(8) 0.0053(7) 0.0104(8)
V25 0.0276(8) 0.0386(10) 0.0461(9) 0.0050(8) 0.0112(7) -0.0008(7)
V26 0.0375(9) 0.0573(11) 0.0383(9) 0.0000(8) -0.0011(8) 0.0062(9)
V27 0.0607(11) 0.0230(9) 0.0459(10) -0.0018(7) 0.0174(9) -0.0006(8)
V28 0.0428(9) 0.0322(9) 0.0377(9) -0.0013(7) 0.0132(8) 0.0075(8)
V29 0.0318(8) 0.0258(8) 0.0324(8) 0.0029(7) 0.0114(7) -0.0017(7)
V30 0.0367(8) 0.0244(8) 0.0313(8) -0.0116(7) 0.0106(7) -0.0033(7)
V31 0.0529(10) 0.0401(10) 0.0198(8) -0.0020(7) 0.0041(7) -0.0106(8)
V32 0.0393(9) 0.0232(8) 0.0306(8) -0.0007(7) 0.0092(7) 0.0042(7)
V33 0.0358(8) 0.0294(9) 0.0299(8) -0.0010(7) 0.0127(7) 0.0039(7)
V34 0.0407(9) 0.0305(9) 0.0248(8) -0.0036(7) 0.0036(7) -0.0008(8)
V35 0.0267(8) 0.0359(9) 0.0340(8) 0.0038(7) 0.0078(7) 0.0024(7)
V36 0.0306(8) 0.0300(9) 0.0292(8) -0.0015(7) 0.0014(7) -0.0099(7)
V37 0.0318(8) 0.0297(9) 0.0381(9) -0.0077(7) 0.0103(7) -0.0093(7)
V38 0.0387(9) 0.0369(9) 0.0334(9) -0.0022(7) 0.0151(7) 0.0099(8)
V39 0.0437(9) 0.0519(11) 0.0637(11) 0.0108(9) 0.0289(9) 0.0173(9)
V40 0.0375(9) 0.0264(8) 0.0295(8) 0.0059(7) 0.0089(7) 0.0114(7)
V41 0.0328(8) 0.0372(9) 0.0396(9) 0.0013(7) 0.0150(7) 0.0058(8)
V42 0.0250(8) 0.0463(10) 0.0453(9) 0.0008(8) 0.0093(7) 0.0028(8)
V43 0.0343(9) 0.0356(9) 0.0395(9) -0.0044(8) 0.0033(8) -0.0067(8)
V44 0.0351(8) 0.0295(9) 0.0324(8) 0.0077(7) 0.0115(7) 0.0040(7)
V45 0.0312(8) 0.0325(9) 0.0295(8) 0.0010(7) 0.0036(7) 0.0047(7)
V46 0.0405(9) 0.0474(10) 0.0303(9) 0.0095(8) 0.0029(8) 0.0003(8)
V47 0.0413(9) 0.0342(9) 0.0334(9) -0.0030(7) 0.0042(8) -0.0018(8)
V48 0.0453(10) 0.0290(9) 0.0608(11) -0.0091(8) -0.0028(9) 0.0101(8)
O1 0.052(4) 0.036(4) 0.082(5) 0.005(3) -0.026(4) 0.024(3)
O2 0.031(3) 0.033(3) 0.048(4) 0.002(3) -0.001(3) 0.003(3)
O3 0.061(4) 0.019(3) 0.076(4) -0.003(3) -0.024(4) 0.015(3)
O4 0.042(4) 0.032(3) 0.051(4) -0.005(3) 0.003(3) -0.016(3)
O5 0.024(3) 0.024(3) 0.050(4) -0.003(3) -0.019(3) 0.000(3)
O6 0.024(3) 0.029(3) 0.027(3) 0.000(3) 0.001(3) 0.004(3)
O7 0.039(4) 0.030(3) 0.043(4) -0.003(3) -0.004(3) -0.003(3)
O8 0.045(4) 0.028(3) 0.036(3) -0.002(3) 0.007(3) -0.011(3)
O9 0.035(3) 0.018(3) 0.030(3) -0.004(2) -0.003(3) 0.001(3)
O10 0.032(3) 0.026(3) 0.038(3) 0.008(3) 0.005(3) 0.007(3)
O11 0.050(4) 0.035(4) 0.038(3) -0.015(3) -0.003(3) -0.008(3)
O12 0.052(4) 0.031(3) 0.039(3) 0.000(3) 0.003(3) -0.001(3)
O13 0.051(4) 0.030(3) 0.051(4) 0.005(3) -0.007(3) 0.006(3)
O14 0.047(4) 0.027(3) 0.031(3) -0.005(3) -0.001(3) 0.006(3)
O15 0.043(4) 0.021(3) 0.037(3) 0.004(3) -0.014(3) 0.003(3)
O16 0.032(3) 0.013(3) 0.030(3) 0.006(2) -0.001(3) -0.003(3)
O17 0.058(4) 0.023(3) 0.059(4) 0.007(3) -0.008(3) -0.008(3)
O18 0.033(3) 0.016(3) 0.033(3) -0.003(3) 0.001(3) 0.000(3)
O19 0.034(3) 0.026(3) 0.032(3) 0.004(3) -0.002(3) 0.000(3)
O20 0.019(3) 0.023(3) 0.024(3) -0.008(2) -0.003(2) -0.003(2)
O21 0.043(4) 0.018(3) 0.052(4) 0.003(3) -0.003(3) -0.005(3)
O22 0.047(4) 0.025(3) 0.024(3) 0.003(3) 0.005(3) 0.006(3)
O23 0.022(3) 0.022(3) 0.040(3) -0.004(3) -0.012(3) -0.001(3)
O24 0.036(3) 0.025(3) 0.035(3) 0.003(3) -0.007(3) 0.007(3)
O25 0.062(4) 0.053(4) 0.035(4) 0.011(3) -0.013(3) -0.013(4)
O26 0.043(3) 0.027(3) 0.033(3) 0.014(3) -0.006(3) -0.013(3)
O27 0.035(3) 0.030(3) 0.031(3) 0.004(3) 0.001(3) -0.004(3)
O28 0.050(4) 0.027(3) 0.049(4) 0.009(3) -0.005(3) -0.006(3)
O29 0.034(3) 0.024(3) 0.032(3) 0.003(3) 0.006(3) -0.002(3)
O30 0.060(4) 0.049(4) 0.063(4) 0.013(3) -0.008(4) -0.024(4)
O31 0.025(3) 0.043(4) 0.042(3) 0.004(3) 0.000(3) -0.011(3)
O32 0.038(3) 0.029(3) 0.032(3) 0.006(3) 0.009(3) 0.007(3)
O33 0.022(3) 0.047(4) 0.035(3) 0.003(3) -0.007(3) -0.005(3)
O34 0.045(4) 0.042(4) 0.047(4) 0.007(3) 0.009(3) 0.024(3)
O35 0.050(4) 0.040(4) 0.028(3) -0.009(3) -0.001(3) -0.006(3)
O36 0.026(3) 0.039(4) 0.046(3) 0.000(3) 0.007(3) -0.003(3)
O37 0.063(4) 0.029(4) 0.059(4) -0.008(3) 0.023(3) 0.013(3)
O38 0.029(3) 0.051(4) 0.058(4) 0.013(3) 0.018(3) 0.005(3)
O39 0.048(4) 0.041(4) 0.035(3) 0.002(3) -0.006(3) -0.008(3)
O40 0.058(4) 0.036(4) 0.036(3) -0.011(3) -0.001(3) -0.008(3)
O41 0.099(5) 0.042(4) 0.046(4) -0.007(3) 0.031(4) -0.008(4)
O42 0.053(4) 0.022(3) 0.045(4) 0.005(3) 0.013(3) 0.003(3)
O43 0.042(3) 0.047(4) 0.029(3) 0.004(3) 0.008(3) 0.021(3)
O44 0.064(5) 0.040(4) 0.100(5) -0.015(4) -0.002(4) 0.022(4)
O45 0.036(3) 0.032(3) 0.044(3) 0.000(3) 0.006(3) 0.004(3)
O46 0.034(3) 0.052(4) 0.053(4) -0.012(3) 0.009(3) -0.025(3)
O47 0.036(3) 0.037(3) 0.039(3) -0.007(3) 0.009(3) -0.014(3)
O48 0.041(4) 0.043(4) 0.040(3) 0.006(3) 0.002(3) -0.014(3)
O49 0.023(3) 0.025(3) 0.029(3) -0.003(2) 0.011(2) -0.008(3)
O50 0.053(4) 0.056(4) 0.034(3) 0.005(3) 0.027(3) 0.006(3)
O51 0.051(4) 0.028(3) 0.037(3) 0.000(3) 0.013(3) 0.005(3)
O52 0.033(3) 0.031(3) 0.045(3) -0.009(3) 0.012(3) -0.002(3)
O53 0.040(3) 0.040(4) 0.030(3) -0.002(3) 0.010(3) -0.018(3)
O54 0.037(3) 0.039(3) 0.030(3) 0.011(3) 0.006(3) 0.001(3)
O55 0.060(4) 0.027(3) 0.043(4) 0.003(3) 0.013(3) -0.012(3)
O56 0.022(3) 0.029(3) 0.023(3) -0.008(2) 0.010(2) 0.003(3)
O57 0.037(3) 0.024(3) 0.030(3) -0.001(3) 0.017(3) 0.005(3)
O58 0.029(3) 0.032(3) 0.028(3) -0.002(3) 0.005(3) -0.008(3)
O59 0.058(4) 0.032(3) 0.027(3) -0.015(3) 0.017(3) -0.010(3)
O60 0.063(4) 0.025(3) 0.035(3) -0.003(3) 0.013(3) 0.012(3)
O61 0.047(4) 0.047(4) 0.044(4) -0.013(3) 0.002(3) -0.021(3)
O62 0.060(4) 0.025(3) 0.024(3) 0.009(3) 0.006(3) -0.013(3)
O63 0.036(3) 0.026(3) 0.046(3) 0.008(3) 0.016(3) 0.017(3)
O64 0.040(3) 0.040(3) 0.019(3) -0.004(3) 0.004(3) -0.017(3)
O65 0.037(3) 0.035(3) 0.048(4) -0.014(3) 0.014(3) 0.002(3)
O66 0.029(3) 0.018(3) 0.030(3) -0.009(2) 0.000(3) -0.009(3)
O67 0.039(3) 0.038(4) 0.043(4) 0.011(3) 0.005(3) 0.008(3)
O68 0.043(4) 0.025(3) 0.058(4) -0.002(3) 0.011(3) 0.002(3)
O69 0.030(3) 0.026(3) 0.025(3) 0.006(2) 0.012(3) 0.005(3)
O70 0.031(3) 0.030(3) 0.036(3) -0.001(3) 0.000(3) 0.003(3)
O71 0.020(3) 0.033(3) 0.026(3) 0.007(3) 0.008(2) 0.004(3)
O72 0.031(3) 0.050(4) 0.049(4) 0.007(3) -0.004(3) 0.001(3)
O73 0.019(3) 0.031(3) 0.035(3) 0.013(3) 0.017(2) 0.005(3)
O74 0.027(3) 0.020(3) 0.018(3) 0.001(2) 0.009(2) 0.001(2)
O75 0.035(3) 0.032(3) 0.029(3) 0.009(3) 0.011(3) 0.011(3)
O76 0.033(3) 0.025(3) 0.019(3) 0.004(2) 0.004(3) 0.002(3)
O77 0.050(3) 0.023(3) 0.022(3) 0.001(2) 0.016(3) 0.007(3)
O78 0.021(3) 0.027(3) 0.031(3) -0.004(3) 0.004(3) -0.003(3)
O79 0.047(4) 0.060(4) 0.073(4) 0.013(4) 0.037(3) 0.015(3)
O80 0.041(3) 0.046(4) 0.054(4) 0.005(3) 0.029(3) 0.013(3)
O81 0.062(4) 0.033(3) 0.020(3) 0.005(3) 0.012(3) -0.015(3)
O82 0.022(3) 0.026(3) 0.024(3) -0.003(2) 0.002(2) 0.003(3)
O83 0.065(4) 0.039(4) 0.017(3) 0.004(3) 0.016(3) 0.003(3)
O84 0.034(3) 0.057(4) 0.044(4) 0.007(3) 0.002(3) 0.001(3)
O85 0.036(3) 0.025(3) 0.027(3) -0.009(2) 0.018(3) -0.008(3)
O86 0.046(4) 0.037(4) 0.038(3) -0.011(3) 0.004(3) 0.003(3)
O87 0.056(4) 0.056(4) 0.040(4) -0.002(3) 0.024(3) 0.017(3)
O88 0.035(3) 0.017(3) 0.033(3) 0.003(2) 0.009(3) -0.009(3)
O89 0.038(3) 0.025(3) 0.029(3) -0.001(3) 0.002(3) 0.000(3)
O90 0.026(3) 0.056(4) 0.042(3) -0.003(3) 0.010(3) -0.016(3)
O91 0.048(4) 0.028(3) 0.028(3) 0.002(3) 0.010(3) 0.001(3)
O92 0.051(4) 0.045(4) 0.038(3) -0.008(3) -0.004(3) 0.008(3)
O93 0.037(3) 0.034(3) 0.029(3) 0.003(3) 0.011(3) 0.010(3)
O94 0.022(3) 0.022(3) 0.036(3) 0.002(3) 0.004(3) 0.010(3)
O95 0.048(4) 0.039(4) 0.028(3) 0.005(3) 0.006(3) 0.001(3)
O96 0.038(3) 0.021(3) 0.022(3) -0.002(2) 0.014(3) 0.009(3)
O97 0.043(3) 0.029(3) 0.032(3) -0.004(3) 0.004(3) 0.007(3)
O98 0.020(3) 0.025(3) 0.025(3) -0.001(2) 0.009(2) -0.004(2)
O99 0.034(3) 0.030(3) 0.043(3) 0.000(3) 0.003(3) -0.004(3)
O100 0.040(3) 0.030(3) 0.035(3) 0.002(3) 0.019(3) 0.006(3)
O101 0.029(3) 0.035(3) 0.051(4) -0.016(3) 0.001(3) 0.007(3)
O102 0.044(4) 0.032(4) 0.053(4) -0.001(3) -0.012(3) -0.003(3)
O103 0.024(3) 0.038(3) 0.023(3) -0.005(3) -0.001(2) -0.008(3)
O104 0.025(3) 0.022(3) 0.023(3) -0.013(2) 0.011(2) -0.011(2)
O105 0.038(3) 0.027(3) 0.026(3) -0.003(3) 0.007(3) 0.001(3)
O106 0.066(4) 0.029(4) 0.064(4) 0.002(3) 0.011(4) 0.001(3)
O107 0.046(4) 0.057(4) 0.041(4) -0.002(3) 0.001(3) -0.010(3)
O108 0.046(4) 0.031(3) 0.027(3) -0.007(3) -0.001(3) 0.003(3)
O109 0.033(3) 0.026(3) 0.027(3) -0.016(2) 0.012(3) 0.007(3)
O110 0.027(3) 0.056(4) 0.055(4) 0.002(3) 0.017(3) 0.004(3)
O111 0.014(3) 0.021(3) 0.021(3) 0.002(2) 0.005(2) -0.003(2)
O112 0.019(3) 0.033(3) 0.025(3) 0.004(3) 0.011(2) 0.000(3)
O113 0.028(3) 0.031(3) 0.032(3) 0.006(3) 0.015(3) -0.001(3)
O114 0.047(4) 0.034(3) 0.044(3) 0.003(3) 0.023(3) 0.006(3)
O115 0.057(4) 0.054(4) 0.031(3) 0.006(3) 0.010(3) -0.001(3)
O116 0.039(4) 0.038(4) 0.049(4) -0.002(3) -0.002(3) 0.003(3)
O117 0.039(3) 0.022(3) 0.025(3) -0.001(2) 0.014(3) -0.003(3)
O118 0.035(3) 0.021(3) 0.032(3) 0.002(3) 0.009(3) 0.000(3)
O119 0.042(3) 0.046(4) 0.020(3) 0.001(3) 0.006(3) 0.001(3)
O120 0.028(3) 0.030(3) 0.033(3) 0.001(3) 0.010(3) -0.010(3)
O121 0.037(3) 0.034(3) 0.043(3) 0.009(3) 0.011(3) 0.009(3)
O122 0.035(4) 0.055(4) 0.076(4) 0.008(4) 0.019(3) 0.006(3)
O123 0.049(4) 0.040(4) 0.031(3) 0.006(3) 0.021(3) 0.019(3)
O124 0.104(5) 0.048(4) 0.032(4) -0.003(3) 0.014(4) -0.016(4)
O125 0.031(3) 0.030(3) 0.047(3) 0.012(3) 0.015(3) -0.002(3)
O126 0.046(4) 0.079(5) 0.043(4) 0.000(4) -0.016(3) 0.007(4)
O127 0.036(3) 0.033(3) 0.052(4) -0.003(3) 0.010(3) 0.001(3)
O128 0.038(3) 0.037(3) 0.036(3) 0.014(3) 0.014(3) 0.010(3)
O129 0.037(3) 0.041(4) 0.042(3) 0.012(3) 0.010(3) 0.000(3)
O130 0.059(4) 0.049(4) 0.040(3) 0.002(3) 0.025(3) 0.010(3)
O131 0.028(3) 0.028(3) 0.031(3) -0.005(3) 0.019(3) -0.002(3)
O132 0.064(4) 0.025(3) 0.037(3) -0.006(3) -0.008(3) 0.002(3)
O133 0.029(3) 0.035(3) 0.020(3) -0.002(3) 0.011(2) -0.011(3)
O134 0.053(4) 0.035(4) 0.040(4) 0.010(3) -0.008(3) -0.021(3)
O135 0.059(4) 0.032(3) 0.038(3) -0.010(3) 0.016(3) -0.008(3)
N1 0.026(4) 0.043(5) 0.039(4) 0.001(4) -0.001(3) 0.005(4)
N2 0.034(4) 0.024(4) 0.045(4) 0.022(3) -0.001(4) 0.005(3)
N3 0.086(6) 0.031(5) 0.048(5) -0.012(4) 0.004(5) 0.014(4)
N4 0.060(5) 0.057(5) 0.040(4) 0.012(4) 0.009(4) 0.031(4)
N5 0.060(5) 0.035(5) 0.085(6) -0.033(4) 0.031(5) -0.010(4)
N6 0.107(7) 0.024(5) 0.066(5) 0.000(4) 0.019(5) -0.014(5)
N7 0.058(5) 0.026(4) 0.054(5) 0.013(4) 0.009(4) -0.004(4)
N9 0.043(5) 0.049(5) 0.064(5) -0.010(4) -0.025(4) 0.011(4)
N10 0.049(5) 0.069(6) 0.063(5) -0.026(4) 0.026(4) -0.013(5)

loop_
_atom_type_symbol
_atom_type_description
_atom_type_scat_dispersion_real
_atom_type_scat_dispersion_imag
_atom_type_scat_source
V V 0.3005 0.5294 'International Tables Vol C Tables 4.2.6.8 and 6.1.1.4'
Mn Mn 0.3368 0.7283 'International Tables Vol C Tables 4.2.6.8 and 6.1.1.4'
O O 0.0106 0.0060 'International Tables Vol C Tables 4.2.6.8 and 6.1.1.4'
N N 0.0061 0.0033 'International Tables Vol C Tables 4.2.6.8 and 6.1.1.4'
C C 0.0033 0.0016 'International Tables Vol C Tables 4.2.6.8 and 6.1.1.4'
H H 0.0000 0.0000 'International Tables Vol C Tables 4.2.6.8 and 6.1.1.4'

loop_
_geom_angle_atom_site_label_1
_geom_angle_atom_site_label_2
_geom_angle_atom_site_label_3
_geom_angle
O5 Mn1 O9 97.5(2)
O5 Mn1 O6 96.8(2)
O9 Mn1 O6 97.6(2)
O5 Mn1 O19 87.7(2)
O9 Mn1 O19 88.3(2)
O6 Mn1 O19 172.1(2)
O5 Mn1 O16 87.5(2)
O9 Mn1 O16 172.0(2)
O6 Mn1 O16 88.0(2)
O19 Mn1 O16 85.6(2)
O5 Mn1 O20 171.6(2)
O9 Mn1 O20 88.2(2)
O6 Mn1 O20 88.5(2)
O19 Mn1 O20 86.3(2)
O16 Mn1 O20 86.2(2)
O5 Mn1 V5 88.38(15)
O9 Mn1 V5 38.49(15)
O6 Mn1 V5 135.91(15)
O19 Mn1 V5 50.43(15)
O16 Mn1 V5 136.01(16)
O20 Mn1 V5 92.31(14)
O5 Mn1 V3 135.56(17)
O9 Mn1 V3 88.37(15)
O6 Mn1 V3 38.84(15)
O19 Mn1 V3 136.65(16)
O16 Mn1 V3 92.52(14)
O20 Mn1 V3 50.39(15)
V5 Mn1 V3 119.72(5)
O5 Mn1 V1 38.37(16)
O9 Mn1 V1 135.70(16)
O6 Mn1 V1 87.51(14)
O19 Mn1 V1 92.08(15)
O16 Mn1 V1 49.88(15)
O20 Mn1 V1 136.03(15)
V5 Mn1 V1 119.77(5)
V3 Mn1 V1 119.20(5)
O5 Mn1 V6 38.68(16)
O9 Mn1 V6 89.17(15)
O6 Mn1 V6 135.47(16)
O19 Mn1 V6 49.56(16)
O16 Mn1 V6 90.81(15)
O20 Mn1 V6 135.85(15)
V5 Mn1 V6 60.77(4)
V3 Mn1 V6 173.20(6)
V1 Mn1 V6 59.23(4)
O5 Mn1 V8 130.74(17)
O9 Mn1 V8 131.37(16)
O6 Mn1 V8 84.33(15)
O19 Mn1 V8 87.79(16)
O16 Mn1 V8 43.28(15)
O20 Mn1 V8 43.16(14)
V5 Mn1 V8 123.99(6)
V3 Mn1 V8 63.22(4)
V1 Mn1 V8 92.88(5)
V6 Mn1 V8 122.75(6)
O5 Mn1 V4 136.42(17)
O9 Mn1 V4 38.98(15)
O6 Mn1 V4 89.87(14)
O19 Mn1 V4 91.32(15)
O16 Mn1 V4 135.92(15)
O20 Mn1 V4 49.69(14)
V5 Mn1 V4 59.03(4)
V3 Mn1 V4 60.95(4)
V1 Mn1 V4 173.57(6)
V6 Mn1 V4 119.76(5)
V8 Mn1 V4 92.71(5)
O120 Mn2 O56 97.2(2)
O120 Mn2 O58 97.6(2)
O56 Mn2 O58 97.6(2)
O120 Mn2 O104 87.6(2)
O56 Mn2 O104 88.1(2)
O58 Mn2 O104 171.7(2)
O120 Mn2 O111 171.8(2)
O56 Mn2 O111 87.5(2)
O58 Mn2 O111 88.4(2)
O104 Mn2 O111 85.9(2)
O120 Mn2 O49 88.4(2)
O56 Mn2 O49 171.6(2)
O58 Mn2 O49 87.8(2)
O104 Mn2 O49 85.9(2)
O111 Mn2 O49 86.2(2)
O120 Mn2 V15 87.95(15)
O56 Mn2 V15 38.47(14)
O58 Mn2 V15 135.99(16)
O104 Mn2 V15 50.28(15)
O111 Mn2 V15 91.68(14)
O49 Mn2 V15 136.16(15)
O120 Mn2 V16 136.12(15)
O56 Mn2 V16 88.20(14)
O58 Mn2 V16 38.66(15)
O104 Mn2 V16 136.27(15)
O111 Mn2 V16 50.42(13)
O49 Mn2 V16 92.08(14)
V15 Mn2 V16 119.51(5)
O120 Mn2 V19 39.02(16)
O56 Mn2 V19 136.17(16)
O58 Mn2 V19 88.42(16)
O104 Mn2 V19 91.60(15)
O111 Mn2 V19 136.18(15)
O49 Mn2 V19 50.03(14)
V15 Mn2 V19 119.55(5)
V16 Mn2 V19 119.82(5)
O120 Mn2 V21 89.64(15)
O56 Mn2 V21 136.47(15)
O58 Mn2 V21 38.86(16)
O104 Mn2 V21 135.30(15)
O111 Mn2 V21 91.52(14)
O49 Mn2 V21 49.39(14)
V15 Mn2 V21 173.81(6)
V16 Mn2 V21 59.26(4)
V19 Mn2 V21 60.75(4)
O120 Mn2 V14 131.13(15)
O56 Mn2 V14 83.69(15)
O58 Mn2 V14 130.90(16)
O104 Mn2 V14 43.57(14)
O111 Mn2 V14 42.51(13)
O49 Mn2 V14 87.90(15)
V15 Mn2 V14 62.92(4)
V16 Mn2 V14 92.72(5)
V19 Mn2 V14 123.74(5)
V21 Mn2 V14 122.58(5)
O120 Mn2 V30 84.39(16)
O56 Mn2 V30 130.76(15)
O58 Mn2 V30 131.11(16)
O104 Mn2 V30 42.72(15)
O111 Mn2 V30 87.40(14)
O49 Mn2 V30 43.35(14)
V15 Mn2 V30 92.83(5)
V16 Mn2 V30 123.69(5)
V19 Mn2 V30 62.98(4)
V21 Mn2 V30 92.60(5)
V14 Mn2 V30 60.78(4)
O118 Mn3 O76 97.9(2)
O118 Mn3 O131 97.4(2)
O76 Mn3 O131 96.9(2)
O118 Mn3 O98 171.3(2)
O76 Mn3 O98 88.4(2)
O131 Mn3 O98 87.7(2)
O118 Mn3 O74 88.2(2)
O76 Mn3 O74 88.4(2)
O131 Mn3 O74 171.6(2)
O98 Mn3 O74 86.0(2)
O118 Mn3 O82 87.8(2)
O76 Mn3 O82 171.6(2)
O131 Mn3 O82 88.3(2)
O98 Mn3 O82 85.3(2)
O74 Mn3 O82 85.7(2)
O118 Mn3 V32 38.60(16)
O76 Mn3 V32 88.92(15)
O131 Mn3 V32 135.91(16)
O98 Mn3 V32 136.29(16)
O74 Mn3 V32 50.27(14)
O82 Mn3 V32 91.89(15)
O118 Mn3 V42 88.07(16)
O76 Mn3 V42 135.33(17)
O131 Mn3 V42 38.52(14)
O98 Mn3 V42 91.62(15)
O74 Mn3 V42 136.14(14)
O82 Mn3 V42 50.50(15)
V32 Mn3 V42 119.50(5)
O118 Mn3 V34 136.68(15)
O76 Mn3 V34 38.80(15)
O131 Mn3 V34 88.59(15)
O98 Mn3 V34 50.10(13)
O74 Mn3 V34 91.61(14)
O82 Mn3 V34 135.35(15)
V32 Mn3 V34 119.82(5)
V42 Mn3 V34 119.65(5)
O118 Mn3 V45 89.35(16)
O76 Mn3 V45 39.13(16)
O131 Mn3 V45 135.99(15)
O98 Mn3 V45 91.86(14)
O74 Mn3 V45 49.87(13)
O82 Mn3 V45 135.55(16)
V32 Mn3 V45 60.81(4)
V42 Mn3 V45 173.32(6)
V34 Mn3 V45 59.13(4)
O118 Mn3 V38 136.18(17)
O76 Mn3 V38 88.96(16)
O131 Mn3 V38 38.79(15)
O98 Mn3 V38 49.42(15)
O74 Mn3 V38 135.44(15)
O82 Mn3 V38 91.05(15)
V32 Mn3 V38 173.83(6)
V42 Mn3 V38 58.97(4)
V34 Mn3 V38 60.85(4)
V45 Mn3 V38 119.91(5)
O118 Mn3 V40 130.44(15)
O76 Mn3 V40 131.26(16)
O131 Mn3 V40 84.01(15)
O98 Mn3 V40 42.87(13)
O74 Mn3 V40 87.64(14)
O82 Mn3 V40 42.61(14)
V32 Mn3 V40 123.43(5)
V42 Mn3 V40 62.79(4)
V34 Mn3 V40 92.79(5)
V45 Mn3 V40 123.19(5)
V38 Mn3 V40 61.91(4)
O105 Mn4 O112 98.9(2)
O105 Mn4 O94 97.2(2)
O112 Mn4 O94 96.3(2)
O105 Mn4 O96 88.7(2)
O112 Mn4 O96 89.2(2)
O94 Mn4 O96 171.2(2)
O105 Mn4 O71 171.0(2)
O112 Mn4 O71 88.1(2)
O94 Mn4 O71 87.6(2)
O96 Mn4 O71 85.7(2)
O105 Mn4 O73 87.6(2)
O112 Mn4 O73 171.7(2)
O94 Mn4 O73 88.0(2)
O96 Mn4 O73 85.7(2)
O71 Mn4 O73 85.0(2)
O105 Mn4 V35 89.36(16)
O112 Mn4 V35 39.41(14)
O94 Mn4 V35 135.60(16)
O96 Mn4 V35 50.59(15)
O71 Mn4 V35 92.49(15)
O73 Mn4 V35 136.27(14)
O105 Mn4 V28 38.06(16)
O112 Mn4 V28 136.86(16)
O94 Mn4 V28 89.26(15)
O96 Mn4 V28 91.39(15)
O71 Mn4 V28 134.94(16)
O73 Mn4 V28 50.00(15)
V35 Mn4 V28 119.57(5)
O105 Mn4 V24 88.08(16)
O112 Mn4 V24 135.05(15)
O94 Mn4 V24 38.79(15)
O96 Mn4 V24 135.55(16)
O71 Mn4 V24 91.01(14)
O73 Mn4 V24 49.86(14)
V35 Mn4 V24 173.24(6)
V28 Mn4 V24 60.88(4)
O105 Mn4 V18 135.87(15)
O112 Mn4 V18 87.74(15)
O94 Mn4 V18 38.68(15)
O96 Mn4 V18 135.26(15)
O71 Mn4 V18 49.60(13)
O73 Mn4 V18 91.24(15)
V35 Mn4 V18 119.64(5)
V28 Mn4 V18 119.91(5)
V24 Mn4 V18 59.10(4)
O105 Mn4 V47 38.92(14)
O112 Mn4 V47 90.28(15)
O94 Mn4 V47 136.05(15)
O96 Mn4 V47 50.41(15)
O71 Mn4 V47 136.10(14)
O73 Mn4 V47 91.54(15)
V35 Mn4 V47 61.10(4)
V28 Mn4 V47 58.59(4)
V24 Mn4 V47 119.36(5)
V18 Mn4 V47 173.92(6)
O105 Mn4 V33 137.28(17)
O112 Mn4 V33 38.42(15)
O94 Mn4 V33 89.17(15)
O96 Mn4 V33 90.94(15)
O71 Mn4 V33 50.03(15)
O73 Mn4 V33 134.98(16)
V35 Mn4 V33 58.90(4)
V28 Mn4 V33 174.70(6)
V24 Mn4 V33 119.95(5)
V18 Mn4 V33 60.92(4)
V47 Mn4 V33 119.96(5)
O1 V1 O2 105.7(3)
O1 V1 O13 103.0(3)
O2 V1 O13 94.2(2)
O1 V1 O5 101.7(3)
O2 V1 O5 91.5(2)
O13 V1 O5 152.1(2)
O1 V1 O15 100.5(3)
O2 V1 O15 152.8(2)
O13 V1 O15 86.7(2)
O5 V1 O15 76.1(2)
O1 V1 O16 173.3(3)
O2 V1 O16 80.1(2)
O13 V1 O16 79.5(2)
O5 V1 O16 74.61(19)
O15 V1 O16 73.38(19)
O1 V1 V6 89.1(2)
O2 V1 V6 131.87(18)
O13 V1 V6 127.35(19)
O5 V1 V6 40.37(15)
O15 V1 V6 40.65(15)
O16 V1 V6 84.53(12)
O1 V1 Mn1 138.1(2)
O2 V1 Mn1 79.69(16)
O13 V1 Mn1 118.19(18)
O5 V1 Mn1 36.54(15)
O15 V1 Mn1 76.04(14)
O16 V1 Mn1 38.71(12)
V6 V1 Mn1 60.78(4)
O1 V1 V7 133.7(2)
O2 V1 V7 82.79(18)
O13 V1 V7 30.78(17)
O5 V1 V7 123.90(16)
O15 V1 V7 84.29(16)
O16 V1 V7 49.38(12)
V6 V1 V7 119.25(7)
Mn1 V1 V7 87.98(5)
O1 V1 V2 137.1(2)
O2 V1 V2 31.57(17)
O13 V1 V2 83.02(17)
O5 V1 V2 87.73(15)
O15 V1 V2 122.37(16)
O16 V1 V2 48.99(12)
V6 V1 V2 121.16(6)
Mn1 V1 V2 60.39(4)
V7 V1 V2 59.99(5)
O4 V2 O14 105.0(3)
O4 V2 O2 105.0(3)
O14 V2 O2 92.7(2)
O4 V2 O18 100.9(3)
O14 V2 O18 91.5(2)
O2 V2 O18 151.6(2)
O4 V2 O6 101.2(2)
O14 V2 O6 152.9(2)
O2 V2 O6 87.1(2)
O18 V2 O6 76.7(2)
O4 V2 O16 174.2(2)
O14 V2 O16 79.4(2)
O2 V2 O16 78.2(2)
O18 V2 O16 75.00(19)
O6 V2 O16 73.98(19)
O4 V2 V3 89.3(2)
O14 V2 V3 132.74(18)
O2 V2 V3 127.30(17)
O18 V2 V3 41.27(15)
O6 V2 V3 40.22(14)
O16 V2 V3 84.99(12)
O4 V2 Mn1 137.5(2)
O14 V2 Mn1 117.40(18)
O2 V2 Mn1 77.65(16)
O18 V2 Mn1 75.52(14)
O6 V2 Mn1 36.26(15)
O16 V2 Mn1 37.98(12)
V3 V2 Mn1 59.76(4)
O4 V2 V7 135.4(2)
O14 V2 V7 30.57(17)
O2 V2 V7 81.96(18)
O18 V2 V7 87.58(16)
O6 V2 V7 123.23(16)
O16 V2 V7 49.24(12)
V3 V2 V7 121.81(6)
Mn1 V2 V7 87.10(5)
O4 V2 V1 135.5(2)
O14 V2 V1 82.13(17)
O2 V2 V1 30.56(17)
O18 V2 V1 123.05(16)
O6 V2 V1 84.08(15)
O16 V2 V1 48.13(12)
V3 V2 V1 118.35(6)
Mn1 V2 V1 58.86(4)
V7 V2 V1 59.92(5)
O8 V3 O10 104.0(3)
O8 V3 O22 102.9(3)
O10 V3 O22 93.7(2)
O8 V3 O6 100.9(2)
O10 V3 O6 91.6(2)
O22 V3 O6 153.5(2)
O8 V3 O18 101.6(2)
O10 V3 O18 153.4(2)
O22 V3 O18 87.5(2)
O6 V3 O18 76.5(2)
O8 V3 O20 174.8(2)
O10 V3 O20 80.2(2)
O22 V3 O20 79.7(2)
O6 V3 O20 75.71(19)
O18 V3 O20 73.81(18)
O8 V3 V2 89.54(19)
O10 V3 V2 132.73(17)
O22 V3 V2 127.52(16)
O6 V3 V2 41.15(14)
O18 V3 V2 40.09(14)
O20 V3 V2 85.31(12)
O8 V3 Mn1 138.0(2)
O10 V3 Mn1 79.90(16)
O22 V3 Mn1 118.76(17)
O6 V3 Mn1 37.21(14)
O18 V3 Mn1 76.27(14)
O20 V3 Mn1 39.10(12)
V2 V3 Mn1 61.51(4)
O8 V3 V10 133.7(2)
O10 V3 V10 82.84(18)
O22 V3 V10 31.04(16)
O6 V3 V10 124.84(16)
O18 V3 V10 84.70(15)
O20 V3 V10 49.21(12)
V2 V3 V10 119.44(6)
Mn1 V3 V10 88.20(5)
O8 V3 V4 135.85(19)
O10 V3 V4 32.00(17)
O22 V3 V4 83.13(16)
O6 V3 V4 87.85(14)
O18 V3 V4 122.46(15)
O20 V3 V4 48.64(11)
V2 V3 V4 121.60(6)
Mn1 V3 V4 60.10(4)
V10 V3 V4 60.05(4)
O12 V4 O24 103.9(3)
O12 V4 O10 104.3(3)
O24 V4 O10 92.2(2)
O12 V4 O23 101.5(3)
O24 V4 O23 91.6(2)
O10 V4 O23 152.2(2)
O12 V4 O9 101.2(2)
O24 V4 O9 154.0(2)
O10 V4 O9 88.1(2)
O23 V4 O9 76.7(2)
O12 V4 O20 174.7(2)
O24 V4 O20 79.82(19)
O10 V4 O20 79.1(2)
O23 V4 O20 74.46(18)
O9 V4 O20 74.73(18)
O12 V4 V5 89.6(2)
O24 V4 V5 133.33(18)
O10 V4 V5 127.91(16)
O23 V4 V5 41.70(15)
O9 V4 V5 39.77(14)
O20 V4 V5 85.13(12)
O12 V4 Mn1 137.6(2)
O24 V4 Mn1 118.35(16)
O10 V4 Mn1 78.19(15)
O23 V4 Mn1 75.74(14)
O9 V4 Mn1 36.55(14)
O20 V4 Mn1 38.54(12)
V5 V4 Mn1 59.87(4)
O12 V4 V10 135.0(2)
O24 V4 V10 31.18(15)
O10 V4 V10 81.80(17)
O23 V4 V10 87.37(16)
O9 V4 V10 123.77(15)
O20 V4 V10 49.04(12)
V5 V4 V10 122.13(6)
Mn1 V4 V10 87.39(5)
O12 V4 V3 135.2(2)
O24 V4 V3 82.25(16)
O10 V4 V3 30.98(16)
O23 V4 V3 122.90(15)
O9 V4 V3 84.81(14)
O20 V4 V3 48.52(12)
V5 V4 V3 118.58(6)
Mn1 V4 V3 58.95(4)
V10 V4 V3 59.76(4)
O11 V5 O7 103.7(3)
O11 V5 O21 102.2(3)
O7 V5 O21 93.3(2)
O11 V5 O9 102.2(3)
O7 V5 O9 91.7(2)
O21 V5 O9 153.1(2)
O11 V5 O23 102.6(2)
O7 V5 O23 152.9(2)
O21 V5 O23 87.5(2)
O9 V5 O23 76.4(2)
O11 V5 O19 175.9(2)
O7 V5 O19 79.7(2)
O21 V5 O19 79.7(2)
O9 V5 O19 75.20(19)
O23 V5 O19 73.85(18)
O11 V5 V4 91.0(2)
O7 V5 V4 132.57(18)
O21 V5 V4 127.73(18)
O9 V5 V4 40.89(14)
O23 V5 V4 40.25(15)
O19 V5 V4 85.00(13)
O11 V5 Mn1 139.1(2)
O7 V5 Mn1 79.96(17)
O21 V5 Mn1 118.34(17)
O9 V5 Mn1 37.08(14)
O23 V5 Mn1 75.96(13)
O19 V5 Mn1 38.66(13)
V4 V5 Mn1 61.10(4)
O11 V5 V6 134.9(2)
O7 V5 V6 31.41(17)
O21 V5 V6 83.15(16)
O9 V5 V6 87.49(14)
O23 V5 V6 122.48(15)
O19 V5 V6 48.62(13)
V4 V5 V6 121.17(6)
Mn1 V5 V6 60.10(4)
O11 V5 V12 132.8(2)
O7 V5 V12 82.10(19)
O21 V5 V12 30.81(16)
O9 V5 V12 124.65(16)
O23 V5 V12 84.93(16)
O19 V5 V12 49.51(13)
V4 V5 V12 119.66(6)
Mn1 V5 V12 88.07(5)
V6 V5 V12 60.09(5)
O3 V6 O17 103.2(3)
O3 V6 O7 105.4(3)
O17 V6 O7 92.6(3)
O3 V6 O15 100.6(3)
O17 V6 O15 90.4(2)
O7 V6 O15 152.4(2)
O3 V6 O5 101.6(3)
O17 V6 O5 153.7(2)
O7 V6 O5 89.3(2)
O15 V6 O5 76.4(2)
O3 V6 O19 173.8(2)
O17 V6 O19 80.6(2)
O7 V6 O19 79.1(2)
O15 V6 O19 74.31(19)
O5 V6 O19 73.94(19)
O3 V6 V1 89.1(2)
O17 V6 V1 132.06(19)
O7 V6 V1 128.92(18)
O15 V6 V1 41.69(16)
O5 V6 V1 39.65(15)
O19 V6 V1 84.73(13)
O3 V6 Mn1 137.7(2)
O17 V6 Mn1 118.79(19)
O7 V6 Mn1 78.59(17)
O15 V6 Mn1 75.95(15)
O5 V6 Mn1 36.20(15)
O19 V6 Mn1 38.18(13)
V1 V6 Mn1 59.99(4)
O3 V6 V5 136.0(2)
O17 V6 V5 83.24(18)
O7 V6 V5 30.67(17)
O15 V6 V5 123.04(16)
O5 V6 V5 85.07(15)
O19 V6 V5 48.77(12)
V1 V6 V5 118.91(6)
Mn1 V6 V5 59.14(4)
O3 V6 V12 134.7(2)
O17 V6 V12 31.57(17)
O7 V6 V12 81.57(19)
O15 V6 V12 86.77(17)
O5 V6 V12 123.48(16)
O19 V6 V12 49.54(13)
V1 V6 V12 121.67(7)
Mn1 V6 V12 87.55(5)
V5 V6 V12 60.12(5)
O25 V7 O13 104.5(3)
O25 V7 O14 105.0(3)
O13 V7 O14 94.9(3)
O25 V7 O26 101.5(3)
O13 V7 O26 87.8(2)
O14 V7 O26 151.8(2)
O25 V7 O27 101.9(3)
O13 V7 O27 152.8(2)
O14 V7 O27 84.5(2)
O26 V7 O27 80.5(2)
O25 V7 O16 173.2(3)
O13 V7 O16 80.0(2)
O14 V7 O16 79.4(2)
O26 V7 O16 73.37(19)
O27 V7 O16 73.09(19)
O25 V7 V9 131.5(2)
O13 V7 V9 79.32(18)
O14 V7 V9 123.05(17)
O26 V7 V9 30.10(15)
O27 V7 V9 78.30(14)
O16 V7 V9 43.66(12)
O25 V7 V8 131.5(2)
O13 V7 V8 123.62(18)
O14 V7 V8 78.10(16)
O26 V7 V8 77.05(14)
O27 V7 V8 29.67(14)
O16 V7 V8 43.57(12)
V9 V7 V8 60.77(4)
O25 V7 V1 136.9(2)
O13 V7 V1 32.56(18)
O14 V7 V1 82.54(17)
O26 V7 V1 84.90(16)
O27 V7 V1 121.19(15)
O16 V7 V1 48.17(12)
V9 V7 V1 62.58(5)
V8 V7 V1 91.54(5)
O25 V7 V2 135.8(2)
O13 V7 V2 84.5(2)
O14 V7 V2 30.91(16)
O26 V7 V2 122.24(15)
O27 V7 V2 81.20(16)
O16 V7 V2 48.89(12)
V9 V7 V2 92.49(5)
V8 V7 V2 61.20(5)
V1 V7 V2 60.08(5)
O27 V8 O32 110.4(3)
O27 V8 O18 99.2(2)
O32 V8 O18 99.1(2)
O27 V8 O29 96.4(2)
O32 V8 O29 96.1(2)
O18 V8 O29 152.9(2)
O27 V8 O20 162.2(2)
O32 V8 O20 86.9(2)
O18 V8 O20 81.4(2)
O29 V8 O20 77.1(2)
O27 V8 O16 86.9(2)
O32 V8 O16 162.1(2)
O18 V8 O16 82.1(2)
O29 V8 O16 76.7(2)
O20 V8 O16 75.56(18)
O27 V8 Mn1 124.59(19)
O32 V8 Mn1 124.91(18)
O18 V8 Mn1 76.80(15)
O29 V8 Mn1 76.06(16)
O20 V8 Mn1 38.02(13)
O16 V8 Mn1 37.71(12)
O27 V8 V10 147.72(19)
O32 V8 V10 37.47(17)
O18 V8 V10 86.85(15)
O29 V8 V10 91.73(15)
O20 V8 V10 49.88(13)
O16 V8 V10 125.38(13)
Mn1 V8 V10 87.69(5)
O27 V8 V7 37.11(18)
O32 V8 V7 147.50(18)
O18 V8 V7 89.12(15)
O29 V8 V7 90.06(15)
O20 V8 V7 125.54(14)
O16 V8 V7 50.00(13)
Mn1 V8 V7 87.56(5)
V10 V8 V7 174.37(7)
O26 V9 O28 109.5(3)
O26 V9 O15 100.2(2)
O28 V9 O15 100.1(3)
O26 V9 O29 94.4(2)
O28 V9 O29 96.3(2)
O15 V9 O29 152.9(2)
O26 V9 O19 161.8(2)
O28 V9 O19 87.7(2)
O15 V9 O19 82.0(2)
O29 V9 O19 77.3(2)
O26 V9 O16 87.4(2)
O28 V9 O16 162.2(2)
O15 V9 O16 81.4(2)
O29 V9 O16 76.5(2)
O19 V9 O16 74.94(19)
O26 V9 V7 37.55(19)
O28 V9 V7 147.0(2)
O15 V9 V7 87.63(16)
O29 V9 V7 90.28(15)
O19 V9 V7 125.30(15)
O16 V9 V7 50.39(13)
O26 V9 Mn1 125.06(19)
O28 V9 Mn1 125.10(19)
O15 V9 Mn1 77.11(17)
O29 V9 Mn1 75.79(16)
O19 V9 Mn1 37.45(14)
O16 V9 Mn1 37.63(13)
V7 V9 Mn1 87.87(5)
O26 V9 V12 147.4(2)
O28 V9 V12 37.91(19)
O15 V9 V12 88.75(16)
O29 V9 V12 91.10(15)
O19 V9 V12 50.07(14)
O16 V9 V12 124.99(14)
V7 V9 V12 174.58(7)
Mn1 V9 V12 87.39(5)
O34 V10 O22 105.0(3)
O34 V10 O24 105.3(3)
O22 V10 O24 94.5(2)
O34 V10 O32 100.8(2)
O22 V10 O32 87.9(2)
O24 V10 O32 152.1(2)
O34 V10 O33 101.3(3)
O22 V10 O33 152.8(2)
O24 V10 O33 84.9(2)
O32 V10 O33 80.6(2)
O34 V10 O20 172.3(3)
O22 V10 O20 80.5(2)
O24 V10 O20 79.35(19)
O32 V10 O20 73.67(19)
O33 V10 O20 72.69(19)
O34 V10 V8 131.2(2)
O22 V10 V8 79.67(16)
O24 V10 V8 122.95(17)
O32 V10 V8 30.42(15)
O33 V10 V8 78.00(14)
O20 V10 V8 43.61(11)
O34 V10 V3 137.2(2)
O22 V10 V3 32.35(16)
O24 V10 V3 82.59(17)
O32 V10 V3 84.83(16)
O33 V10 V3 121.33(16)
O20 V10 V3 48.70(12)
V8 V10 V3 62.61(5)
O34 V10 V4 136.4(2)
O22 V10 V4 84.27(17)
O24 V10 V4 31.10(16)
O32 V10 V4 122.31(16)
O33 V10 V4 81.27(16)
O20 V10 V4 48.66(11)
V8 V10 V4 92.18(5)
V3 V10 V4 60.19(4)
O31 V11 O33 110.7(3)
O31 V11 O23 100.0(2)
O33 V11 O23 98.8(2)
O31 V11 O29 96.1(2)
O33 V11 O29 96.4(2)
O23 V11 O29 152.2(2)
O31 V11 O20 162.4(2)
O33 V11 O20 86.1(2)
O23 V11 O20 81.8(2)
O29 V11 O20 76.2(2)
O31 V11 O19 87.7(2)
O33 V11 O19 161.0(2)
O23 V11 O19 81.9(2)
O29 V11 O19 76.3(2)
O20 V11 O19 75.21(19)
O31 V11 Mn1 125.13(19)
O33 V11 Mn1 124.00(19)
O23 V11 Mn1 76.78(15)
O29 V11 Mn1 75.47(16)
O20 V11 Mn1 37.93(13)
O19 V11 Mn1 37.47(14)
O31 V11 V12 37.80(19)
O33 V11 V12 148.43(19)
O23 V11 V12 87.96(16)
O29 V11 V12 91.12(15)
O20 V11 V12 125.48(14)
O19 V11 V12 50.30(14)
Mn1 V11 V12 87.57(5)
O30 V12 O21 105.2(3)
O30 V12 O17 105.0(3)
O21 V12 O17 95.0(3)
O30 V12 O31 101.8(3)
O21 V12 O31 86.7(2)
O17 V12 O31 151.7(2)
O30 V12 O28 101.0(3)
O21 V12 O28 152.5(2)
O17 V12 O28 85.9(2)
O31 V12 O28 80.1(2)
O30 V12 O19 172.6(3)
O21 V12 O19 80.0(2)
O17 V12 O19 79.4(2)
O31 V12 O19 73.03(19)
O28 V12 O19 73.2(2)
O30 V12 V11 131.3(2)
O21 V12 V11 78.83(17)
O17 V12 V11 123.27(19)
O31 V12 V11 29.49(15)
O28 V12 V11 77.82(15)
O19 V12 V11 43.87(12)
O30 V12 V6 136.5(2)
O21 V12 V6 83.93(19)
O17 V12 V6 31.56(18)
O31 V12 V6 121.38(16)
O28 V12 V6 82.67(17)
O19 V12 V6 48.35(13)
V11 V12 V6 92.10(5)
O30 V12 V9 131.2(2)
O21 V12 V9 123.15(18)
O17 V12 V9 78.38(18)
O31 V12 V9 77.13(14)
O28 V12 V9 30.25(16)
O19 V12 V9 43.16(12)
V11 V12 V9 60.72(4)
V6 V12 V9 61.33(5)
O30 V12 V5 137.3(2)
O21 V12 V5 32.17(17)
O17 V12 V5 82.93(19)
O31 V12 V5 83.69(16)
O28 V12 V5 121.61(17)
O19 V12 V5 48.46(12)
V11 V12 V5 62.26(5)
V6 V12 V5 59.79(5)
V9 V12 V5 91.47(6)
O50 V13 O83 110.6(3)
O50 V13 O97 99.0(3)
O83 V13 O97 100.0(2)
O50 V13 O113 95.4(3)
O83 V13 O113 95.6(2)
O97 V13 O113 153.4(2)
O50 V13 O96 160.6(2)
O83 V13 O96 88.2(2)
O97 V13 O96 82.0(2)
O113 V13 O96 77.1(2)
O50 V13 O73 86.1(2)
O83 V13 O73 162.5(2)
O97 V13 O73 81.7(2)
O113 V13 O73 77.12(19)
O96 V13 O73 74.81(18)
O50 V13 V46 148.58(19)
O83 V13 V46 38.08(19)
O97 V13 V46 88.14(17)
O113 V13 V46 91.05(15)
O96 V13 V46 50.50(13)
O73 V13 V46 125.27(14)
O50 V13 Mn4 124.03(19)
O83 V13 Mn4 125.2(2)
O97 V13 Mn4 76.86(16)
O113 V13 Mn4 76.57(15)
O96 V13 Mn4 37.08(12)
O73 V13 Mn4 37.92(13)
V46 V13 Mn4 87.38(5)
O50 V13 V39 37.21(18)
O83 V13 V39 147.7(2)
O97 V13 V39 87.56(17)
O113 V13 V39 90.67(15)
O96 V13 V39 124.05(13)
O73 V13 V39 49.27(13)
V46 V13 V39 173.58(7)
Mn4 V13 V39 87.00(5)
O50 V13 V44 132.5(2)
O83 V13 V44 81.56(19)
O97 V13 V44 124.74(18)
O113 V13 V44 37.06(15)
O96 V13 V44 42.73(13)
O73 V13 V44 83.23(14)
V46 V13 V44 59.59(5)
Mn4 V13 V44 59.62(4)
V39 V13 V44 119.64(6)
O47 V14 O53 109.9(3)
O47 V14 O88 100.8(2)
O53 V14 O88 100.0(2)
O47 V14 O85 95.2(2)
O53 V14 O85 94.6(2)
O88 V14 O85 153.2(2)
O47 V14 O111 87.6(2)
O53 V14 O111 161.5(2)
O88 V14 O111 82.06(19)
O85 V14 O111 77.17(19)
O47 V14 O104 161.9(2)
O53 V14 O104 87.1(2)
O88 V14 O104 81.7(2)
O85 V14 O104 76.6(2)
O111 V14 O104 74.93(17)
O47 V14 Mn2 125.14(18)
O53 V14 Mn2 124.60(19)
O88 V14 Mn2 77.04(15)
O85 V14 Mn2 76.13(15)
O111 V14 Mn2 37.57(12)
O104 V14 Mn2 37.52(12)
O47 V14 V31 147.19(19)
O53 V14 V31 37.33(18)
O88 V14 V31 87.48(15)
O85 V14 V31 90.71(15)
O111 V14 V31 125.16(13)
O104 V14 V31 50.28(12)
Mn2 V14 V31 87.60(5)
O47 V14 V37 37.54(18)
O53 V14 V37 147.44(19)
O88 V14 V37 89.19(15)
O85 V14 V37 90.50(14)
O111 V14 V37 50.39(13)
O104 V14 V37 125.31(13)
Mn2 V14 V37 87.84(5)
V31 V14 V37 174.86(7)
O68 V15 O103 104.3(3)
O68 V15 O81 103.5(3)
O103 V15 O81 94.0(2)
O68 V15 O56 101.6(2)
O103 V15 O56 90.4(2)
O81 V15 O56 152.5(2)
O68 V15 O88 102.6(2)
O103 V15 O88 151.9(2)
O81 V15 O88 87.4(2)
O56 V15 O88 76.3(2)
O68 V15 O104 175.1(2)
O103 V15 O104 78.8(2)
O81 V15 O104 79.8(2)
O56 V15 O104 74.46(18)
O88 V15 O104 73.81(18)
O68 V15 V23 90.1(2)
O103 V15 V23 131.24(16)
O81 V15 V23 128.02(18)
O56 V15 V23 40.80(14)
O88 V15 V23 40.60(14)
O104 V15 V23 85.08(12)
O68 V15 Mn2 137.8(2)
O103 V15 Mn2 78.64(15)
O81 V15 Mn2 118.37(18)
O56 V15 Mn2 36.42(14)
O88 V15 Mn2 76.05(14)
O104 V15 Mn2 38.59(11)
V23 V15 Mn2 61.13(4)
O68 V15 V31 134.0(2)
O103 V15 V31 82.46(17)
O81 V15 V31 30.70(17)
O56 V15 V31 124.05(15)
O88 V15 V31 84.71(15)
O104 V15 V31 49.67(11)
V23 V15 V31 119.81(6)
Mn2 V15 V31 88.17(5)
O68 V15 V36 135.1(2)
O103 V15 V36 31.07(17)
O81 V15 V36 82.64(16)
O56 V15 V36 87.41(15)
O88 V15 V36 122.17(15)
O104 V15 V36 48.36(12)
V23 V15 V36 121.30(6)
Mn2 V15 V36 60.20(4)
V31 V15 V36 59.75(5)
O108 V16 O109 103.4(2)
O108 V16 O78 102.0(2)
O109 V16 O78 93.0(2)
O108 V16 O58 102.9(2)
O109 V16 O58 92.0(2)
O78 V16 O58 152.7(2)
O108 V16 O70 102.8(2)
O109 V16 O70 153.1(2)
O78 V16 O70 87.8(2)
O58 V16 O70 75.9(2)
O108 V16 O111 176.1(2)
O109 V16 O111 79.86(19)
O78 V16 O111 79.78(18)
O58 V16 O111 74.71(18)
O70 V16 O111 73.80(18)
O108 V16 V21 91.43(19)
O109 V16 V21 132.62(17)
O78 V16 V21 127.89(16)
O58 V16 V21 40.59(15)
O70 V16 V21 40.13(15)
O111 V16 V21 84.81(12)
O108 V16 Mn2 139.3(2)
O109 V16 Mn2 80.26(15)
O78 V16 Mn2 118.45(15)
O58 V16 Mn2 36.57(14)
O70 V16 Mn2 75.77(14)
O111 V16 Mn2 38.70(11)
V21 V16 Mn2 60.81(4)
O108 V16 V23 134.7(2)
O109 V16 V23 31.52(15)
O78 V16 V23 82.90(15)
O58 V16 V23 87.56(14)
O70 V16 V23 122.52(15)
O111 V16 V23 48.72(11)
V21 V16 V23 121.17(5)
Mn2 V16 V23 60.39(4)
O108 V16 V37 132.3(2)
O109 V16 V37 82.25(17)
O78 V16 V37 30.55(14)
O58 V16 V37 124.41(15)
O70 V16 V37 84.99(16)
O111 V16 V37 49.79(11)
V21 V16 V37 119.63(6)
Mn2 V16 V37 88.40(5)
V23 V16 V37 60.19(4)
O101 V17 O52 110.1(3)
O101 V17 O70 99.9(2)
O52 V17 O70 100.5(2)
O101 V17 O85 96.1(2)
O52 V17 O85 95.7(2)
O70 V17 O85 151.6(2)
O101 V17 O49 86.3(2)
O52 V17 O49 162.7(2)
O70 V17 O49 81.2(2)
O85 V17 O49 76.56(19)
O101 V17 O111 160.7(2)
O52 V17 O111 88.4(2)
O70 V17 O111 81.5(2)
O85 V17 O111 75.84(19)
O49 V17 O111 74.81(18)
O101 V17 V37 148.2(2)
O52 V17 V37 38.11(18)
O70 V17 V37 87.93(16)
O85 V17 V37 90.73(15)
O49 V17 V37 125.50(14)
O111 V17 V37 50.73(12)
O101 V17 Mn2 123.9(2)
O52 V17 Mn2 125.75(19)
O70 V17 Mn2 76.19(16)
O85 V17 Mn2 75.42(15)
O49 V17 Mn2 37.62(13)
O111 V17 Mn2 37.39(12)
V37 V17 Mn2 87.90(5)
O101 V17 V48 36.86(19)
O52 V17 V48 146.99(19)
O70 V17 V48 88.71(16)
O85 V17 V48 90.21(15)
O49 V17 V48 49.68(13)
O111 V17 V48 124.49(13)
V37 V17 V48 174.59(7)
Mn2 V17 V48 87.18(5)
O116 V18 O57 104.2(3)
O116 V18 O99 103.6(3)
O57 V18 O99 92.9(2)
O116 V18 O36 101.9(3)
O57 V18 O36 152.5(2)
O99 V18 O36 88.9(2)
O116 V18 O94 101.7(2)
O57 V18 O94 90.0(2)
O99 V18 O94 152.9(2)
O36 V18 O94 76.6(2)
O116 V18 O71 174.4(3)
O57 V18 O71 79.94(19)
O99 V18 O71 79.6(2)
O36 V18 O71 73.46(19)
O94 V18 O71 74.44(18)
O116 V18 V24 90.1(2)
O57 V18 V24 130.28(17)
O99 V18 V24 130.07(19)
O36 V18 V24 41.15(16)
O94 V18 V24 40.29(15)
O71 V18 V24 84.43(13)
O116 V18 Mn4 137.9(2)
O57 V18 Mn4 79.18(16)
O99 V18 Mn4 118.18(16)
O36 V18 Mn4 75.86(15)
O94 V18 Mn4 36.35(13)
O71 V18 Mn4 38.60(12)
V24 V18 Mn4 60.26(4)
O134 V19 O62 104.3(3)
O134 V19 O132 103.7(3)
O62 V19 O132 93.7(2)
O134 V19 O120 101.8(3)
O62 V19 O120 90.8(2)
O132 V19 O120 152.1(2)
O134 V19 O66 101.9(2)
O62 V19 O66 152.7(2)
O132 V19 O66 87.6(2)
O120 V19 O66 76.2(2)
O134 V19 O49 175.0(2)
O62 V19 O49 79.5(2)
O132 V19 O49 79.2(2)
O120 V19 O49 74.60(19)
O66 V19 O49 74.03(18)
O134 V19 V36 90.0(2)
O62 V19 V36 131.92(18)
O132 V19 V36 127.64(17)
O120 V19 V36 41.08(14)
O66 V19 V36 40.02(14)
O49 V19 V36 85.04(12)
O134 V19 Mn2 137.9(2)
O62 V19 Mn2 79.41(16)
O132 V19 Mn2 118.01(18)
O120 V19 Mn2 36.28(14)
O66 V19 Mn2 75.98(14)
O49 V19 Mn2 38.84(12)
V36 V19 Mn2 61.02(4)
O134 V19 V21 135.5(2)
O62 V19 V21 31.42(17)
O132 V19 V21 82.89(17)
O120 V19 V21 86.85(14)
O66 V19 V21 122.48(15)
O49 V19 V21 48.45(12)
V36 V19 V21 120.98(6)
Mn2 V19 V21 59.99(4)
O134 V19 V48 134.1(2)
O62 V19 V48 82.45(19)
O132 V19 V48 30.55(17)
O120 V19 V48 123.78(16)
O66 V19 V48 85.08(15)
O49 V19 V48 49.24(12)
V36 V19 V48 119.47(6)
Mn2 V19 V48 87.99(5)
V21 V19 V48 60.03(5)
O106 V20 O99 105.4(3)
O106 V20 O51 104.3(3)
O99 V20 O51 94.4(2)
O106 V20 O121 102.5(3)
O99 V20 O121 151.3(2)
O51 V20 O121 85.4(2)
O106 V20 O129 103.0(3)
O99 V20 O129 86.2(2)
O51 V20 O129 151.4(2)
O121 V20 O129 80.7(2)
O106 V20 O71 173.7(3)
O99 V20 O71 78.8(2)
O51 V20 O71 79.8(2)
O121 V20 O71 72.85(18)
O129 V20 O71 72.3(2)
O106 V20 V25 132.5(2)
O99 V20 V25 78.64(18)
O51 V20 V25 122.72(17)
O121 V20 V25 77.40(16)
O129 V20 V25 29.57(15)
O71 V20 V25 42.91(12)
O106 V20 V33 135.8(2)
O99 V20 V33 83.21(18)
O51 V20 V33 31.51(16)
O121 V20 V33 81.85(16)
O129 V20 V33 121.02(16)
O71 V20 V33 48.75(12)
V25 V20 V33 91.59(5)
O106 V20 V44 131.8(2)
O99 V20 V44 122.63(17)
O51 V20 V44 78.37(17)
O121 V20 V44 29.30(15)
O129 V20 V44 77.34(15)
O71 V20 V44 43.80(11)
V25 V20 V44 60.49(5)
V33 V20 V44 61.36(5)
O39 V21 O102 103.9(3)
O39 V21 O62 104.2(3)
O102 V21 O62 92.0(2)
O39 V21 O70 101.3(3)
O102 V21 O70 91.8(2)
O62 V21 O70 152.4(2)
O39 V21 O58 101.5(3)
O102 V21 O58 153.6(2)
O62 V21 O58 88.7(2)
O70 V21 O58 76.1(2)
O39 V21 O49 174.5(2)
O102 V21 O49 80.0(2)
O62 V21 O49 79.36(19)
O70 V21 O49 74.45(18)
O58 V21 O49 74.25(18)
O39 V21 V16 89.5(2)
O102 V21 V16 132.86(19)
O62 V21 V16 128.62(18)
O70 V21 V16 41.06(15)
O58 V21 V16 39.91(14)
O49 V21 V16 84.96(12)
O39 V21 Mn2 137.5(2)
O102 V21 Mn2 118.43(18)
O62 V21 Mn2 78.64(16)
O70 V21 Mn2 75.56(14)
O58 V21 Mn2 36.16(14)
O49 V21 Mn2 38.48(12)
V16 V21 Mn2 59.93(4)
O39 V21 V19 135.4(2)
O102 V21 V19 82.02(17)
O62 V21 V19 31.24(15)
O70 V21 V19 122.93(15)
O58 V21 V19 85.07(14)
O49 V21 V19 48.54(12)
V16 V21 V19 118.99(6)
Mn2 V21 V19 59.26(4)
O39 V21 V48 134.8(2)
O102 V21 V48 30.99(17)
O62 V21 V48 82.35(18)
O70 V21 V48 87.01(16)
O58 V21 V48 123.52(15)
O49 V21 V48 49.28(12)
V16 V21 V48 121.46(6)
Mn2 V21 V48 87.61(5)
V19 V21 V48 60.08(5)
O136 V22 O93 110.0(3)
O136 V22 O117 99.5(2)
O93 V22 O117 98.5(2)
O136 V22 O69 96.3(2)
O93 V22 O69 96.8(2)
O117 V22 O69 152.8(2)
O136 V22 O82 87.3(2)
O93 V22 O82 162.2(2)
O117 V22 O82 82.3(2)
O69 V22 O82 76.4(2)
O136 V22 O74 162.4(2)
O93 V22 O74 87.1(2)
O117 V22 O74 81.77(19)
O69 V22 O74 76.61(18)
O82 V22 O74 75.46(18)
O136 V22 Mn3 125.22(19)
O93 V22 Mn3 124.73(17)
O117 V22 Mn3 76.98(15)
O69 V22 Mn3 75.79(14)
O82 V22 Mn3 37.96(12)
O74 V22 Mn3 37.69(13)
O136 V22 V41 147.5(2)
O93 V22 V41 37.57(16)
O117 V22 V41 87.54(16)
O69 V22 V41 90.96(15)
O82 V22 V41 125.21(13)
O74 V22 V41 49.79(13)
Mn3 V22 V41 87.29(5)
O136 V22 V26 37.55(18)
O93 V22 V26 147.46(17)
O117 V22 V26 88.49(16)
O69 V22 V26 90.69(15)
O82 V22 V26 50.04(12)
O74 V22 V26 125.46(14)
Mn3 V22 V26 87.81(5)
V41 V22 V26 174.28(7)
O86 V23 O89 104.1(3)
O86 V23 O109 105.1(2)
O89 V23 O109 92.7(2)
O86 V23 O88 101.0(2)
O89 V23 O88 90.5(2)
O109 V23 O88 152.0(2)
O86 V23 O56 101.9(2)
O89 V23 O56 152.6(2)
O109 V23 O56 89.1(2)
O88 V23 O56 75.82(19)
O86 V23 O111 173.5(2)
O89 V23 O111 80.0(2)
O109 V23 O111 79.54(19)
O88 V23 O111 73.64(18)
O56 V23 O111 73.36(18)
O86 V23 V15 89.31(19)
O89 V23 V15 131.73(17)
O109 V23 V15 128.74(17)
O88 V23 V15 41.23(15)
O56 V23 V15 39.65(13)
O111 V23 V15 84.18(11)
O86 V23 Mn2 137.5(2)
O89 V23 Mn2 118.10(17)
O109 V23 Mn2 78.78(15)
O88 V23 Mn2 75.24(14)
O56 V23 Mn2 35.73(13)
O111 V23 Mn2 38.07(11)
V15 V23 Mn2 59.64(4)
O86 V23 V16 136.06(19)
O89 V23 V16 82.86(16)
O109 V23 V16 31.01(15)
O88 V23 V16 122.49(15)
O56 V23 V16 84.69(14)
O111 V23 V16 48.90(11)
V15 V23 V16 118.56(6)
Mn2 V23 V16 59.12(4)
O86 V23 V37 134.7(2)
O89 V23 V37 30.77(16)
O109 V23 V37 81.85(17)
O88 V23 V37 86.85(15)
O56 V23 V37 123.16(15)
O111 V23 V37 49.80(11)
V15 V23 V37 121.50(6)
Mn2 V23 V37 87.68(5)
V16 V23 V37 60.17(4)
O72 V24 O114 103.7(3)
O72 V24 O110 104.5(3)
O114 V24 O110 94.1(3)
O72 V24 O94 100.1(3)
O114 V24 O94 89.9(2)
O110 V24 O94 153.3(2)
O72 V24 O36 102.0(3)
O114 V24 O36 152.4(2)
O110 V24 O36 89.1(2)
O94 V24 O36 75.8(2)
O72 V24 O73 174.4(3)
O114 V24 O73 79.6(2)
O110 V24 O73 79.6(2)
O94 V24 O73 75.22(18)
O36 V24 O73 73.99(19)
O72 V24 V18 89.2(2)
O114 V24 V18 130.29(19)
O110 V24 V18 129.22(19)
O94 V24 V18 40.44(14)
O36 V24 V18 40.17(16)
O73 V24 V18 85.18(13)
O72 V24 Mn4 136.5(2)
O114 V24 Mn4 78.81(17)
O110 V24 Mn4 118.75(17)
O94 V24 Mn4 36.58(14)
O36 V24 Mn4 75.68(15)
O73 V24 Mn4 39.16(12)
V18 V24 Mn4 60.65(4)
O72 V24 V28 135.0(2)
O114 V24 V28 31.47(16)
O110 V24 V28 83.49(17)
O94 V24 V28 86.35(14)
O36 V24 V28 122.53(15)
O73 V24 V28 48.58(12)
V18 V24 V28 120.09(6)
Mn4 V24 V28 59.51(4)
O72 V24 V39 135.6(2)
O114 V24 V39 82.35(18)
O110 V24 V39 31.35(16)
O94 V24 V39 124.12(15)
O36 V24 V39 86.38(16)
O73 V24 V39 48.92(12)
V18 V24 V39 120.60(6)
Mn4 V24 V39 87.92(5)
V28 V24 V39 59.84(5)
O129 V25 O38 110.0(3)
O129 V25 O36 99.2(2)
O38 V25 O36 100.1(3)
O129 V25 O113 95.6(2)
O38 V25 O113 95.6(2)
O36 V25 O113 153.3(2)
O129 V25 O71 87.0(2)
O38 V25 O71 162.4(2)
O36 V25 O71 80.6(2)
O113 V25 O71 78.0(2)
O129 V25 O73 162.4(2)
O38 V25 O73 87.0(2)
O36 V25 O73 81.6(2)
O113 V25 O73 77.66(19)
O71 V25 O73 75.74(19)
O129 V25 Mn4 124.7(2)
O38 V25 Mn4 125.1(2)
O36 V25 Mn4 76.38(16)
O113 V25 Mn4 76.90(15)
O71 V25 Mn4 37.69(13)
O73 V25 Mn4 38.17(13)
O129 V25 V20 36.8(2)
O38 V25 V20 146.8(2)
O36 V25 V20 87.73(17)
O113 V25 V20 90.95(16)
O71 V25 V20 50.48(14)
O73 V25 V20 126.20(15)
Mn4 V25 V20 88.05(5)
O129 V25 V39 147.7(2)
O38 V25 V39 37.75(19)
O36 V25 V39 88.62(17)
O113 V25 V39 90.67(16)
O71 V25 V39 125.21(15)
O73 V25 V39 49.52(14)
Mn4 V25 V39 87.54(5)
V20 V25 V39 174.84(7)
O126 V26 O84 105.0(3)
O126 V26 O107 104.6(3)
O84 V26 O107 93.8(3)
O126 V26 O43 101.9(3)
O84 V26 O43 86.5(2)
O107 V26 O43 152.4(2)
O126 V26 O136 102.1(3)
O84 V26 O136 151.9(2)
O107 V26 O136 86.5(2)
O43 V26 O136 80.6(2)
O126 V26 O82 172.9(3)
O84 V26 O82 79.6(2)
O107 V26 O82 80.2(2)
O43 V26 O82 72.72(18)
O136 V26 O82 72.72(18)
O126 V26 V40 131.8(2)
O84 V26 V40 78.79(18)
O107 V26 V40 123.26(18)
O43 V26 V40 29.93(14)
O136 V26 V40 77.64(15)
O82 V26 V40 43.07(12)
O126 V26 V22 131.9(2)
O84 V26 V22 122.72(18)
O107 V26 V22 79.30(19)
O43 V26 V22 77.44(15)
O136 V26 V22 29.86(14)
O82 V26 V22 43.11(12)
V40 V26 V22 60.42(5)
O126 V26 V43 136.3(2)
O84 V26 V43 83.31(19)
O107 V26 V43 31.70(17)
O43 V26 V43 121.59(15)
O136 V26 V43 82.33(15)
O82 V26 V43 48.87(12)
V40 V26 V43 91.82(5)
V22 V26 V43 61.48(5)
O41 V27 O135 104.5(3)
O41 V27 O60 104.0(3)
O135 V27 O60 94.3(3)
O41 V27 O55 102.4(3)
O135 V27 O55 87.6(2)
O60 V27 O55 152.1(2)
O41 V27 O123 103.2(3)
O135 V27 O123 151.6(2)
O60 V27 O123 85.1(2)
O55 V27 O123 80.4(2)
O41 V27 O98 174.4(2)
O135 V27 O98 79.6(2)
O60 V27 O98 79.1(2)
O55 V27 O98 73.86(19)
O123 V27 O98 72.39(19)
O41 V27 V29 132.5(3)
O135 V27 V29 79.39(18)
O60 V27 V29 123.05(17)
O55 V27 V29 30.22(15)
O123 V27 V29 77.32(15)
O98 V27 V29 43.93(12)
O41 V27 V40 132.6(2)
O135 V27 V40 122.69(18)
O60 V27 V40 78.12(17)
O55 V27 V40 77.54(16)
O123 V27 V40 29.50(15)
O98 V27 V40 43.08(11)
V29 V27 V40 60.45(4)
O41 V27 V34 136.0(2)
O135 V27 V34 31.62(17)
O60 V27 V34 83.27(17)
O55 V27 V34 83.96(15)
O123 V27 V34 120.79(16)
O98 V27 V34 48.41(11)
V29 V27 V34 62.19(5)
V40 V27 V34 91.37(5)
O37 V28 O114 105.1(3)
O37 V28 O87 103.2(3)
O114 V28 O87 93.6(2)
O37 V28 O105 101.8(3)
O114 V28 O105 88.9(2)
O87 V28 O105 153.3(2)
O37 V28 O97 100.3(3)
O114 V28 O97 153.1(2)
O87 V28 O97 88.6(2)
O105 V28 O97 77.6(2)
O37 V28 O73 174.6(2)
O114 V28 O73 79.4(2)
O87 V28 O73 79.4(2)
O105 V28 O73 75.01(19)
O97 V28 O73 74.77(18)
O37 V28 V47 88.7(2)
O114 V28 V47 130.10(19)
O87 V28 V47 130.12(18)
O105 V28 V47 41.19(14)
O97 V28 V47 41.50(16)
O73 V28 V47 85.97(12)
O37 V28 Mn4 137.9(2)
O114 V28 Mn4 78.75(17)
O87 V28 Mn4 118.56(19)
O105 V28 Mn4 36.18(15)
O97 V28 Mn4 76.70(15)
O73 V28 Mn4 39.21(12)
V47 V28 Mn4 60.96(4)
O37 V28 V39 133.8(2)
O114 V28 V39 82.54(18)
O87 V28 V39 30.78(18)
O105 V28 V39 124.11(16)
O97 V28 V39 85.94(16)
O73 V28 V39 49.11(12)
V47 V28 V39 121.31(6)
Mn4 V28 V39 88.20(5)
O37 V28 V24 136.2(2)
O114 V28 V24 31.25(17)
O87 V28 V24 83.05(18)
O105 V28 V24 85.54(15)
O97 V28 V24 123.27(16)
O73 V28 V24 48.51(12)
V47 V28 V24 120.45(6)
Mn4 V28 V24 59.61(4)
V39 V28 V24 60.23(5)
O125 V29 O55 110.4(3)
O125 V29 O133 100.7(2)
O55 V29 O133 99.8(2)
O125 V29 O69 95.7(2)
O55 V29 O69 96.0(2)
O133 V29 O69 151.6(2)
O125 V29 O74 86.9(2)
O55 V29 O74 162.0(3)
O133 V29 O74 81.11(19)
O69 V29 O74 76.79(19)
O125 V29 O98 161.2(2)
O55 V29 O98 87.6(2)
O133 V29 O98 80.9(2)
O69 V29 O98 76.32(19)
O74 V29 O98 74.75(18)
O125 V29 V41 37.47(18)
O55 V29 V41 147.8(2)
O133 V29 V41 88.35(16)
O69 V29 V41 90.78(15)
O74 V29 V41 49.81(13)
O98 V29 V41 124.54(14)
O125 V29 Mn3 124.42(18)
O55 V29 Mn3 124.9(2)
O133 V29 Mn3 76.08(15)
O69 V29 Mn3 75.56(15)
O74 V29 Mn3 37.53(13)
O98 V29 Mn3 37.38(13)
V41 V29 Mn3 87.19(5)
O125 V29 V27 147.81(19)
O55 V29 V27 37.4(2)
O133 V29 V27 87.59(16)
O69 V29 V27 90.79(15)
O74 V29 V27 125.24(14)
O98 V29 V27 50.53(13)
V41 V29 V27 174.14(7)
Mn3 V29 V27 87.73(5)
O59 V30 O65 110.3(3)
O59 V30 O66 98.9(2)
O65 V30 O66 99.1(2)
O59 V30 O85 96.7(2)
O65 V30 O85 96.1(2)
O66 V30 O85 152.9(2)
O59 V30 O104 87.7(2)
O65 V30 O104 161.5(2)
O66 V30 O104 81.4(2)
O85 V30 O104 77.2(2)
O59 V30 O49 162.7(2)
O65 V30 O49 86.6(2)
O66 V30 O49 81.45(19)
O85 V30 O49 77.11(19)
O104 V30 O49 75.18(18)
O59 V30 Mn2 125.1(2)
O65 V30 Mn2 124.51(19)
O66 V30 Mn2 76.80(15)
O85 V30 Mn2 76.06(15)
O104 V30 Mn2 37.38(12)
O49 V30 Mn2 37.92(13)
O59 V30 V48 147.1(2)
O65 V30 V48 36.87(18)
O66 V30 V48 87.70(15)
O85 V30 V48 91.12(15)
O104 V30 V48 125.20(13)
O49 V30 V48 50.07(13)
Mn2 V30 V48 87.82(5)
O59 V30 V31 37.60(19)
O65 V30 V31 147.90(19)
O66 V30 V31 88.39(15)
O85 V30 V31 90.63(15)
O104 V30 V31 50.31(12)
O49 V30 V31 125.47(14)
Mn2 V30 V31 87.58(5)
V48 V30 V31 174.54(7)
O124 V31 O81 105.5(3)
O124 V31 O64 104.2(3)
O81 V31 O64 95.8(3)
O124 V31 O53 102.0(3)
O81 V31 O53 87.3(2)
O64 V31 O53 151.7(2)
O124 V31 O59 101.3(3)
O81 V31 O59 152.2(2)
O64 V31 O59 84.6(2)
O53 V31 O59 80.0(2)
O124 V31 O104 172.7(3)
O81 V31 O104 79.90(19)
O64 V31 O104 79.77(19)
O53 V31 O104 73.09(18)
O59 V31 O104 72.79(18)
O124 V31 V36 136.1(2)
O81 V31 V36 84.09(17)
O64 V31 V36 31.92(15)
O53 V31 V36 121.49(15)
O59 V31 V36 81.76(16)
O104 V31 V36 48.41(12)
O124 V31 V14 131.6(2)
O81 V31 V14 78.83(17)
O64 V31 V14 123.56(16)
O53 V31 V14 29.68(14)
O59 V31 V14 77.91(14)
O104 V31 V14 43.82(12)
V36 V31 V14 92.13(5)
O124 V31 V30 131.0(3)
O81 V31 V30 123.03(16)
O64 V31 V30 78.37(16)
O53 V31 V30 76.50(15)
O59 V31 V30 29.80(14)
O104 V31 V30 43.15(12)
V36 V31 V30 61.39(5)
V14 V31 V30 60.44(4)
O124 V31 V15 137.5(2)
O81 V31 V15 32.09(15)
O64 V31 V15 83.89(17)
O53 V31 V15 83.99(16)
O59 V31 V15 121.17(14)
O104 V31 V15 48.39(12)
V36 V31 V15 60.14(5)
V14 V31 V15 62.10(4)
V30 V31 V15 91.42(5)
O42 V32 O77 104.3(2)
O42 V32 O100 103.8(3)
O77 V32 O100 93.5(2)
O42 V32 O118 102.1(3)
O77 V32 O118 90.7(2)
O100 V32 O118 151.9(2)
O42 V32 O117 101.5(2)
O77 V32 O117 153.0(2)
O100 V32 O117 87.9(2)
O118 V32 O117 76.2(2)
O42 V32 O74 174.8(2)
O77 V32 O74 79.54(19)
O100 V32 O74 79.3(2)
O118 V32 O74 74.16(19)
O117 V32 O74 74.24(17)
O42 V32 V43 89.6(2)
O77 V32 V43 131.46(18)
O100 V32 V43 128.54(16)
O118 V32 V43 40.72(14)
O117 V32 V43 40.63(15)
O74 V32 V43 85.27(12)
O42 V32 Mn3 137.9(2)
O77 V32 Mn3 79.29(16)
O100 V32 Mn3 118.02(17)
O118 V32 Mn3 35.96(14)
O117 V32 Mn3 76.33(14)
O74 V32 Mn3 38.77(12)
V43 V32 Mn3 61.09(4)
O42 V32 V41 134.2(2)
O77 V32 V41 82.37(17)
O100 V32 V41 30.61(16)
O118 V32 V41 123.35(15)
O117 V32 V41 85.33(15)
O74 V32 V41 49.24(12)
V43 V32 V41 120.11(6)
Mn3 V32 V41 87.90(5)
O42 V32 V45 135.5(2)
O77 V32 V45 31.26(16)
O100 V32 V45 82.96(16)
O118 V32 V45 86.40(15)
O117 V32 V45 122.90(15)
O74 V32 V45 48.66(11)
V43 V32 V45 120.83(6)
Mn3 V32 V45 59.80(4)
V41 V32 V45 60.18(5)
O45 V33 O51 102.5(3)
O45 V33 O57 104.0(2)
O51 V33 O57 93.3(2)
O45 V33 O75 101.6(2)
O51 V33 O75 90.2(2)
O57 V33 O75 152.7(2)
O45 V33 O112 102.2(2)
O51 V33 O112 154.1(2)
O57 V33 O112 88.0(2)
O75 V33 O112 77.4(2)
O45 V33 O71 175.7(2)
O51 V33 O71 80.5(2)
O57 V33 O71 78.72(19)
O75 V33 O71 75.16(19)
O112 V33 O71 74.42(19)
O45 V33 V35 90.27(19)
O51 V33 V35 131.50(17)
O57 V33 V35 128.99(16)
O75 V33 V35 41.30(15)
O112 V33 V35 40.94(13)
O71 V33 V35 85.42(12)
O45 V33 Mn4 138.3(2)
O51 V33 Mn4 119.04(18)
O57 V33 Mn4 78.54(16)
O75 V33 Mn4 76.12(15)
O112 V33 Mn4 36.15(14)
O71 V33 Mn4 38.53(12)
V35 V33 Mn4 60.19(4)
O45 V33 V20 133.6(2)
O51 V33 V20 31.26(18)
O57 V33 V20 82.34(16)
O75 V33 V20 86.79(16)
O112 V33 V20 124.10(15)
O71 V33 V20 49.69(12)
V35 V33 V20 121.60(6)
Mn4 V33 V20 88.12(5)
O92 V34 O91 104.3(3)
O92 V34 O135 102.9(3)
O91 V34 O135 93.1(3)
O92 V34 O76 102.6(2)
O91 V34 O76 89.7(2)
O135 V34 O76 152.8(2)
O92 V34 O133 101.8(3)
O91 V34 O133 152.6(2)
O135 V34 O133 89.1(2)
O76 V34 O133 76.5(2)
O92 V34 O98 175.0(3)
O91 V34 O98 79.5(2)
O135 V34 O98 79.9(2)
O76 V34 O98 74.04(17)
O133 V34 O98 73.97(18)
O92 V34 V45 90.2(2)
O91 V34 V45 130.56(18)
O135 V34 V45 129.85(19)
O76 V34 V45 40.88(15)
O133 V34 V45 40.70(14)
O98 V34 V45 84.89(12)
O92 V34 Mn3 138.6(2)
O91 V34 Mn3 79.33(16)
O135 V34 Mn3 118.24(17)
O76 V34 Mn3 36.04(13)
O133 V34 Mn3 75.59(14)
O98 V34 Mn3 38.40(12)
V45 V34 Mn3 60.50(4)
O92 V34 V38 135.9(2)
O91 V34 V38 31.75(15)
O135 V34 V38 82.43(18)
O76 V34 V38 85.87(15)
O133 V34 V38 122.22(14)
O98 V34 V38 48.26(12)
V45 V34 V38 120.16(6)
Mn3 V34 V38 59.73(4)
O92 V34 V27 133.3(2)
O91 V34 V27 82.86(17)
O135 V34 V27 30.48(16)
O76 V34 V27 123.79(14)
O133 V34 V27 85.40(15)
O98 V34 V27 49.78(12)
V45 V34 V27 120.31(6)
Mn3 V34 V27 88.09(5)
V38 V34 V27 60.21(5)
O67 V35 O119 103.6(3)
O67 V35 O54 103.5(3)
O119 V35 O54 94.0(2)
O67 V35 O112 102.1(2)
O119 V35 O112 90.6(2)
O54 V35 O112 152.1(2)
O67 V35 O75 102.7(3)
O119 V35 O75 152.6(2)
O54 V35 O75 87.5(2)
O112 V35 O75 76.2(2)
O67 V35 O96 175.5(2)
O119 V35 O96 79.8(2)
O54 V35 O96 79.1(2)
O112 V35 O96 74.72(18)
O75 V35 O96 73.64(19)
O67 V35 V33 91.0(2)
O119 V35 V33 131.21(17)
O54 V35 V33 127.81(17)
O112 V35 V33 40.60(14)
O75 V35 V33 40.30(14)
O96 V35 V33 84.47(12)
O67 V35 Mn4 138.59(19)
O119 V35 Mn4 78.96(17)
O54 V35 Mn4 117.63(18)
O112 V35 Mn4 36.76(14)
O75 V35 Mn4 76.18(15)
O96 V35 Mn4 38.58(11)
V33 V35 Mn4 60.91(4)
O67 V35 V47 134.7(2)
O119 V35 V47 31.34(18)
O54 V35 V47 82.84(17)
O112 V35 V47 87.01(15)
O75 V35 V47 122.55(16)
O96 V35 V47 48.91(12)
V33 V35 V47 120.60(6)
Mn4 V35 V47 59.72(4)
O48 V36 O103 104.5(3)
O48 V36 O64 104.3(3)
O103 V36 O64 94.2(2)
O48 V36 O66 101.6(3)
O103 V36 O66 151.5(2)
O64 V36 O66 90.4(2)
O48 V36 O120 101.4(2)
O103 V36 O120 86.7(2)
O64 V36 O120 153.1(2)
O66 V36 O120 76.9(2)
O48 V36 O104 174.0(2)
O103 V36 O104 78.5(2)
O64 V36 O104 80.5(2)
O66 V36 O104 74.54(19)
O120 V36 O104 73.39(18)
O48 V36 V19 89.45(19)
O103 V36 V19 127.33(15)
O64 V36 V19 131.68(18)
O66 V36 V19 41.26(14)
O120 V36 V19 40.67(15)
O104 V36 V19 84.68(12)
O48 V36 Mn2 137.1(2)
O103 V36 Mn2 77.20(15)
O64 V36 Mn2 118.44(17)
O66 V36 Mn2 75.85(14)
O120 V36 Mn2 35.74(14)
O104 V36 Mn2 37.97(11)
V19 V36 Mn2 60.06(4)
O48 V36 V31 135.2(2)
O103 V36 V31 82.40(17)
O64 V36 V31 31.15(16)
O66 V36 V31 87.27(15)
O120 V36 V31 123.26(15)
O104 V36 V31 49.88(11)
V19 V36 V31 121.82(6)
Mn2 V36 V31 87.68(5)
O48 V36 V15 134.9(2)
O103 V36 V15 30.55(16)
O64 V36 V15 83.27(17)
O66 V36 V15 123.03(15)
O120 V36 V15 84.04(15)
O104 V36 V15 48.54(12)
V19 V36 V15 118.81(6)
Mn2 V36 V15 58.96(4)
V31 V36 V15 60.11(5)
O46 V37 O78 104.9(3)
O46 V37 O89 105.8(3)
O78 V37 O89 94.6(2)
O46 V37 O52 101.4(3)
O78 V37 O52 87.1(2)
O89 V37 O52 151.2(2)
O46 V37 O47 102.4(3)
O78 V37 O47 151.6(2)
O89 V37 O47 85.4(2)
O52 V37 O47 79.8(2)
O46 V37 O111 172.9(2)
O78 V37 O111 80.21(19)
O89 V37 O111 78.3(2)
O52 V37 O111 73.69(19)
O47 V37 O111 71.96(18)
O46 V37 V17 131.5(2)
O78 V37 V17 79.01(16)
O89 V37 V17 122.27(17)
O52 V37 V17 30.10(15)
O47 V37 V17 77.06(15)
O111 V37 V17 43.95(11)
O46 V37 V16 137.1(2)
O78 V37 V16 32.35(15)
O89 V37 V16 82.21(17)
O52 V37 V16 84.19(16)
O47 V37 V16 120.40(16)
O111 V37 V16 48.45(11)
V17 V37 V16 62.20(5)
O46 V37 V14 131.8(2)
O78 V37 V14 122.93(17)
O89 V37 V14 77.50(16)
O52 V37 V14 77.54(14)
O47 V37 V14 29.50(15)
O111 V37 V14 42.73(11)
V17 V37 V14 60.66(4)
V16 V37 V14 91.02(5)
O46 V37 V23 136.3(2)
O78 V37 V23 83.77(16)
O89 V37 V23 30.58(16)
O52 V37 V23 121.97(16)
O47 V37 V23 82.03(16)
O111 V37 V23 48.28(11)
V17 V37 V23 92.10(5)
V16 V37 V23 59.63(4)
V14 V37 V23 61.09(4)
O130 V38 O60 103.1(3)
O130 V38 O91 103.4(3)
O60 V38 O91 93.1(2)
O130 V38 O63 103.1(3)
O60 V38 O63 90.4(2)
O91 V38 O63 151.8(2)
O130 V38 O131 101.8(3)
O60 V38 O131 153.8(2)
O91 V38 O131 89.0(2)
O63 V38 O131 76.1(2)
O130 V38 O98 175.5(2)
O60 V38 O98 80.5(2)
O91 V38 O98 79.0(2)
O63 V38 O98 74.01(19)
O131 V38 O98 74.32(19)
O130 V38 V42 90.7(2)
O60 V38 V42 131.31(17)
O91 V38 V42 129.09(17)
O63 V38 V42 40.93(15)
O131 V38 V42 40.11(14)
O98 V38 V42 84.87(12)
O130 V38 Mn3 138.1(2)
O60 V38 Mn3 118.73(19)
O91 V38 Mn3 78.40(17)
O63 V38 Mn3 75.39(15)
O131 V38 Mn3 36.50(14)
O98 V38 Mn3 38.23(12)
V42 V38 Mn3 60.26(4)
O130 V38 V34 134.0(2)
O60 V38 V34 83.05(18)
O91 V38 V34 30.78(17)
O63 V38 V34 122.64(16)
O131 V38 V34 85.61(15)
O98 V38 V34 48.67(11)
V42 V38 V34 119.52(6)
Mn3 V38 V34 59.42(4)
O79 V39 O87 105.7(3)
O79 V39 O110 105.1(3)
O87 V39 O110 96.0(3)
O79 V39 O38 100.6(3)
O87 V39 O38 152.1(3)
O110 V39 O38 85.8(2)
O79 V39 O50 101.3(3)
O87 V39 O50 85.9(2)
O110 V39 O50 151.9(2)
O38 V39 O50 80.0(2)
O79 V39 O73 171.8(3)
O87 V39 O73 79.8(2)
O110 V39 O73 79.9(2)
O38 V39 O73 73.1(2)
O50 V39 O73 72.83(19)
O79 V39 V28 137.5(2)
O87 V39 V28 31.82(18)
O110 V39 V28 84.31(18)
O38 V39 V28 121.62(17)
O50 V39 V28 82.73(17)
O73 V39 V28 48.56(12)
O79 V39 V25 130.7(2)
O87 V39 V25 123.0(2)
O110 V39 V25 78.67(19)
O38 V39 V25 30.14(16)
O50 V39 V25 76.92(16)
O73 V39 V25 43.16(12)
V28 V39 V25 91.62(6)
O79 V39 V24 137.3(2)
O87 V39 V24 83.58(18)
O110 V39 V24 32.30(17)
O38 V39 V24 83.31(17)
O50 V39 V24 121.12(17)
O73 V39 V24 48.30(12)
V28 V39 V24 59.93(5)
V25 V39 V24 61.94(5)
O79 V39 V13 130.5(2)
O87 V39 V13 78.52(19)
O110 V39 V13 123.76(19)
O38 V39 V13 77.46(15)
O50 V39 V13 29.23(15)
O73 V39 V13 43.88(11)
V28 V39 V13 61.88(5)
V25 V39 V13 60.44(5)
V24 V39 V13 92.03(6)
O123 V40 O43 110.0(3)
O123 V40 O63 100.0(2)
O43 V40 O63 99.6(3)
O123 V40 O69 96.0(2)
O43 V40 O69 96.0(2)
O63 V40 O69 152.2(2)
O123 V40 O82 162.1(2)
O43 V40 O82 87.1(2)
O63 V40 O82 81.5(2)
O69 V40 O82 76.4(2)
O123 V40 O98 87.2(2)
O43 V40 O98 162.2(2)
O63 V40 O98 81.2(2)
O69 V40 O98 77.06(19)
O82 V40 O98 75.36(17)
O123 V40 Mn3 124.63(18)
O43 V40 Mn3 125.2(2)
O63 V40 Mn3 76.28(15)
O69 V40 Mn3 75.87(14)
O82 V40 Mn3 38.06(12)
O98 V40 Mn3 37.47(13)
O123 V40 V26 147.36(18)
O43 V40 V26 37.35(19)
O63 V40 V26 87.94(17)
O69 V40 V26 90.69(15)
O82 V40 V26 50.13(12)
O98 V40 V26 125.44(14)
Mn3 V40 V26 87.99(5)
O123 V40 V27 37.05(17)
O43 V40 V27 147.1(2)
O63 V40 V27 88.81(16)
O69 V40 V27 90.50(15)
O82 V40 V27 125.73(13)
O98 V40 V27 50.37(13)
Mn3 V40 V27 87.73(5)
V26 V40 V27 175.14(7)
O80 V41 O100 104.9(3)
O80 V41 O127 106.2(3)
O100 V41 O127 94.8(2)
O80 V41 O125 101.2(3)
O100 V41 O125 152.2(2)
O127 V41 O125 86.8(2)
O80 V41 O93 100.2(2)
O100 V41 O93 86.1(2)
O127 V41 O93 152.3(2)
O125 V41 O93 80.1(2)
O80 V41 O74 172.2(2)
O100 V41 O74 79.9(2)
O127 V41 O74 79.2(2)
O125 V41 O74 73.13(19)
O93 V41 O74 73.69(18)
O80 V41 V22 130.3(2)
O100 V41 V22 78.87(17)
O127 V41 V22 123.07(19)
O125 V41 V22 77.11(15)
O93 V41 V22 30.09(15)
O74 V41 V22 43.83(11)
O80 V41 V29 131.2(2)
O100 V41 V29 123.39(18)
O127 V41 V29 78.68(17)
O125 V41 V29 29.97(15)
O93 V41 V29 77.82(15)
O74 V41 V29 43.46(12)
V22 V41 V29 60.57(4)
O80 V41 V32 136.6(2)
O100 V41 V32 31.82(17)
O127 V41 V32 82.94(18)
O125 V41 V32 121.85(16)
O93 V41 V32 83.53(16)
O74 V41 V32 48.72(12)
V22 V41 V32 62.34(5)
V29 V41 V32 92.06(5)
O80 V41 V45 137.4(2)
O100 V41 V45 83.69(17)
O127 V41 V45 31.29(18)
O125 V41 V45 83.54(15)
O93 V41 V45 122.17(16)
O74 V41 V45 48.48(11)
V22 V41 V45 92.20(5)
V29 V41 V45 62.02(5)
V32 V41 V45 59.94(4)
O122 V42 O90 103.5(3)
O122 V42 O84 104.1(3)
O90 V42 O84 93.1(2)
O122 V42 O131 101.6(3)
O90 V42 O131 90.6(2)
O84 V42 O131 152.3(2)
O122 V42 O63 103.6(3)
O90 V42 O63 151.7(2)
O84 V42 O63 88.2(2)
O131 V42 O63 76.0(2)
O122 V42 O82 175.7(3)
O90 V42 O82 79.5(2)
O84 V42 O82 78.6(2)
O131 V42 O82 75.17(18)
O63 V42 O82 73.03(19)
O122 V42 V38 91.0(2)
O90 V42 V38 131.20(17)
O84 V42 V38 128.54(19)
O131 V42 V38 40.62(14)
O63 V42 V38 40.30(15)
O82 V42 V38 84.77(12)
O122 V42 Mn3 138.1(2)
O90 V42 Mn3 78.93(17)
O84 V42 Mn3 117.64(19)
O131 V42 Mn3 36.70(14)
O63 V42 Mn3 75.47(15)
O82 V42 Mn3 39.06(11)
V38 V42 Mn3 60.77(4)
O122 V42 V43 134.3(2)
O90 V42 V43 31.01(17)
O84 V42 V43 82.14(19)
O131 V42 V43 87.13(15)
O63 V42 V43 121.97(16)
O82 V42 V43 48.95(12)
V38 V42 V43 120.72(6)
Mn3 V42 V43 59.99(4)
O61 V43 O90 104.4(3)
O61 V43 O107 103.9(3)
O90 V43 O107 92.5(3)
O61 V43 O117 102.0(3)
O90 V43 O117 151.8(2)
O107 V43 O117 90.7(2)
O61 V43 O118 102.4(2)
O90 V43 O118 88.0(2)
O107 V43 O118 152.6(2)
O117 V43 O118 76.6(2)
O61 V43 O82 174.9(2)
O90 V43 O82 78.8(2)
O107 V43 O82 79.6(2)
O117 V43 O82 74.22(19)
O118 V43 O82 73.59(18)
O61 V43 V32 90.0(2)
O90 V43 V32 128.42(17)
O107 V43 V32 132.2(2)
O117 V43 V32 41.47(14)
O118 V43 V32 40.39(15)
O82 V43 V32 84.93(12)
O61 V43 Mn3 137.7(2)
O90 V43 Mn3 77.83(16)
O107 V43 Mn3 118.30(19)
O117 V43 Mn3 75.99(14)
O118 V43 Mn3 35.36(14)
O82 V43 Mn3 38.65(11)
V32 V43 Mn3 60.10(4)
O61 V43 V42 134.8(2)
O90 V43 V42 30.49(18)
O107 V43 V42 82.33(19)
O117 V43 V42 122.90(15)
O118 V43 V42 84.38(15)
O82 V43 V42 48.73(12)
V32 V43 V42 119.06(6)
Mn3 V43 V42 59.15(4)
O61 V43 V26 134.7(2)
O90 V43 V26 82.13(18)
O107 V43 V26 30.85(18)
O117 V43 V26 86.43(15)
O118 V43 V26 122.76(15)
O82 V43 V26 49.17(11)
V32 V43 V26 121.28(6)
Mn3 V43 V26 87.66(5)
V42 V43 V26 60.24(5)
O128 V44 O121 110.7(3)
O128 V44 O75 99.3(2)
O121 V44 O75 98.8(3)
O128 V44 O113 96.4(2)
O121 V44 O113 95.5(2)
O75 V44 O113 153.4(2)
O128 V44 O96 88.1(2)
O121 V44 O96 160.6(2)
O75 V44 O96 82.0(2)
O113 V44 O96 77.2(2)
O128 V44 O71 162.6(2)
O121 V44 O71 86.0(2)
O75 V44 O71 81.9(2)
O113 V44 O71 76.87(19)
O96 V44 O71 74.84(18)
O128 V44 V46 37.63(18)
O121 V44 V46 148.33(18)
O75 V44 V46 88.39(16)
O113 V44 V46 91.12(15)
O96 V44 V46 50.79(13)
O71 V44 V46 125.60(14)
O128 V44 Mn4 125.38(19)
O121 V44 Mn4 123.79(18)
O75 V44 Mn4 76.67(15)
O113 V44 Mn4 76.74(15)
O96 V44 Mn4 37.28(12)
O71 V44 Mn4 37.78(13)
V46 V44 Mn4 87.87(5)
O128 V44 V20 146.96(19)
O121 V44 V20 36.27(17)
O75 V44 V20 87.98(16)
O113 V44 V20 90.45(15)
O96 V44 V20 124.89(13)
O71 V44 V20 50.08(13)
V46 V44 V20 174.79(7)
Mn4 V44 V20 87.66(5)
O128 V44 V13 82.21(19)
O121 V44 V13 132.2(2)
O75 V44 V13 125.22(17)
O113 V44 V13 36.68(15)
O96 V44 V13 43.18(14)
O71 V44 V13 83.07(14)
V46 V44 V13 60.01(5)
Mn4 V44 V13 60.08(4)
V20 V44 V13 119.59(6)
O95 V45 O77 104.2(2)
O95 V45 O127 104.3(3)
O77 V45 O127 92.9(2)
O95 V45 O133 101.6(2)
O77 V45 O133 152.4(2)
O127 V45 O133 89.8(2)
O95 V45 O76 101.3(2)
O77 V45 O76 89.3(2)
O127 V45 O76 152.9(2)
O133 V45 O76 76.3(2)
O95 V45 O74 174.1(2)
O77 V45 O74 79.74(19)
O127 V45 O74 79.7(2)
O133 V45 O74 73.77(17)
O76 V45 O74 74.18(18)
O95 V45 V34 89.2(2)
O77 V45 V34 129.90(18)
O127 V45 V34 130.62(18)
O133 V45 V34 40.83(15)
O76 V45 V34 40.55(14)
O74 V45 V34 84.83(12)
O95 V45 Mn3 137.2(2)
O77 V45 Mn3 79.00(17)
O127 V45 Mn3 118.23(17)
O133 V45 Mn3 75.56(14)
O76 V45 Mn3 36.06(13)
O74 V45 Mn3 38.57(12)
V34 V45 Mn3 60.38(4)
O95 V45 V32 135.5(2)
O77 V45 V32 31.38(15)
O127 V45 V32 82.73(17)
O133 V45 V32 122.49(14)
O76 V45 V32 85.35(14)
O74 V45 V32 48.75(12)
V34 V45 V32 119.64(6)
Mn3 V45 V32 59.39(4)
O95 V45 V41 135.3(2)
O77 V45 V41 82.17(16)
O127 V45 V41 31.10(16)
O133 V45 V41 86.21(14)
O76 V45 V41 123.27(14)
O74 V45 V41 49.09(12)
V34 V45 V41 120.81(6)
Mn3 V45 V41 87.50(5)
V32 V45 V41 59.87(5)
O115 V46 O54 104.3(3)
O115 V46 O35 104.5(3)
O54 V46 O35 94.9(3)
O115 V46 O128 102.5(3)
O54 V46 O128 85.2(2)
O35 V46 O128 152.1(2)
O115 V46 O83 102.8(3)
O54 V46 O83 151.3(2)
O35 V46 O83 87.0(2)
O128 V46 O83 80.2(2)
O115 V46 O96 174.1(3)
O54 V46 O96 79.1(2)
O35 V46 O96 79.7(2)
O128 V46 O96 72.90(18)
O83 V46 O96 73.09(18)
O115 V46 V44 132.4(2)
O54 V46 V44 77.87(17)
O35 V46 V44 122.91(17)
O128 V46 V44 29.95(14)
O83 V46 V44 77.18(15)
O96 V46 V44 43.18(12)
O115 V46 V13 132.8(2)
O54 V46 V13 122.50(17)
O35 V46 V13 78.97(18)
O128 V46 V13 77.63(15)
O83 V46 V13 30.01(13)
O96 V46 V13 43.40(12)
V44 V46 V13 60.40(5)
O40 V47 O119 105.5(3)
O40 V47 O35 103.4(3)
O119 V47 O35 92.5(2)
O40 V47 O105 102.3(2)
O119 V47 O105 89.1(2)
O35 V47 O105 152.8(2)
O40 V47 O97 101.5(3)
O119 V47 O97 151.6(2)
O35 V47 O97 89.4(2)
O105 V47 O97 76.8(2)
O40 V47 O96 174.5(3)
O119 V47 O96 78.6(2)
O35 V47 O96 79.7(2)
O105 V47 O96 73.94(18)
O97 V47 O96 73.91(19)
O40 V47 V28 90.0(2)
O119 V47 V28 129.34(16)
O35 V47 V28 131.0(2)
O105 V47 V28 40.21(15)
O97 V47 V28 41.53(14)
O96 V47 V28 84.58(13)
O40 V47 Mn4 138.3(2)
O119 V47 Mn4 77.82(16)
O35 V47 Mn4 118.05(17)
O105 V47 Mn4 36.14(14)
O97 V47 Mn4 76.34(15)
O96 V47 Mn4 38.32(11)
V28 V47 Mn4 60.46(4)
O40 V47 V35 135.7(2)
O119 V47 V35 30.35(17)
O35 V47 V35 82.30(18)
O105 V47 V35 85.55(15)
O97 V47 V35 122.61(16)
O96 V47 V35 48.71(12)
V28 V47 V35 119.53(6)
Mn4 V47 V35 59.18(4)
O44 V48 O132 105.0(3)
O44 V48 O102 105.0(3)
O132 V48 O102 94.0(3)
O44 V48 O65 102.0(3)
O132 V48 O65 86.6(2)
O102 V48 O65 151.9(2)
O44 V48 O101 101.6(3)
O132 V48 O101 152.4(2)
O102 V48 O101 86.1(2)
O65 V48 O101 80.8(2)
O44 V48 O49 173.1(3)
O132 V48 O49 80.2(2)
O102 V48 O49 78.9(2)
O65 V48 O49 73.44(19)
O101 V48 O49 72.66(19)
O44 V48 V30 132.0(3)
O132 V48 V30 79.23(18)
O102 V48 V30 122.69(18)
O65 V48 V30 29.95(15)
O101 V48 V30 77.61(15)
O49 V48 V30 43.75(12)
O44 V48 V21 135.9(3)
O132 V48 V21 84.30(19)
O102 V48 V21 30.96(18)
O65 V48 V21 121.72(16)
O101 V48 V21 81.67(16)
O49 V48 V21 48.28(12)
V30 V48 V21 91.95(5)
O44 V48 V19 137.3(3)
O132 V48 V19 32.51(18)
O102 V48 V19 81.84(19)
O65 V48 V19 83.80(16)
O101 V48 V19 120.98(16)
O49 V48 V19 48.34(12)
V30 V48 V19 62.32(5)
V21 V48 V19 59.90(5)
O44 V48 V17 130.8(3)
O132 V48 V17 123.86(19)
O102 V48 V17 78.75(18)
O65 V48 V17 77.67(16)
O101 V48 V17 29.23(15)
O49 V48 V17 43.63(12)
V30 V48 V17 60.78(4)
V21 V48 V17 61.33(5)
V19 V48 V17 91.82(5)
V1 O2 V2 117.9(3)
Mn1 O5 V1 105.1(3)
Mn1 O5 V6 105.1(2)
V1 O5 V6 100.0(2)
Mn1 O6 V3 104.0(2)
Mn1 O6 V2 105.1(2)
V3 O6 V2 98.6(2)
V5 O7 V6 117.9(3)
Mn1 O9 V5 104.4(2)
Mn1 O9 V4 104.5(2)
V5 O9 V4 99.3(2)
V3 O10 V4 117.0(3)
V7 O13 V1 116.7(3)
V7 O14 V2 118.5(3)
V9 O15 V6 110.1(2)
V9 O15 V1 110.5(2)
V6 O15 V1 97.7(2)
Mn1 O16 V9 99.4(2)
Mn1 O16 V8 99.0(2)
V9 O16 V8 94.0(2)
Mn1 O16 V1 91.4(2)
V9 O16 V1 91.89(18)
V8 O16 V1 167.0(2)
Mn1 O16 V2 92.3(2)
V9 O16 V2 167.3(2)
V8 O16 V2 88.90(17)
V1 O16 V2 82.88(17)
Mn1 O16 V7 172.0(3)
V9 O16 V7 85.96(17)
V8 O16 V7 86.43(18)
V1 O16 V7 82.45(15)
V2 O16 V7 81.86(15)
V6 O17 V12 116.9(3)
V8 O18 V2 110.0(2)
V8 O18 V3 110.8(2)
V2 O18 V3 98.6(2)
Mn1 O19 V9 99.7(2)
Mn1 O19 V11 99.1(2)
V9 O19 V11 94.2(2)
Mn1 O19 V6 92.3(2)
V9 O19 V6 90.12(18)
V11 O19 V6 166.9(2)
Mn1 O19 V5 90.9(2)
V9 O19 V5 167.4(3)
V11 O19 V5 90.80(17)
V6 O19 V5 82.61(17)
Mn1 O19 V12 171.5(3)
V9 O19 V12 86.77(19)
V11 O19 V12 85.83(18)
V6 O19 V12 82.11(16)
V5 O19 V12 82.03(16)
Mn1 O20 V8 98.81(19)
Mn1 O20 V11 98.9(2)
V8 O20 V11 94.3(2)
Mn1 O20 V3 90.51(19)
V8 O20 V3 91.48(17)
V11 O20 V3 168.0(2)
Mn1 O20 V4 91.78(19)
V8 O20 V4 168.0(2)
V11 O20 V4 89.46(16)
V3 O20 V4 82.83(16)
Mn1 O20 V10 171.0(3)
V8 O20 V10 86.51(17)
V11 O20 V10 87.80(17)
V3 O20 V10 82.09(16)
V4 O20 V10 82.30(15)
V12 O21 V5 117.0(3)
V10 O22 V3 116.6(3)
V11 O23 V4 110.8(2)
V11 O23 V5 110.5(2)
V4 O23 V5 98.0(2)
V4 O24 V10 117.7(3)
V9 O26 V7 112.4(3)
V8 O27 V7 113.2(3)
V9 O28 V12 111.8(3)
V8 O29 V9 107.7(2)
V8 O29 V11 107.3(2)
V9 O29 V11 106.6(2)
V11 O31 V12 112.7(3)
V8 O32 V10 112.1(3)
V11 O33 V10 113.0(3)
V46 O35 V47 118.0(3)
V25 O36 V18 111.3(3)
V25 O36 V24 109.8(2)
V18 O36 V24 98.7(2)
V25 O38 V39 112.1(3)
V40 O43 V26 112.7(3)
V14 O47 V37 113.0(3)
Mn2 O49 V30 98.7(2)
Mn2 O49 V17 99.2(2)
V30 O49 V17 93.93(19)
Mn2 O49 V21 92.13(19)
V30 O49 V21 167.8(2)
V17 O49 V21 89.77(17)
Mn2 O49 V19 91.13(19)
V30 O49 V19 91.20(17)
V17 O49 V19 167.6(2)
V21 O49 V19 83.01(16)
Mn2 O49 V48 172.0(3)
V30 O49 V48 86.17(17)
V17 O49 V48 86.69(17)
V21 O49 V48 82.44(16)
V19 O49 V48 82.42(16)
V13 O50 V39 113.6(3)
V20 O51 V33 117.2(3)
V17 O52 V37 111.8(3)
V14 O53 V31 113.0(3)
V46 O54 V35 118.4(3)
V29 O55 V27 112.4(3)
Mn2 O56 V15 105.1(2)
Mn2 O56 V23 105.5(2)
V15 O56 V23 99.5(2)
V18 O57 V33 117.3(3)
Mn2 O58 V16 104.8(2)
Mn2 O58 V21 105.0(2)
V16 O58 V21 99.5(2)
V30 O59 V31 112.6(3)
V27 O60 V38 116.9(3)
V19 O62 V21 117.3(3)
V40 O63 V38 110.8(3)
V40 O63 V42 111.4(3)
V38 O63 V42 98.8(2)
V31 O64 V36 116.9(3)
V30 O65 V48 113.2(3)
V30 O66 V36 110.2(2)
V30 O66 V19 110.4(2)
V36 O66 V19 98.7(2)
V22 O69 V40 107.4(2)
V22 O69 V29 107.5(2)
V40 O69 V29 107.5(2)
V17 O70 V21 110.8(2)
V17 O70 V16 110.9(2)
V21 O70 V16 98.8(2)
Mn4 O71 V25 100.0(2)
Mn4 O71 V44 98.6(2)
V25 O71 V44 94.14(19)
Mn4 O71 V18 91.81(19)
V25 O71 V18 91.47(17)
V44 O71 V18 167.1(2)
Mn4 O71 V33 91.45(19)
V25 O71 V33 167.5(2)
V44 O71 V33 89.06(17)
V18 O71 V33 83.10(16)
Mn4 O71 V20 171.5(3)
V25 O71 V20 86.61(18)
V44 O71 V20 86.12(17)
V18 O71 V20 82.66(15)
V33 O71 V20 81.57(16)
Mn4 O73 V25 99.0(2)
Mn4 O73 V13 98.7(2)
V25 O73 V13 93.76(19)
Mn4 O73 V24 90.98(19)
V25 O73 V24 91.32(18)
V13 O73 V24 168.2(3)
Mn4 O73 V28 90.79(19)
V25 O73 V28 168.7(2)
V13 O73 V28 90.21(18)
V24 O73 V28 82.91(16)
Mn4 O73 V39 171.2(3)
V25 O73 V39 87.33(18)
V13 O73 V39 86.85(18)
V24 O73 V39 82.78(15)
V28 O73 V39 82.33(16)
Mn3 O74 V29 99.7(2)
Mn3 O74 V22 99.0(2)
V29 O74 V22 93.65(18)
Mn3 O74 V45 91.56(18)
V29 O74 V45 90.88(17)
V22 O74 V45 167.7(2)
Mn3 O74 V32 90.96(19)
V29 O74 V32 167.6(2)
V22 O74 V32 90.77(17)
V45 O74 V32 82.58(15)
Mn3 O74 V41 171.3(2)
V29 O74 V41 86.73(17)
V22 O74 V41 86.37(17)
V45 O74 V41 82.43(15)
V32 O74 V41 82.04(15)
V44 O75 V33 110.6(2)
V44 O75 V35 110.2(2)
V33 O75 V35 98.4(2)
Mn3 O76 V34 105.2(2)
Mn3 O76 V45 104.8(2)
V34 O76 V45 98.6(2)
V45 O77 V32 117.4(3)
V37 O78 V16 117.1(2)
V31 O81 V15 117.2(3)
Mn3 O82 V40 99.3(2)
Mn3 O82 V22 99.5(2)
V40 O82 V22 94.7(2)
Mn3 O82 V42 90.44(19)
V40 O82 V42 91.11(18)
V22 O82 V42 167.5(2)
Mn3 O82 V43 91.23(19)
V40 O82 V43 167.6(2)
V22 O82 V43 89.87(18)
V42 O82 V43 82.32(16)
Mn3 O82 V26 170.7(3)
V40 O82 V26 86.81(17)
V22 O82 V26 86.85(17)
V42 O82 V26 82.48(15)
V43 O82 V26 81.96(15)
V13 O83 V46 111.9(3)
V26 O84 V42 118.2(3)
V14 O85 V30 107.2(2)
V14 O85 V17 107.1(2)
V30 O85 V17 107.2(2)
V39 O87 V28 117.4(3)
V14 O88 V23 110.3(2)
V14 O88 V15 111.0(2)
V23 O88 V15 98.2(2)
V23 O89 V37 118.6(3)
V42 O90 V43 118.5(3)
V34 O91 V38 117.5(3)
V22 O93 V41 112.3(3)
Mn4 O94 V24 104.6(2)
Mn4 O94 V18 105.0(2)
V24 O94 V18 99.3(2)
Mn4 O96 V44 100.4(2)
Mn4 O96 V13 100.4(2)
V44 O96 V13 94.1(2)
Mn4 O96 V35 90.83(19)
V44 O96 V35 90.91(18)
V13 O96 V35 166.7(2)
Mn4 O96 V47 91.27(19)
V44 O96 V47 166.7(2)
V13 O96 V47 90.14(18)
V35 O96 V47 82.39(17)
Mn4 O96 V46 170.5(3)
V44 O96 V46 86.03(17)
V13 O96 V46 86.10(16)
V35 O96 V46 81.95(16)
V47 O96 V46 81.66(15)
V13 O97 V47 110.7(3)
V13 O97 V28 110.5(2)
V47 O97 V28 97.0(2)
Mn3 O98 V40 99.7(2)
Mn3 O98 V29 99.2(2)
V40 O98 V29 93.68(19)
Mn3 O98 V38 92.35(19)
V40 O98 V38 90.25(17)
V29 O98 V38 167.0(2)
Mn3 O98 V34 91.51(18)
V40 O98 V34 167.2(2)
V29 O98 V34 90.61(17)
V38 O98 V34 83.07(16)
Mn3 O98 V27 171.9(2)
V40 O98 V27 86.55(17)
V29 O98 V27 85.53(17)
V38 O98 V27 82.37(16)
V34 O98 V27 81.80(15)
V20 O99 V18 117.8(3)
V41 O100 V32 117.6(3)
V17 O101 V48 113.9(3)
V21 O102 V48 118.0(3)
V15 O103 V36 118.4(3)
Mn2 O104 V30 99.9(2)
Mn2 O104 V14 98.90(19)
V30 O104 V14 93.7(2)
Mn2 O104 V36 92.86(19)
V30 O104 V36 90.10(17)
V14 O104 V36 166.8(2)
Mn2 O104 V15 91.13(19)
V30 O104 V15 167.3(2)
V14 O104 V15 90.66(18)
V36 O104 V15 83.10(16)
Mn2 O104 V31 171.6(3)
V30 O104 V31 86.53(17)
V14 O104 V31 85.91(17)
V36 O104 V31 81.71(15)
V15 O104 V31 81.94(15)
Mn4 O105 V28 105.8(3)
Mn4 O105 V47 104.9(2)
V28 O105 V47 98.6(2)
V26 O107 V43 117.4(3)
V16 O109 V23 117.5(3)
V39 O110 V24 116.3(3)
Mn2 O111 V14 99.92(19)
Mn2 O111 V17 99.4(2)
V14 O111 V17 94.46(19)
Mn2 O111 V23 92.63(18)
V14 O111 V23 90.18(16)
V17 O111 V23 166.2(2)
Mn2 O111 V16 90.88(18)
V14 O111 V16 167.2(2)
V17 O111 V16 90.54(16)
V23 O111 V16 82.39(15)
Mn2 O111 V37 171.3(3)
V14 O111 V37 86.88(17)
V17 O111 V37 85.31(16)
V23 O111 V37 81.92(15)
V16 O111 V37 81.76(14)
Mn4 O112 V33 105.4(2)
Mn4 O112 V35 103.8(2)
V33 O112 V35 98.5(2)
V13 O113 V25 106.9(2)
V13 O113 V44 106.3(2)
V25 O113 V44 106.2(2)
V24 O114 V28 117.3(3)
V22 O117 V43 110.3(2)
V22 O117 V32 110.4(2)
V43 O117 V32 97.9(2)
Mn3 O118 V32 105.4(2)
Mn3 O118 V43 106.4(2)
V32 O118 V43 98.9(2)
V35 O119 V47 118.3(3)
Mn2 O120 V19 104.7(2)
Mn2 O120 V36 105.5(2)
V19 O120 V36 98.3(2)
V44 O121 V20 114.4(3)
V40 O123 V27 113.5(3)
V29 O125 V41 112.6(3)
V41 O127 V45 117.6(3)
V44 O128 V46 112.4(3)
V25 O129 V20 113.6(3)
Mn3 O131 V42 104.8(2)
Mn3 O131 V38 104.7(2)
V42 O131 V38 99.3(2)
V48 O132 V19 116.9(3)
V29 O133 V45 110.7(2)
V29 O133 V34 111.2(2)
V45 O133 V34 98.5(2)
V27 O135 V34 117.9(3)
V22 O136 V26 112.6(3)
C1 N1 C6 113.3(6)
C1 N1 C4 106.7(5)
C6 N1 C4 110.3(6)
C1 N1 C2 111.9(6)
C6 N1 C2 103.8(6)
C4 N1 C2 110.9(6)
C11 N2 C12 110.8(6)
C11 N2 C17 108.9(6)
C12 N2 C17 109.0(6)
C11 N2 C7 111.0(6)
C12 N2 C7 106.8(6)
C17 N2 C7 110.4(6)
C33 N3 C28 109.4(6)
C33 N3 C32 112.5(7)
C28 N3 C32 110.2(7)
C33 N3 C25 107.6(7)
C28 N3 C25 111.4(6)
C32 N3 C25 105.6(6)
C75 N4 C76 110.9(6)
C75 N4 C73 110.8(6)
C76 N4 C73 105.3(6)
C75 N4 C74 105.4(6)
C76 N4 C74 112.8(6)
C73 N4 C74 111.9(6)
C67 N5 C66 109.7(7)
C67 N5 C92 112.4(7)
C66 N5 C92 109.6(7)
C67 N5 C65 111.1(7)
C66 N5 C65 110.4(7)
C92 N5 C65 103.6(6)
C83 N6 C78 112.0(8)
C83 N6 C80 107.7(9)
C78 N6 C80 106.5(7)
C83 N6 C88 109.7(8)
C78 N6 C88 112.1(8)
C80 N6 C88 108.7(8)
C84 N7 C13 106.6(6)
C84 N7 C96 111.4(7)
C13 N7 C96 110.6(6)
C84 N7 C63 110.6(6)
C13 N7 C63 111.3(6)
C96 N7 C63 106.5(6)
C121 N8 C105 112.2(9)
C121 N8 C137 102.4(7)
C105 N8 C137 103.6(6)
C121 N8 C101 112.7(8)
C105 N8 C101 112.3(7)
C137 N8 C101 113.0(7)
C126 N9 C128 103.9(6)
C126 N9 C124 110.3(6)
C128 N9 C124 110.6(6)
C126 N9 C133 115.0(6)
C128 N9 C133 110.3(6)
C124 N9 C133 106.8(5)
C142 N10 C94 110.9(7)
C142 N10 C95 105.5(5)
C94 N10 C95 102.2(6)
C142 N10 C39 109.2(6)
C94 N10 C39 116.2(6)
C95 N10 C39 112.2(6)
C234 N11 C160 114.9(7)
C234 N11 C266 120.0(8)
C160 N11 C266 101.1(7)
C234 N11 C58 104.0(8)
C160 N11 C58 106.4(8)
C266 N11 C58 109.9(7)
C165 N12 C168 111.0(7)
C165 N12 C175 107.7(7)
C168 N12 C175 106.9(6)
C165 N12 C172 107.5(7)
C168 N12 C172 110.8(7)
C175 N12 C172 112.8(6)
C195 N13 C188 115.4(9)
C195 N13 C184 108.9(8)
C188 N13 C184 103.2(9)
C195 N13 C191 110.9(9)
C188 N13 C191 106.6(9)
C184 N13 C191 111.7(9)
C205 N14 C203 110.7(8)
C205 N14 C200 130.5(11)
C203 N14 C200 108.0(11)
C205 N14 C216 99.2(8)
C203 N14 C216 104.1(8)
C200 N14 C216 100.1(6)
C35 N15 C53 106.2(5)
C35 N15 C37 111.5(6)
C53 N15 C37 110.9(6)
C35 N15 C36 110.2(6)
C53 N15 C36 111.0(6)
C37 N15 C36 107.2(6)
C265 N16 C261 111.4(7)
C265 N16 C263 110.7(8)
C261 N16 C263 110.5(6)
C265 N16 C260 106.6(6)
C261 N16 C260 107.6(7)
C263 N16 C260 109.9(7)
C21 C1 N1 113.7(6)
C3 C2 N1 114.3(6)
C2 C3 C30 107.6(7)
C29 C4 N1 118.2(6)
C6 C5 C130 112.5(8)
N1 C6 C5 116.2(7)
C8 C7 N2 114.3(6)
C9 C8 C7 111.2(7)
C10 C9 C8 114.5(8)
N2 C11 C20 114.4(7)
C19 C12 N2 116.5(6)
N7 C13 C46 116.6(6)
C16 C15 C84 109.6(7)
C15 C16 C38 110.6(7)
C18 C17 N2 116.0(7)
C17 C18 C26 113.1(7)
C12 C19 C43 112.8(7)
C62 C20 C11 115.8(8)
C49 C21 C1 108.6(7)
C136 C22 C23 116.6(8)
C32 C23 C22 115.5(8)
C55 C25 N3 115.1(7)
C27 C26 C18 114.1(7)
N3 C28 C54 115.8(7)
C4 C29 C31 110.6(7)
C48 C30 C3 109.2(7)
C108 C31 C29 115.7(8)
C23 C32 N3 116.0(7)
N3 C33 C34 117.4(8)
C33 C34 C100 118.0(10)
N15 C35 C93 116.5(6)
C50 C36 N15 115.2(7)
C87 C37 N15 114.0(7)
C40 C39 N10 116.7(6)
C39 C40 C41 110.4(6)
C42 C41 C40 112.7(6)
C44 C43 C19 114.6(8)
C13 C46 C183 114.1(7)
C238 C49 C21 114.1(8)
C36 C50 C51 113.5(7)
C50 C51 C52 112.3(8)
N15 C53 C118 119.6(6)
C115 C54 C28 115.2(7)
C25 C55 C56 111.6(8)
C138 C56 C55 110.9(11)
C59 C58 N11 114.1(8)
C58 C59 C60 107.4(8)
C61 C60 C59 110.7(7)
C114 C62 C20 114.9(9)
C64 C63 N7 115.1(7)
C63 C64 C98 111.8(8)
C90 C65 N5 111.6(8)
C68 C66 N5 118.1(8)
N5 C67 C71 120.0(8)
C66 C68 C69 115.2(8)
C68 C69 C70 116.3(9)
C72 C71 C67 110.0(8)
C158 C72 C71 110.5(9)
N4 C73 C178 114.5(7)
N4 C74 C116 112.1(7)
N4 C75 C180 114.2(7)
N4 C76 C77 113.4(8)
C76 C77 C99 112.2(9)
N6 C78 C79 113.9(7)
C89 C79 C78 110.0(8)
C81 C80 N6 117.2(9)
C152 C81 C80 119.3(11)
C122 C82 C83 109.8(10)
N6 C83 C82 115.8(9)
N7 C84 C15 114.9(7)
C87 C86 C131 114.9(8)
C86 C87 C37 114.2(8)
C109 C88 N6 111.1(9)
C79 C89 C154 116.4(9)
C65 C90 C91 110.6(8)
C157 C91 C90 110.9(10)
N5 C92 C110 113.6(7)
C151 C93 C35 115.3(7)
C242 C94 N10 116.9(7)
C140 C95 N10 123.8(7)
N7 C96 C97 115.7(8)
C112 C97 C96 108.0(9)
C146 C98 C64 113.1(9)
C179 C99 C77 117.6(12)
C139 C100 C34 114.6(11)
C102 C101 N8 114.9(8)
C101 C102 C103 112.2(9)
C104 C103 C102 117.7(9)
C106 C105 N8 119.8(7)
C105 C106 C107 106.9(7)
C241 C107 C106 108.9(8)
C88 C109 C225 108.5(10)
C92 C110 C111 109.8(8)
C110 C111 C159 108.3(9)
C97 C112 C113 103.3(10)
C231 C115 C54 111.1(9)
C117 C116 C74 113.2(8)
C132 C117 C116 114.1(9)
C119 C118 C53 119.0(8)
C118 C119 C123 113.4(9)
C223 C121 N8 113.2(8)
C82 C122 C155 109.2(11)
N9 C124 C125 118.1(6)
C149 C125 C124 114.6(6)
N9 C126 C127 115.4(8)
C126 C127 C135 111.9(10)
C129 C128 N9 116.6(6)
C128 C129 C148 112.2(8)
C156 C130 C5 105.0(12)
N9 C133 C224 117.1(7)
C213 C135 C127 115.2(13)
C240 C137 N8 131.6(9)
C95 C140 C141 124.0(8)
C222 C141 C140 108.0(10)
N10 C142 C143 118.1(6)
C142 C143 C144 112.5(6)
C145 C144 C143 112.9(7)
C267 C147 C134 107.8(10)
C237 C148 C129 123.8(11)
C150 C149 C125 112.1(10)
C233 C151 C93 106.9(8)
C81 C152 C153 124.5(12)
N11 C160 C161 117.6(7)
C160 C161 C162 106.9(7)
C163 C162 C161 112.0(9)
C166 C164 C165 118.8(10)
N12 C165 C164 121.2(9)
C167 C166 C164 125.3(10)
N12 C168 C169 114.9(6)
C168 C169 C170 110.8(7)
C169 C170 C171 112.0(8)
C173 C172 N12 116.2(7)
C172 C173 C174 112.5(8)
C232 C174 C173 111.0(11)
C176 C175 N12 119.2(7)
C177 C176 C175 119.2(8)
C259 C177 C176 99.8(11)
C209 C178 C73 118.4(9)
C75 C180 C181 117.5(8)
C182 C181 C180 111.6(9)
C219 C183 C46 112.8(9)
C185 C184 N13 119.7(9)
C184 C185 C186 113.5(10)
C187 C186 C185 112.2(9)
N13 C188 C189 113.8(10)
C190 C189 C188 105.6(12)
C214 C190 C189 106.4(16)
C192 C191 N13 109.4(11)
C191 C192 C193 110.0(12)
C194 C193 C192 117.4(15)
N13 C195 C196 117.2(10)
C197 C196 C195 112.0(11)
C196 C197 C215 114.7(12)
C204 C199 C262 108.5(9)
C236 C200 N14 126.2(9)
C236 C201 C202 107.1(10)
N14 C203 C226 122.1(8)
C206 C205 N14 146.5(13)
C205 C206 C207 138.3(12)
C208 C207 C206 105.5(13)
C178 C209 C210 114.3(10)
C264 C211 C212 112.7(11)
C217 C216 N14 116.5(7)
C216 C217 C229 126.3(11)
C265 C221 C235 112.9(8)
C121 C223 C253 106.3(8)
C257 C224 C133 103.0(8)
C255 C225 C109 111.6(12)
C227 C226 C203 118.1(8)
C228 C227 C226 125.7(11)
C217 C229 C218 112.3(10)
C267 C234 N11 134.6(9)
C220 C235 C221 115.1(11)
C200 C236 C201 111.2(8)
C244 C239 C266 122.6(9)
C137 C240 C256 128.0(11)
C94 C242 C243 112.4(8)
C230 C243 C242 117.6(9)
C245 C244 C239 113.8(12)
N18 C246 C269 179.5(13)
N22 C247 C268 177.9(12)
N21 C248 C273 176.4(15)
N19 C249 C272 175.3(13)
C251 C250 C260 110.0(10)
C252 C251 C250 115.4(12)
C254 C253 C223 107.8(9)
C224 C257 C258 104.4(10)
C250 C260 N16 112.7(8)
N16 C261 C262 117.4(6)
C199 C262 C261 113.4(7)
C264 C263 N16 120.2(8)
C211 C264 C263 123.6(10)
N16 C265 C221 113.2(7)
C239 C266 N11 137.6(9)
C234 C267 C147 112.8(9)
N20 C270 C271 173.2(19)
N17 C275 C274 175.1(12)
N23 C279 C278 175(2)

loop_
_geom_bond_atom_site_label_1
_geom_bond_atom_site_label_2
_geom_bond_distance
Mn1 O5 1.886(5)
Mn1 O9 1.900(5)
Mn1 O6 1.903(5)
Mn1 O19 1.907(5)
Mn1 O16 1.913(5)
Mn1 O20 1.926(5)
Mn1 V5 3.0524(18)
Mn1 V3 3.0535(18)
Mn1 V1 3.0581(18)
Mn1 V6 3.0824(18)
Mn1 V8 3.0894(19)
Mn1 V4 3.0896(17)
Mn2 O120 1.874(5)
Mn2 O56 1.877(5)
Mn2 O58 1.884(5)
Mn2 O104 1.904(5)
Mn2 O111 1.912(5)
Mn2 O49 1.921(5)
Mn2 V15 3.0524(17)
Mn2 V16 3.0581(17)
Mn2 V19 3.0623(18)
Mn2 V21 3.0851(17)
Mn2 V14 3.0891(18)
Mn2 V30 3.0899(18)
Mn3 O118 1.865(5)
Mn3 O76 1.872(5)
Mn3 O131 1.895(5)
Mn3 O98 1.908(5)
Mn3 O74 1.918(5)
Mn3 O82 1.932(4)
Mn3 V32 3.0618(18)
Mn3 V42 3.0655(18)
Mn3 V34 3.0710(17)
Mn3 V45 3.0747(18)
Mn3 V38 3.0808(19)
Mn3 V40 3.0920(17)
Mn4 O105 1.878(5)
Mn4 O112 1.886(5)
Mn4 O94 1.887(5)
Mn4 O96 1.908(5)
Mn4 O71 1.920(5)
Mn4 O73 1.936(5)
Mn4 V35 3.0594(18)
Mn4 V28 3.0613(19)
Mn4 V24 3.0643(18)
Mn4 V18 3.0761(18)
Mn4 V47 3.0764(18)
Mn4 V33 3.0814(18)
V1 O1 1.589(6)
V1 O2 1.793(5)
V1 O13 1.874(6)
V1 O5 1.966(5)
V1 O15 2.036(6)
V1 O16 2.339(5)
V1 V6 3.034(2)
V1 V7 3.112(2)
V1 V2 3.117(2)
V2 O4 1.573(5)
V2 O14 1.821(5)
V2 O2 1.846(5)
V2 O18 1.968(5)
V2 O6 2.011(5)
V2 O16 2.370(5)
V2 V3 3.0211(19)
V2 V7 3.114(2)
V3 O8 1.594(5)
V3 O10 1.800(5)
V3 O22 1.856(5)
V3 O6 1.973(5)
V3 O18 2.015(5)
V3 O20 2.353(5)
V3 V10 3.102(2)
V3 V4 3.1155(19)
V4 O12 1.591(5)
V4 O24 1.815(5)
V4 O10 1.853(5)
V4 O23 1.975(5)
V4 O9 2.007(5)
V4 O20 2.357(5)
V4 V5 3.026(2)
V4 V10 3.111(2)
V5 O11 1.598(5)
V5 O7 1.791(5)
V5 O21 1.861(6)
V5 O9 1.961(5)
V5 O23 2.033(5)
V5 O19 2.353(5)
V5 V6 3.103(2)
V5 V12 3.113(2)
V6 O3 1.607(6)
V6 O17 1.826(6)
V6 O7 1.830(5)
V6 O15 1.995(5)
V6 O5 1.996(5)
V6 O19 2.348(5)
V6 V12 3.113(2)
V7 O25 1.582(5)
V7 O13 1.782(6)
V7 O14 1.803(6)
V7 O26 2.033(5)
V7 O27 2.038(5)
V7 O16 2.383(5)
V7 V9 3.086(2)
V7 V8 3.1049(19)
V8 O27 1.672(5)
V8 O32 1.691(5)
V8 O18 1.896(5)
V8 O29 1.929(5)
V8 O20 2.139(5)
V8 O16 2.144(5)
V8 V10 3.0948(19)
V9 O26 1.673(5)
V9 O28 1.690(6)
V9 O15 1.879(6)
V9 O29 1.948(5)
V9 O19 2.133(5)
V9 O16 2.136(5)
V9 V12 3.113(2)
V10 O34 1.575(5)
V10 O22 1.789(6)
V10 O24 1.820(5)
V10 O32 2.032(5)
V10 O33 2.058(5)
V10 O20 2.371(5)
V11 O31 1.654(5)
V11 O33 1.691(5)
V11 O23 1.875(5)
V11 O29 1.968(5)
V11 O20 2.142(5)
V11 O19 2.153(5)
V11 V12 3.099(2)
V12 O30 1.594(6)
V12 O21 1.790(6)
V12 O17 1.827(6)
V12 O31 2.059(6)
V12 O28 2.060(5)
V12 O19 2.391(5)
V13 O50 1.660(6)
V13 O83 1.675(5)
V13 O97 1.883(5)
V13 O113 1.941(5)
V13 O96 2.140(5)
V13 O73 2.163(5)
V13 V46 3.108(2)
V13 V39 3.117(2)
V13 V44 3.120(2)
V14 O47 1.668(5)
V14 O53 1.670(5)
V14 O88 1.864(5)
V14 O85 1.940(5)
V14 O111 2.119(5)
V14 O104 2.155(5)
V14 V31 3.1051(19)
V14 V37 3.1183(19)
V15 O68 1.587(5)
V15 O103 1.797(5)
V15 O81 1.858(5)
V15 O56 1.967(5)
V15 O88 2.024(5)
V15 O104 2.348(5)
V15 V23 3.0396(19)
V15 V31 3.110(2)
V15 V36 3.111(2)
V16 O108 1.597(5)
V16 O109 1.801(5)
V16 O78 1.874(5)
V16 O58 1.976(5)
V16 O70 2.019(5)
V16 O111 2.357(5)
V16 V21 3.037(2)
V16 V23 3.1009(18)
V16 V37 3.118(2)
V17 O101 1.664(5)
V17 O52 1.673(5)
V17 O70 1.878(5)
V17 O85 1.961(5)
V17 O49 2.154(5)
V17 O111 2.157(5)
V17 V37 3.097(2)
V17 V48 3.116(2)
V18 O116 1.578(5)
V18 O57 1.808(5)
V18 O99 1.846(5)
V18 O36 1.976(6)
V18 O94 1.990(5)
V18 O71 2.344(5)
V18 V24 3.028(2)
V19 O134 1.570(6)
V19 O62 1.815(5)
V19 O132 1.877(6)
V19 O120 1.993(5)
V19 O66 2.019(5)
V19 O49 2.347(5)
V19 V36 3.0266(19)
V19 V21 3.1088(19)
V19 V48 3.114(2)
V20 O106 1.583(6)
V20 O99 1.809(5)
V20 O51 1.814(6)
V20 O121 2.025(5)
V20 O129 2.029(6)
V20 O71 2.396(5)
V20 V25 3.100(2)
V20 V33 3.108(2)
V20 V44 3.117(2)
V21 O39 1.599(5)
V21 O102 1.815(6)
V21 O62 1.825(5)
V21 O70 1.981(5)
V21 O58 2.004(5)
V21 O49 2.344(5)
V21 V48 3.113(2)
V22 O136 1.675(5)
V22 O93 1.681(5)
V22 O117 1.891(5)
V22 O69 1.935(5)
V22 O82 2.125(5)
V22 O74 2.153(4)
V22 V41 3.1018(19)
V22 V26 3.105(2)
V23 O86 1.591(5)
V23 O89 1.808(5)
V23 O109 1.827(5)
V23 O88 1.998(5)
V23 O56 2.014(5)
V23 O111 2.351(5)
V23 V37 3.119(2)
V24 O72 1.601(5)
V24 O114 1.811(5)
V24 O110 1.856(6)
V24 O94 1.984(5)
V24 O36 2.016(5)
V24 O73 2.343(5)
V24 V28 3.104(2)
V24 V39 3.113(2)
V25 O129 1.669(6)
V25 O38 1.683(6)
V25 O36 1.896(5)
V25 O113 1.957(5)
V25 O71 2.115(5)
V25 O73 2.127(5)
V25 V39 3.106(2)
V26 O126 1.589(5)
V26 O84 1.783(6)
V26 O107 1.803(6)
V26 O43 2.040(6)
V26 O136 2.050(5)
V26 O82 2.384(5)
V26 V40 3.101(2)
V26 V43 3.120(2)
V27 O41 1.594(6)
V27 O135 1.790(5)
V27 O60 1.824(6)
V27 O55 2.042(6)
V27 O123 2.048(5)
V27 O98 2.406(5)
V27 V29 3.107(2)
V27 V40 3.118(2)
V27 V34 3.119(2)
V28 O37 1.598(5)
V28 O114 1.823(5)
V28 O87 1.842(6)
V28 O105 1.961(5)
V28 O97 2.006(5)
V28 O73 2.345(5)
V28 V47 3.003(2)
V28 V39 3.101(2)
V29 O125 1.678(5)
V29 O55 1.691(5)
V29 O133 1.892(5)
V29 O69 1.944(5)
V29 O74 2.137(5)
V29 O98 2.162(5)
V29 V41 3.102(2)
V30 O59 1.672(5)
V30 O65 1.682(5)
V30 O66 1.892(5)
V30 O85 1.943(5)
V30 O104 2.128(5)
V30 O49 2.146(5)
V30 V48 3.096(2)
V30 V31 3.106(2)
V31 O124 1.588(5)
V31 O81 1.785(6)
V31 O64 1.798(5)
V31 O53 2.046(5)
V31 O59 2.053(6)
V31 O104 2.394(5)
V31 V36 3.098(2)
V32 O42 1.594(5)
V32 O77 1.821(5)
V32 O100 1.846(5)
V32 O118 1.982(5)
V32 O117 2.020(5)
V32 O74 2.355(5)
V32 V43 3.022(2)
V32 V41 3.104(2)
V32 V45 3.1059(19)
V33 O45 1.577(6)
V33 O51 1.827(5)
V33 O57 1.846(5)
V33 O75 1.974(5)
V33 O112 1.987(5)
V33 O71 2.362(5)
V33 V35 3.0192(19)
V34 O92 1.597(5)
V34 O91 1.797(6)
V34 O135 1.850(5)
V34 O76 1.994(5)
V34 O133 2.004(5)
V34 O98 2.357(4)
V34 V45 3.032(2)
V34 V38 3.116(2)
V35 O67 1.597(6)
V35 O119 1.790(5)
V35 O54 1.851(5)
V35 O112 2.000(5)
V35 O75 2.014(5)
V35 O96 2.364(5)
V35 V47 3.119(2)
V36 O48 1.580(6)
V36 O103 1.825(5)
V36 O64 1.838(5)
V36 O66 1.969(5)
V36 O120 2.010(5)
V36 O104 2.342(5)
V37 O46 1.589(5)
V37 O78 1.780(5)
V37 O89 1.818(5)
V37 O52 2.058(5)
V37 O47 2.064(5)
V37 O111 2.406(5)
V38 O130 1.585(6)
V38 O60 1.845(5)
V38 O91 1.848(5)
V38 O63 1.980(5)
V38 O131 1.995(5)
V38 O98 2.342(5)
V38 V42 3.025(2)
V39 O79 1.600(6)
V39 O87 1.787(6)
V39 O110 1.807(6)
V39 O38 2.053(6)
V39 O50 2.056(5)
V39 O73 2.365(5)
V40 O123 1.674(5)
V40 O43 1.678(5)
V40 O63 1.878(5)
V40 O69 1.941(5)
V40 O82 2.121(5)
V40 O98 2.134(5)
V41 O80 1.609(6)
V41 O100 1.783(5)
V41 O127 1.815(5)
V41 O125 2.044(5)
V41 O93 2.045(5)
V41 O74 2.374(5)
V41 V45 3.113(2)
V42 O122 1.572(6)
V42 O90 1.801(6)
V42 O84 1.866(5)
V42 O131 1.975(5)
V42 O63 2.005(5)
V42 O82 2.366(5)
V42 V43 3.119(2)
V43 O61 1.611(6)
V43 O90 1.828(6)
V43 O107 1.847(5)
V43 O117 1.987(5)
V43 O118 1.995(5)
V43 O82 2.373(5)
V44 O128 1.671(5)
V44 O121 1.675(5)
V44 O75 1.890(5)
V44 O113 1.958(5)
V44 O96 2.122(5)
V44 O71 2.162(5)
V44 V46 3.094(2)
V45 O95 1.580(5)
V45 O77 1.815(5)
V45 O127 1.825(6)
V45 O133 1.999(5)
V45 O76 2.007(5)
V45 O74 2.352(4)
V46 O115 1.608(5)
V46 O54 1.789(6)
V46 O35 1.797(5)
V46 O128 2.044(5)
V46 O83 2.066(6)
V46 O96 2.404(5)
V47 O40 1.587(5)
V47 O119 1.842(6)
V47 O35 1.845(5)
V47 O105 2.000(5)
V47 O97 2.005(6)
V47 O96 2.371(5)
V48 O44 1.573(6)
V48 O132 1.776(6)
V48 O102 1.816(6)
V48 O65 2.021(5)
V48 O101 2.045(6)
V48 O49 2.380(5)
N1 C1 1.513(7)
N1 C6 1.513(10)
N1 C4 1.517(10)
N1 C2 1.540(9)
N2 C11 1.513(10)
N2 C12 1.514(10)
N2 C17 1.536(9)
N2 C7 1.544(9)
N3 C33 1.484(11)
N3 C28 1.504(7)
N3 C32 1.510(10)
N3 C25 1.525(10)
N4 C75 1.490(7)
N4 C76 1.491(10)
N4 C73 1.496(7)
N4 C74 1.501(10)
N5 C67 1.493(11)
N5 C66 1.497(11)
N5 C92 1.514(11)
N5 C65 1.560(12)
N6 C83 1.393(13)
N6 C78 1.478(11)
N6 C80 1.520(12)
N6 C88 1.639(13)
N7 C84 1.492(10)
N7 C13 1.503(7)
N7 C96 1.521(11)
N7 C63 1.563(10)
N8 C121 1.466(8)
N8 C105 1.487(7)
N8 C137 1.535(8)
N8 C101 1.587(12)
N9 C126 1.487(11)
N9 C128 1.505(7)
N9 C124 1.515(7)
N9 C133 1.520(7)
N10 C142 1.486(7)
N10 C94 1.503(7)
N10 C95 1.527(7)
N10 C39 1.532(7)
N11 C234 1.475(7)
N11 C160 1.489(7)
N11 C266 1.511(8)
N11 C58 1.605(13)
N12 C165 1.387(12)
N12 C168 1.489(7)
N12 C175 1.512(7)
N12 C172 1.521(8)
N13 C195 1.467(13)
N13 C188 1.495(14)
N13 C184 1.565(13)
N13 C191 1.621(16)
N14 C205 1.498(8)
N14 C203 1.504(8)
N14 C200 1.506(8)
N14 C216 1.522(8)
N15 C35 1.501(7)
N15 C53 1.510(10)
N15 C37 1.518(10)
N15 C36 1.520(10)
N16 C265 1.489(7)
N16 C261 1.494(7)
N16 C263 1.521(8)
N16 C260 1.649(12)
N17 C275 1.173(12)
N18 C246 1.133(12)
N19 C249 1.143(15)
N20 C270 1.11(2)
N21 C248 1.131(14)
N22 C247 1.155(12)
N23 C279 1.11(2)
C1 C21 1.510(7)
C2 C3 1.528(11)
C3 C30 1.586(11)
C4 C29 1.506(11)
C5 C6 1.549(12)
C5 C130 1.551(15)
C7 C8 1.509(11)
C8 C9 1.497(11)
C9 C10 1.462(12)
C11 C20 1.529(11)
C12 C19 1.513(10)
C13 C46 1.513(7)
C15 C16 1.524(11)
C15 C84 1.538(11)
C16 C38 1.535(12)
C17 C18 1.451(11)
C18 C26 1.529(11)
C19 C43 1.527(12)
C20 C62 1.497(12)
C21 C49 1.505(8)
C22 C136 1.494(12)
C22 C23 1.521(13)
C23 C32 1.504(12)
C25 C55 1.458(12)
C26 C27 1.502(12)
C28 C54 1.504(8)
C29 C31 1.534(12)
C30 C48 1.469(12)
C31 C108 1.498(12)
C33 C34 1.484(13)
C34 C100 1.489(15)
C35 C93 1.512(7)
C36 C50 1.498(12)
C37 C87 1.511(11)
C39 C40 1.495(7)
C40 C41 1.500(7)
C41 C42 1.495(7)
C43 C44 1.462(12)
C46 C183 1.515(8)
C49 C238 1.503(8)
C50 C51 1.503(12)
C51 C52 1.554(13)
C53 C118 1.510(11)
C54 C115 1.492(8)
C55 C56 1.592(13)
C56 C138 1.339(17)
C58 C59 1.529(13)
C59 C60 1.592(12)
C60 C61 1.477(11)
C62 C114 1.444(13)
C63 C64 1.465(11)
C64 C98 1.529(12)
C65 C90 1.551(14)
C66 C68 1.444(12)
C67 C71 1.524(13)
C68 C69 1.486(13)
C69 C70 1.509(13)
C71 C72 1.524(13)
C72 C158 1.479(15)
C73 C178 1.506(8)
C74 C116 1.577(13)
C75 C180 1.517(8)
C76 C77 1.526(14)
C77 C99 1.533(14)
C78 C79 1.537(13)
C79 C89 1.478(12)
C80 C81 1.503(15)
C81 C152 1.431(17)
C82 C122 1.465(16)
C82 C83 1.502(14)
C86 C87 1.466(12)
C86 C131 1.540(13)
C88 C109 1.488(15)
C89 C154 1.492(13)
C90 C91 1.556(14)
C91 C157 1.467(17)
C92 C110 1.528(13)
C93 C151 1.499(8)
C94 C242 1.480(8)
C95 C140 1.495(8)
C96 C97 1.599(13)
C97 C112 1.501(15)
C98 C146 1.464(14)
C99 C179 1.364(17)
C100 C139 1.469(18)
C101 C102 1.427(13)
C102 C103 1.525(14)
C103 C104 1.472(14)
C105 C106 1.480(8)
C106 C107 1.504(8)
C107 C241 1.473(8)
C109 C225 1.567(17)
C110 C111 1.528(14)
C111 C159 1.555(16)
C112 C113 1.513(16)
C115 C231 1.481(8)
C116 C117 1.492(13)
C117 C132 1.473(13)
C118 C119 1.469(13)
C119 C123 1.508(13)
C121 C223 1.450(8)
C122 C155 1.558(17)
C124 C125 1.517(7)
C125 C149 1.508(7)
C126 C127 1.499(13)
C127 C135 1.607(16)
C128 C129 1.494(8)
C129 C148 1.512(8)
C130 C156 1.37(2)
C133 C224 1.522(8)
C135 C213 1.336(19)
C134 C147 1.510(9)
C137 C240 1.476(9)
C140 C141 1.529(8)
C141 C222 1.491(9)
C142 C143 1.504(7)
C143 C144 1.506(7)
C144 C145 1.486(8)
C147 C267 1.506(9)
C148 C237 1.465(9)
C149 C150 1.483(9)
C151 C233 1.485(8)
C152 C153 1.496(16)
C160 C161 1.490(8)
C161 C162 1.497(8)
C162 C163 1.477(9)
C164 C166 1.447(14)
C164 C165 1.529(14)
C166 C167 1.424(13)
C168 C169 1.499(8)
C169 C170 1.511(8)
C170 C171 1.513(8)
C172 C173 1.510(8)
C173 C174 1.523(8)
C174 C232 1.501(9)
C175 C176 1.508(8)
C176 C177 1.493(8)
C177 C259 1.476(9)
C178 C209 1.491(8)
C180 C181 1.522(8)
C181 C182 1.490(8)
C183 C219 1.475(8)
C184 C185 1.463(15)
C185 C186 1.533(14)
C186 C187 1.470(13)
C188 C189 1.522(16)
C189 C190 1.457(17)
C190 C214 1.33(2)
C191 C192 1.557(18)
C192 C193 1.59(2)
C193 C194 1.434(19)
C195 C196 1.536(15)
C196 C197 1.460(16)
C197 C215 1.476(16)
C199 C204 1.478(9)
C199 C262 1.483(8)
C200 C236 1.460(9)
C201 C236 1.480(9)
C201 C202 1.499(9)
C203 C226 1.523(8)
C205 C206 1.476(9)
C206 C207 1.491(9)
C207 C208 1.485(10)
C209 C210 1.494(9)
C211 C264 1.494(9)
C211 C212 1.499(9)
C216 C217 1.465(8)
C217 C229 1.468(9)
C218 C229 1.482(9)
C220 C235 1.433(16)
C221 C265 1.495(8)
C221 C235 1.495(8)
C223 C253 1.514(8)
C224 C257 1.456(9)
C225 C255 1.523(16)
C226 C227 1.506(9)
C227 C228 1.482(8)
C230 C243 1.484(8)
C234 C267 1.467(9)
C239 C244 1.492(9)
C239 C266 1.495(8)
C240 C256 1.485(9)
C242 C243 1.514(8)
C244 C245 1.479(9)
C246 C269 1.446(14)
C247 C268 1.459(13)
C248 C273 1.479(16)
C249 C272 1.485(16)
C250 C251 1.514(16)
C250 C260 1.530(14)
C251 C252 1.437(18)
C253 C254 1.475(8)
C257 C258 1.516(9)
C261 C262 1.504(8)
C263 C264 1.496(8)
C270 C271 1.620(19)
C274 C275 1.463(13)
C276 C277 1.35(3)
C278 C279 1.42(2)
